data_4032069
loop_
_publ_author_name
'Koyanagi, Kohei'
'Takashima, Yoshinori'
'Nakamura, Takashi'
'Yamaguchi, Hiroyasu'
'Harada, Akira'

_publ_section_title
;
 Radical polymerization by a supramolecular catalyst: cyclodextrin with a
 RAFT reagent
;
_journal_name_full 'Beilstein Journal of Organic Chemistry'
_journal_page_first 2495
_journal_paper_doi 10.3762/bjoc.12.244
_journal_volume 12
_journal_year 2016
_chemical_absolute_configuration rm
_chemical_formula_moiety 'C106.50 H214.50 N4.50 O91.50'
_chemical_formula_sum 'C106.5 H214.5 N4.5 O91.5'
_chemical_formula_weight 3022.34
_space_group_IT_number 1
_symmetry_cell_setting triclinic
_symmetry_Int_Tables_number 1
_symmetry_space_group_name_Hall 'P 1'
_symmetry_space_group_name_H-M 'P 1'
_atom_sites_solution_hydrogens geom
_atom_sites_solution_primary direct
_atom_sites_solution_secondary difmap
_cell_angle_alpha 113.3375(9)
_cell_angle_beta 99.5367(11)
_cell_angle_gamma 102.7208(10)
_cell_formula_units_Z 1
_cell_length_a 15.3495(4)
_cell_length_b 15.3910(5)
_cell_length_c 17.9894(6)
_cell_measurement_reflns_used 32024
_cell_measurement_temperature 100
_cell_measurement_theta_max 27.48
_cell_measurement_theta_min 3.00
_cell_volume 3651.5(2)
_computing_cell_refinement 'RAPID AUTO'
_computing_data_collection 'RAPID AUTO (Rigaku, ????)'
_computing_data_reduction 'RAPID AUTO'
_computing_molecular_graphics 'CrystalStructure 4.0'
_computing_publication_material 'CrystalStructure 4.0 (Rigaku, 2010)'
_computing_structure_refinement 'SHELXL97 (Sheldrick, 2008)'
_computing_structure_solution 'SIR2004 (Burla, et al., 2005)'
_diffrn_ambient_temperature 100
_diffrn_detector_area_resol_mean 10.000
_diffrn_measured_fraction_theta_full 0.992
_diffrn_measured_fraction_theta_max 0.992
_diffrn_measurement_device_type 'Rigaku R-AXIS RAPID'
_diffrn_measurement_method \w
_diffrn_radiation_type 'Mo K\a'
_diffrn_radiation_wavelength 0.71075
_diffrn_reflns_av_R_equivalents 0.0489
_diffrn_reflns_limit_h_max 19
_diffrn_reflns_limit_h_min -19
_diffrn_reflns_limit_k_max 19
_diffrn_reflns_limit_k_min -19
_diffrn_reflns_limit_l_max 23
_diffrn_reflns_limit_l_min -22
_diffrn_reflns_number 35902
_diffrn_reflns_theta_full 27.48
_diffrn_reflns_theta_max 27.48
_diffrn_standards_number 0
_exptl_absorpt_coefficient_mu 0.121
_exptl_absorpt_correction_T_max 0.970
_exptl_absorpt_correction_T_min 0.551
_exptl_absorpt_correction_type multi-scan
_exptl_absorpt_process_details 'ABSCOR (Rigaku, 1995)'
_exptl_crystal_colour colorless
_exptl_crystal_density_diffrn 1.374
_exptl_crystal_density_method 'not measured'
_exptl_crystal_description block
_exptl_crystal_F_000 1617.00
_exptl_crystal_size_max 0.520
_exptl_crystal_size_mid 0.380
_exptl_crystal_size_min 0.250
_refine_diff_density_max 1.220
_refine_diff_density_min -0.640
_refine_ls_extinction_method none
_refine_ls_goodness_of_fit_ref 1.046
_refine_ls_hydrogen_treatment constr
_refine_ls_number_parameters 1891
_refine_ls_number_reflns 27209
_refine_ls_number_restraints 333
_refine_ls_R_factor_gt 0.0980
_refine_ls_shift/su_max 0.002
_refine_ls_structure_factor_coef Fsqd
_refine_ls_weighting_details 'w = 1/[\s^2^(Fo^2^)+(0.2000P)^2^+0.0000P] where P=(Fo^2^+2Fc^2^)/3'
_refine_ls_weighting_scheme calc
_refine_ls_wR_factor_ref 0.2779
_reflns_number_gt 20617
_reflns_number_total 27209
_reflns_threshold_expression F^2^>2.0\s(F^2^)
_cod_data_source_file 1860-5397-12-244-S3.cif
_cod_data_source_block nakamura20130622
_cod_original_formula_sum 'C106.50 H214.50 N4.50 O91.50'
_cod_database_code 4032069

loop_
_symmetry_equiv_pos_site_id
_symmetry_equiv_pos_as_xyz
1 +X,+Y,+Z

loop_
_atom_site_label
_atom_site_type_symbol
_atom_site_fract_x
_atom_site_fract_y
_atom_site_fract_z
_atom_site_U_iso_or_equiv
_atom_site_adp_type
_atom_site_occupancy
_atom_site_symmetry_multiplicity
_atom_site_calc_flag
_atom_site_refinement_flags
O1 O 0.6471(3) 0.4653(4) 0.5519(3) 0.0345(9) Uani 1.0 1 d .
O2 O 0.5094(3) 0.3376(3) 0.2380(3) 0.0286(8) Uani 1.0 1 d .
O3 O 0.5321(3) 0.5347(3) 0.2603(3) 0.0354(9) Uani 1.0 1 d .
O4 O 0.5665(3) 0.5707(3) 0.4778(2) 0.0246(7) Uani 1.0 1 d .
O5 O 0.4457(3) 0.5825(3) 0.3883(2) 0.0236(7) Uani 1.0 1 d .
O6 O 0.5178(3) 0.8194(3) 0.5693(3) 0.0348(9) Uani 1.0 1 d .
O7 O 0.4024(3) 0.6327(3) 0.2510(3) 0.0314(8) Uani 1.0 1 d .
O8 O 0.2621(3) 0.7266(3) 0.2556(2) 0.0253(7) Uani 1.0 1 d .
O9 O 0.3371(3) 0.7751(3) 0.4765(2) 0.0250(8) Uani 1.0 1 d .
O10 O 0.1960(3) 0.6719(3) 0.3751(2) 0.0220(7) Uani 1.0 1 d .
O11 O 0.1290(4) 0.8388(4) 0.5472(3) 0.0625(17) Uani 1.0 1 d .
O12 O 0.0730(3) 0.6439(3) 0.2281(3) 0.0281(8) Uani 1.0 1 d .
O13 O -0.1209(3) 0.5656(3) 0.2098(3) 0.0309(8) Uani 1.0 1 d .
O14 O -0.0212(3) 0.6678(3) 0.4370(3) 0.0327(9) Uani 1.0 1 d .
O15 O -0.0932(3) 0.5036(3) 0.3352(2) 0.0223(7) Uani 1.0 1 d .
O16 O -0.2268(3) 0.5390(3) 0.4840(3) 0.0296(8) Uani 1.0 1 d .
O17 O -0.2283(3) 0.3792(3) 0.1741(3) 0.0279(8) Uani 1.0 1 d .
O18 O -0.3237(3) 0.1865(3) 0.1528(3) 0.0262(8) Uani 1.0 1 d .
O19 O -0.2563(3) 0.3313(3) 0.3817(2) 0.0240(7) Uani 1.0 1 d .
O20 O -0.2088(3) 0.2004(3) 0.2974(3) 0.0243(7) Uani 1.0 1 d .
O21 O -0.2911(7) 0.1255(7) 0.4419(6) 0.104(3) Uani 1.0 1 d .
O22 O -0.2814(3) 0.0194(3) 0.1430(3) 0.0350(9) Uani 1.0 1 d .
O23 O -0.2102(3) -0.1363(3) 0.1423(3) 0.0345(9) Uani 1.0 1 d .
O24 O -0.1716(4) 0.0160(4) 0.3690(3) 0.0424(11) Uani 1.0 1 d .
O25 O -0.0633(3) -0.0145(3) 0.2931(3) 0.0272(8) Uani 1.0 1 d .
O26 O -0.0114(5) -0.1088(4) 0.4420(4) 0.0535(13) Uani 1.0 1 d .
O27 O -0.0315(3) -0.1523(3) 0.1483(3) 0.0316(8) Uani 1.0 1 d .
O28 O 0.1606(3) -0.1461(3) 0.1681(2) 0.0305(8) Uani 1.0 1 d .
O29 O 0.1475(3) -0.0560(3) 0.3847(3) 0.0300(8) Uani 1.0 1 d .
O30 O 0.2283(3) 0.0288(3) 0.3219(3) 0.0280(8) Uani 1.0 1 d .
O31 O 0.3856(5) 0.0782(8) 0.5102(5) 0.095(3) Uani 1.0 1 d .
O32 O 0.3266(3) -0.0053(3) 0.1974(3) 0.0321(9) Uani 1.0 1 d .
O33 O 0.4900(3) 0.1517(3) 0.2356(3) 0.0331(9) Uani 1.0 1 d .
O34 O 0.4628(4) 0.2074(4) 0.4463(3) 0.0510(13) Uani 1.0 1 d .
O35 O 0.4560(3) 0.2980(3) 0.3687(3) 0.0283(8) Uani 1.0 1 d .
O36 O 0.5209(3) 0.2737(3) -0.2005(3) 0.0322(9) Uani 1.0 1 d .
O37 O 0.4941(3) 0.3619(3) 0.0947(2) 0.0292(8) Uani 1.0 1 d .
O38 O 0.4998(3) 0.1694(3) 0.0781(2) 0.0248(7) Uani 1.0 1 d .
O39 O 0.4539(3) 0.1299(3) -0.1415(2) 0.0215(7) Uani 1.0 1 d .
O40 O 0.3571(3) 0.0650(3) -0.0756(2) 0.0207(7) Uani 1.0 1 d .
O41 O 0.3628(4) -0.1282(3) -0.2549(3) 0.0432(11) Uani 1.0 1 d .
O42 O 0.3641(3) -0.0006(3) 0.0514(2) 0.0310(8) Uani 1.0 1 d .
O43 O 0.2133(3) -0.1757(3) 0.0129(3) 0.0270(8) Uani 1.0 1 d .
O44 O 0.2098(3) -0.1978(3) -0.1978(3) 0.0258(8) Uani 1.0 1 d .
O45 O 0.0993(3) -0.1740(3) -0.1237(2) 0.0219(7) Uani 1.0 1 d .
O46 O -0.0228(3) -0.4062(3) -0.3078(3) 0.0301(8) Uani 1.0 1 d .
O47 O 0.0260(3) -0.1972(3) 0.0055(2) 0.0261(8) Uani 1.0 1 d .
O48 O -0.1689(3) -0.2367(3) -0.0233(3) 0.0315(8) Uani 1.0 1 d .
O49 O -0.1490(3) -0.3111(3) -0.2382(2) 0.0246(7) Uani 1.0 1 d .
O50 O -0.1865(3) -0.1744(3) -0.1514(2) 0.0223(7) Uani 1.0 1 d .
O51 O -0.3086(3) -0.1843(3) -0.3845(3) 0.0350(9) Uani 1.0 1 d .
O52 O -0.2704(3) -0.1069(3) -0.0184(3) 0.0350(9) Uani 1.0 1 d .
O53 O -0.3631(3) 0.0341(3) -0.0219(3) 0.0288(8) Uani 1.0 1 d .
O54 O -0.3642(3) -0.0912(3) -0.2421(2) 0.0252(8) Uani 1.0 1 d .
O55 O -0.2828(3) 0.0731(3) -0.1433(2) 0.0235(7) Uani 1.0 1 d .
O56 O -0.4147(3) 0.1250(4) -0.3094(3) 0.0438(11) Uani 1.0 1 d .
O57 O -0.2818(3) 0.2290(3) 0.0078(3) 0.0273(8) Uani 1.0 1 d .
O58 O -0.2091(3) 0.4256(3) 0.0274(3) 0.0301(8) Uani 1.0 1 d .
O59 O -0.2645(3) 0.2802(3) -0.2011(3) 0.0308(8) Uani 1.0 1 d .
O60 O -0.1207(3) 0.3748(3) -0.1006(2) 0.0216(7) Uani 1.0 1 d .
O61 O -0.1233(3) 0.4793(3) -0.2477(3) 0.0326(8) Uani 1.0 1 d .
O62 O -0.0339(3) 0.5463(3) 0.0625(3) 0.0287(8) Uani 1.0 1 d .
O63 O 0.1508(3) 0.6564(3) 0.0861(2) 0.0237(7) Uani 1.0 1 d .
O64 O 0.0628(3) 0.5304(3) -0.1444(2) 0.0231(7) Uani 1.0 1 d .
O65 O 0.1729(3) 0.5038(3) -0.0564(2) 0.0222(7) Uani 1.0 1 d .
O66 O 0.2491(4) 0.5181(6) -0.2202(4) 0.0649(16) Uani 1.0 1 d .
O67 O 0.3196(3) 0.6115(3) 0.0943(3) 0.0274(8) Uani 1.0 1 d .
O68 O 0.4763(3) 0.5382(3) 0.0965(3) 0.0278(8) Uani 1.0 1 d .
O69 O 0.3715(3) 0.4460(3) -0.1303(3) 0.0300(8) Uani 1.0 1 d .
O70 O 0.3899(3) 0.3598(3) -0.0519(3) 0.0222(7) Uani 1.0 1 d .
O71 O 0.6571(8) 0.8235(9) 0.3331(8) 0.062(3) Uani 0.5000 1 d .
O72 O 0.0583(8) 0.2211(13) 0.1191(7) 0.172(6) Uani 1.0 1 d .
O73 O 0.3160(6) 0.6671(5) 0.6803(5) 0.082(2) Uani 1.0 1 d .
O74 O 0.0735(14) 0.4266(13) 0.4914(8) 0.215(9) Uani 1.0 1 d .
O75 O 0.4530(3) 0.9597(3) 0.6624(3) 0.0349(9) Uani 1.0 1 d .
O76 O 0.2935(3) 0.9872(4) 0.5885(3) 0.0400(10) Uani 1.0 1 d .
O77 O 0.8007(4) 0.7346(4) 0.5219(4) 0.0492(12) Uani 1.0 1 d .
O78 O 0.6921(3) 0.4157(4) 0.6779(3) 0.0482(11) Uani 1.0 1 d .
O79 O 0.1340(5) 0.5540(5) 0.6631(4) 0.0623(15) Uani 1.0 1 d .
O80 O 0.8346(5) 0.6803(5) 0.1427(6) 0.089(3) Uani 1.0 1 d .
O81 O 0.3608(5) 0.7938(6) 0.0885(6) 0.092(3) Uani 1.0 1 d .
O82 O 0.6039(6) 0.4585(5) 0.8051(6) 0.086(3) Uani 1.0 1 d .
O83 O 0.6599(5) 0.4969(6) 0.0708(11) 0.188(8) Uani 1.0 1 d .
O84 O 0.6135(6) 0.2096(7) 0.5743(5) 0.092(3) Uani 1.0 1 d .
O85A O 0.7817(11) 0.7312(11) 0.3559(9) 0.071(4) Uani 0.5000 1 d .
O85B O 0.8092(7) 0.8152(7) 0.4132(6) 0.0402(19) Uani 0.5000 1 d .
O86A O 0.5353(7) 0.9833(8) 0.1668(11) 0.072(4) Uani 0.5000 1 d .
O86B O 0.5118(10) 0.9154(14) 0.0162(14) 0.099(6) Uani 0.5000 1 d .
O87A O 0.6740(7) 0.5343(8) 0.2037(7) 0.044(2) Uani 0.5000 1 d .
O87B O 0.7070(9) 0.6426(14) 0.2631(9) 0.106(7) Uani 0.5000 1 d .
O88 O 0.9825(8) 0.8605(7) 0.5986(11) 0.180(8) Uani 1.0 1 d .
O89 O 0.5951(8) 0.7610(10) 0.0298(11) 0.153(5) Uani 1.0 1 d .
O90A O 0.6291(10) 0.7023(9) 0.1598(9) 0.076(4) Uani 0.5000 1 d .
O90B O 0.5638(11) 0.7619(16) 0.2125(17) 0.129(9) Uani 0.5000 1 d .
O91A O 0.028(3) 0.0108(18) -0.2643(17) 0.42(3) Uani 1.0 1 d .
O92 O 0.6693(12) 0.6178(14) 0.9657(11) 0.213(9) Uani 1.0 1 d .
N1 N 0.5585(8) 0.9093(7) 0.3766(8) 0.059(3) Uani 0.5000 1 d .
N2 N 0.1831(10) 0.3350(11) 0.1387(7) 0.143(5) Uani 1.0 1 d .
N3 N 0.4190(8) 0.6261(11) 0.7581(10) 0.166(6) Uani 1.0 1 d .
N4 N 0.0836(9) 0.3109(9) 0.3704(7) 0.154(6) Uani 1.0 1 d .
N5 N 0.0348(10) 0.1303(10) -0.1355(7) 0.131(4) Uani 1.0 1 d .
C1 C 0.5544(4) 0.4672(5) 0.5455(4) 0.0281(11) Uani 1.0 1 d .
C2 C 0.5150(4) 0.4747(4) 0.4667(3) 0.0224(10) Uani 1.0 1 d .
C3 C 0.5212(4) 0.3914(4) 0.3862(3) 0.0232(10) Uani 1.0 1 d .
C4 C 0.4961(4) 0.4110(4) 0.3109(3) 0.0253(10) Uani 1.0 1 d .
C5 C 0.5557(4) 0.5118(4) 0.3300(3) 0.0265(11) Uani 1.0 1 d .
C6 C 0.5410(4) 0.5900(4) 0.4082(3) 0.0238(10) Uani 1.0 1 d .
C7 C 0.4439(5) 0.7316(5) 0.5540(4) 0.0332(12) Uani 1.0 1 d .
C8 C 0.3759(4) 0.6961(4) 0.4692(3) 0.0233(10) Uani 1.0 1 d .
C9 C 0.4219(4) 0.6701(4) 0.3976(3) 0.0224(10) Uani 1.0 1 d .
C10 C 0.3567(4) 0.6493(4) 0.3166(3) 0.0226(10) Uani 1.0 1 d .
C11 C 0.3221(4) 0.7383(4) 0.3300(3) 0.0216(9) Uani 1.0 1 d .
C12 C 0.2744(4) 0.7571(4) 0.4017(3) 0.0208(9) Uani 1.0 1 d .
C13 C 0.1294(5) 0.7393(6) 0.5307(4) 0.0458(18) Uani 1.0 1 d .
C14 C 0.0717(4) 0.6643(5) 0.4422(3) 0.0295(12) Uani 1.0 1 d .
C15 C 0.1076(4) 0.6871(4) 0.3751(3) 0.0213(9) Uani 1.0 1 d .
C16 C 0.0404(4) 0.6183(4) 0.2887(3) 0.0238(10) Uani 1.0 1 d .
C17 C -0.0557(4) 0.6287(4) 0.2903(4) 0.0266(11) Uani 1.0 1 d .
C18 C -0.0859(4) 0.6052(4) 0.3582(3) 0.0269(11) Uani 1.0 1 d .
C19 C -0.1561(4) 0.4933(4) 0.4842(3) 0.0259(10) Uani 1.0 1 d .
C20 C -0.1727(4) 0.4067(4) 0.3972(3) 0.0208(9) Uani 1.0 1 d .
C21 C -0.1817(3) 0.4389(4) 0.3267(3) 0.0197(9) Uani 1.0 1 d .
C22 C -0.2103(4) 0.3491(4) 0.2399(3) 0.0230(10) Uani 1.0 1 d .
C23 C -0.2970(4) 0.2731(4) 0.2311(3) 0.0220(10) Uani 1.0 1 d .
C24 C -0.2802(4) 0.2469(4) 0.3036(3) 0.0237(10) Uani 1.0 1 d .
C25 C -0.1862(9) 0.1713(7) 0.4554(5) 0.070(3) Uani 1.0 1 d .
C26 C -0.1639(6) 0.1131(5) 0.3731(4) 0.0403(14) Uani 1.0 1 d .
C27 C -0.2277(4) 0.1055(4) 0.2961(4) 0.0282(11) Uani 1.0 1 d .
C28 C -0.2129(4) 0.0345(4) 0.2150(3) 0.0243(10) Uani 1.0 1 d .
C29 C -0.2230(5) -0.0645(4) 0.2175(4) 0.0324(12) Uani 1.0 1 d .
C30 C -0.1553(5) -0.0518(4) 0.2946(4) 0.0354(13) Uani 1.0 1 d .
C31 C 0.0350(5) -0.0123(5) 0.4547(4) 0.0389(14) Uani 1.0 1 d .
C32 C 0.0724(5) -0.0128(4) 0.3831(4) 0.0304(12) Uani 1.0 1 d .
C33 C -0.0017(4) -0.0710(4) 0.2978(3) 0.0241(10) Uani 1.0 1 d .
C34 C 0.0409(4) -0.0878(4) 0.2248(3) 0.0262(10) Uani 1.0 1 d .
C35 C 0.1183(4) -0.1323(4) 0.2346(3) 0.0258(10) Uani 1.0 1 d .
C36 C 0.1897(4) -0.0654(4) 0.3194(3) 0.0287(11) Uani 1.0 1 d .
C37 C 0.3442(7) 0.1499(7) 0.5007(4) 0.067(3) Uani 1.0 1 d .
C38 C 0.3633(5) 0.1647(5) 0.4255(4) 0.0422(16) Uani 1.0 1 d .
C39 C 0.3269(4) 0.0665(4) 0.3446(4) 0.0314(12) Uani 1.0 1 d .
C40 C 0.3536(4) 0.0857(4) 0.2730(4) 0.0288(11) Uani 1.0 1 d .
C41 C 0.4594(4) 0.1321(4) 0.2994(4) 0.0311(11) Uani 1.0 1 d .
C42 C 0.4912(4) 0.2262(4) 0.3814(4) 0.0334(12) Uani 1.0 1 d .
C43 C 0.4242(4) 0.2248(4) -0.2134(3) 0.0253(10) Uani 1.0 1 d .
C44 C 0.4092(4) 0.2039(4) -0.1407(3) 0.0223(10) Uani 1.0 1 d .
C45 C 0.4481(3) 0.2969(4) -0.0559(3) 0.0180(9) Uani 1.0 1 d .
C46 C 0.4473(4) 0.2732(4) 0.0178(3) 0.0241(10) Uani 1.0 1 d .
C47 C 0.4973(4) 0.1957(4) 0.0101(3) 0.0233(10) Uani 1.0 1 d .
C48 C 0.4502(3) 0.1049(4) -0.0741(3) 0.0216(9) Uani 1.0 1 d .
C49 C 0.2836(5) -0.0940(5) -0.2511(4) 0.0339(13) Uani 1.0 1 d .
C50 C 0.2483(4) -0.0951(4) -0.1780(3) 0.0237(10) Uani 1.0 1 d .
C51 C 0.3249(4) -0.0393(4) -0.0951(3) 0.0211(9) Uani 1.0 1 d .
C52 C 0.2885(4) -0.0493(4) -0.0253(3) 0.0215(9) Uani 1.0 1 d .
C53 C 0.2489(4) -0.1594(4) -0.0493(3) 0.0229(10) Uani 1.0 1 d .
C54 C 0.1733(4) -0.2122(4) -0.1341(3) 0.0223(9) Uani 1.0 1 d .
C55 C -0.0251(4) -0.3127(4) -0.3026(3) 0.0257(10) Uani 1.0 1 d .
C56 C -0.0536(4) -0.2551(4) -0.2238(3) 0.0223(9) Uani 1.0 1 d .
C57 C 0.0092(4) -0.2433(4) -0.1421(3) 0.0200(9) Uani 1.0 1 d .
C58 C -0.0300(4) -0.2011(4) -0.0686(3) 0.0219(9) Uani 1.0 1 d .
C59 C -0.1274(4) -0.2681(4) -0.0902(3) 0.0246(10) Uani 1.0 1 d .
C60 C -0.1857(4) -0.2730(4) -0.1705(3) 0.0238(10) Uani 1.0 1 d .
C61 C -0.3020(4) -0.2145(4) -0.3201(3) 0.0281(11) Uani 1.0 1 d .
C62 C -0.2858(4) -0.1257(4) -0.2350(3) 0.0225(10) Uani 1.0 1 d .
C63 C -0.2731(4) -0.1558(4) -0.1642(3) 0.0218(9) Uani 1.0 1 d .
C64 C -0.2725(4) -0.0723(4) -0.0817(3) 0.0259(10) Uani 1.0 1 d .
C65 C -0.3589(4) -0.0403(4) -0.0955(4) 0.0278(11) Uani 1.0 1 d .
C66 C -0.3617(4) -0.0113(4) -0.1671(3) 0.0240(10) Uani 1.0 1 d .
C67 C -0.3243(5) 0.1106(5) -0.2970(4) 0.0351(13) Uani 1.0 1 d .
C68 C -0.2632(4) 0.1856(4) -0.2082(3) 0.0258(10) Uani 1.0 1 d .
C69 C -0.2989(4) 0.1631(4) -0.1411(4) 0.0247(10) Uani 1.0 1 d .
C70 C -0.2441(4) 0.2484(4) -0.0533(3) 0.0231(10) Uani 1.0 1 d .
C71 C -0.2566(4) 0.3421(4) -0.0530(4) 0.0264(11) Uani 1.0 1 d .
C72 C -0.2181(4) 0.3617(4) -0.1209(4) 0.0259(10) Uani 1.0 1 d .
C73 C -0.0770(4) 0.4091(4) -0.2459(3) 0.0280(11) Uani 1.0 1 d .
C74 C -0.0106(4) 0.4429(4) -0.1600(3) 0.0218(9) Uani 1.0 1 d .
C75 C -0.0586(4) 0.4668(4) -0.0888(3) 0.0222(10) Uani 1.0 1 d .
C76 C 0.0110(4) 0.5148(4) -0.0028(3) 0.0203(9) Uani 1.0 1 d .
C77 C 0.0836(3) 0.6057(4) 0.0052(3) 0.0216(9) Uani 1.0 1 d .
C78 C 0.1299(4) 0.5725(4) -0.0652(3) 0.0214(9) Uani 1.0 1 d .
C79 C 0.2257(6) 0.4277(6) -0.2168(4) 0.0435(15) Uani 1.0 1 d .
C80 C 0.2751(4) 0.4354(4) -0.1328(3) 0.0258(10) Uani 1.0 1 d .
C81 C 0.2685(3) 0.5220(4) -0.0570(3) 0.0208(9) Uani 1.0 1 d .
C82 C 0.3231(3) 0.5271(4) 0.0242(3) 0.0202(9) Uani 1.0 1 d .
C83 C 0.4236(3) 0.5363(4) 0.0222(3) 0.0219(9) Uani 1.0 1 d .
C84 C 0.4258(4) 0.4496(4) -0.0578(4) 0.0262(10) Uani 1.0 1 d .
C85 C 0.5138(9) 0.8783(10) 0.2883(9) 0.054(4) Uani 0.5000 1 d .
C86 C 0.5268(12) 0.9622(14) 0.4531(13) 0.118(10) Uani 0.5000 1 d .
C87 C 0.6409(9) 0.8867(9) 0.3920(7) 0.041(3) Uani 0.5000 1 d .
C88 C 0.6814(9) 0.9109(13) 0.4824(8) 0.054(4) Uani 0.5000 1 d .
C89 C 0.7692(10) 0.9351(14) 0.5086(12) 0.063(4) Uani 0.5000 1 d .
C90 C 0.2789(10) 0.3558(14) 0.1481(13) 0.137(6) Uani 1.0 1 d .
C91 C 0.1432(15) 0.4134(15) 0.1432(9) 0.158(7) Uani 1.0 1 d .
C92 C 0.1350(10) 0.2515(11) 0.1297(10) 0.122(5) Uani 1.0 1 d .
C93 C 0.1343(14) 0.0809(14) 0.1089(11) 0.144(6) Uani 1.0 1 d .
C94 C 0.1851(16) 0.1707(14) 0.1194(14) 0.170(7) Uani 1.0 1 d .
C95 C 0.4306(17) 0.7175(13) 0.8314(14) 0.239(16) Uani 1.0 1 d .
C96 C 0.4739(13) 0.5723(15) 0.7791(15) 0.160(8) Uani 1.0 1 d .
C97 C 0.3617(9) 0.6110(9) 0.6876(9) 0.110(4) Uani 1.0 1 d .
C98 C 0.3518(11) 0.5176(12) 0.6097(12) 0.158(8) Uani 1.0 1 d .
C99 C 0.2910(15) 0.484(3) 0.5347(15) 0.30(3) Uani 1.0 1 d .
C100 C 0.0765(17) 0.3732(15) 0.3319(11) 0.192(11) Uani 1.0 1 d .
C101 C 0.0920(15) 0.2168(9) 0.3193(9) 0.130(7) Uani 1.0 1 d .
C102 C 0.0903(19) 0.3522(13) 0.4527(9) 0.172(8) Uani 1.0 1 d .
C103 C 0.096(2) 0.2869(17) 0.4920(13) 0.197(9) Uani 1.0 1 d .
C104 C 0.075(3) 0.303(2) 0.5645(10) 0.27(2) Uani 1.0 1 d .
C105 C 0.061(3) 0.2313(14) -0.0736(14) 0.276(16) Uani 1.0 1 d .
C106 C -0.0303(16) 0.072(2) -0.1046(14) 0.225(13) Uani 1.0 1 d .
C107 C 0.0446(16) 0.0998(16) -0.2099(10) 0.186(9) Uani 1.0 1 d .
C108 C 0.1248(19) 0.154(2) -0.2299(15) 0.258(15) Uani 1.0 1 d .
C109 C 0.1513(15) 0.1022(17) -0.2974(13) 0.162(8) Uani 1.0 1 d .
H1A H 0.5532 0.5250 0.5955 0.0337 Uiso 1.0 1 calc R
H1B H 0.5156 0.4057 0.5441 0.0337 Uiso 1.0 1 calc R
H2 H 0.4482 0.4710 0.4615 0.0268 Uiso 1.0 1 calc R
H3 H 0.5857 0.3867 0.3947 0.0279 Uiso 1.0 1 calc R
H4 H 0.4294 0.4084 0.2991 0.0304 Uiso 1.0 1 calc R
H5 H 0.6225 0.5146 0.3416 0.0317 Uiso 1.0 1 calc R
H6 H 0.5800 0.6582 0.4209 0.0286 Uiso 1.0 1 calc R
H7A H 0.4119 0.7484 0.5988 0.0398 Uiso 1.0 1 calc R
H7B H 0.4702 0.6785 0.5543 0.0398 Uiso 1.0 1 calc R
H8 H 0.3249 0.6355 0.4579 0.0279 Uiso 1.0 1 calc R
H9 H 0.4794 0.7261 0.4124 0.0269 Uiso 1.0 1 calc R
H10 H 0.3024 0.5888 0.2993 0.0271 Uiso 1.0 1 calc R
H10A H 0.1311 0.4333 0.3601 0.2308 Uiso 1.0 1 calc R
H10B H 0.0200 0.3921 0.3365 0.2308 Uiso 1.0 1 calc R
H10C H 0.0736 0.3379 0.2722 0.2308 Uiso 1.0 1 calc R
H10D H 0.0428 0.1635 0.3187 0.1556 Uiso 1.0 1 calc R
H10E H 0.1530 0.2135 0.3425 0.1556 Uiso 1.0 1 calc R
H10F H 0.0859 0.2086 0.2616 0.1556 Uiso 1.0 1 calc R
H10G H 0.0549 0.3582 0.5921 0.3300 Uiso 1.0 1 calc R
H10H H 0.0796 0.2581 0.5883 0.3300 Uiso 1.0 1 calc R
H10I H 0.0282 0.2677 -0.0961 0.3307 Uiso 1.0 1 calc R
H10J H 0.1280 0.2622 -0.0592 0.3307 Uiso 1.0 1 calc R
H10K H 0.0435 0.2337 -0.0229 0.3307 Uiso 1.0 1 calc R
H10L H -0.0145 0.0115 -0.1111 0.2702 Uiso 1.0 1 calc R
H10M H -0.0947 0.0534 -0.1378 0.2702 Uiso 1.0 1 calc R
H10N H -0.0237 0.1131 -0.0449 0.2702 Uiso 1.0 1 calc R
H10O H 0.1195 0.0330 -0.3313 0.1943 Uiso 1.0 1 calc R
H10P H 0.2017 0.1349 -0.3110 0.1943 Uiso 1.0 1 calc R
H11 H 0.3776 0.7982 0.3490 0.0259 Uiso 1.0 1 calc R
H12 H 0.2529 0.8165 0.4115 0.0250 Uiso 1.0 1 calc R
H13A H 0.1042 0.7211 0.5717 0.0550 Uiso 1.0 1 calc R
H13B H 0.1942 0.7375 0.5385 0.0550 Uiso 1.0 1 calc R
H14 H 0.0728 0.5962 0.4334 0.0354 Uiso 1.0 1 calc R
H15 H 0.1138 0.7579 0.3876 0.0255 Uiso 1.0 1 calc R
H16 H 0.0376 0.5480 0.2749 0.0285 Uiso 1.0 1 calc R
H17 H -0.0520 0.6993 0.3043 0.0319 Uiso 1.0 1 calc R
H18 H -0.1482 0.6143 0.3601 0.0323 Uiso 1.0 1 calc R
H19A H -0.1550 0.4680 0.5270 0.0311 Uiso 1.0 1 calc R
H19B H -0.0948 0.5434 0.4997 0.0311 Uiso 1.0 1 calc R
H20 H -0.1195 0.3791 0.3985 0.0250 Uiso 1.0 1 calc R
H21 H -0.2289 0.4748 0.3299 0.0236 Uiso 1.0 1 calc R
H22 H -0.1590 0.3186 0.2343 0.0276 Uiso 1.0 1 calc R
H23 H -0.3486 0.3031 0.2339 0.0264 Uiso 1.0 1 calc R
H24 H -0.3388 0.1979 0.2982 0.0284 Uiso 1.0 1 calc R
H25A H -0.1713 0.2427 0.4687 0.0835 Uiso 1.0 1 calc R
H25B H -0.1489 0.1658 0.5028 0.0835 Uiso 1.0 1 calc R
H26 H -0.0982 0.1464 0.3774 0.0484 Uiso 1.0 1 calc R
H27 H -0.2938 0.0816 0.2959 0.0339 Uiso 1.0 1 calc R
H28 H -0.1492 0.0621 0.2116 0.0292 Uiso 1.0 1 calc R
H29 H -0.2875 -0.0910 0.2201 0.0389 Uiso 1.0 1 calc R
H30 H -0.1644 -0.1180 0.2951 0.0425 Uiso 1.0 1 calc R
H31A H 0.0871 0.0208 0.5072 0.0467 Uiso 1.0 1 calc R
H31B H -0.0086 0.0271 0.4620 0.0467 Uiso 1.0 1 calc R
H32 H 0.0987 0.0576 0.3929 0.0365 Uiso 1.0 1 calc R
H33 H -0.0377 -0.1368 0.2925 0.0289 Uiso 1.0 1 calc R
H34 H 0.0671 -0.0224 0.2245 0.0315 Uiso 1.0 1 calc R
H35 H 0.0910 -0.1988 0.2325 0.0309 Uiso 1.0 1 calc R
H36 H 0.2403 -0.0955 0.3255 0.0344 Uiso 1.0 1 calc R
H37A H 0.3707 0.2142 0.5525 0.0801 Uiso 1.0 1 calc R
H37B H 0.2762 0.1259 0.4919 0.0801 Uiso 1.0 1 calc R
H38 H 0.3325 0.2127 0.4179 0.0507 Uiso 1.0 1 calc R
H39 H 0.3546 0.0167 0.3526 0.0376 Uiso 1.0 1 calc R
H40 H 0.3230 0.1326 0.2631 0.0346 Uiso 1.0 1 calc R
H41 H 0.4882 0.0834 0.3083 0.0373 Uiso 1.0 1 calc R
H42 H 0.5608 0.2523 0.3986 0.0401 Uiso 1.0 1 calc R
H43A H 0.4019 0.1611 -0.2659 0.0304 Uiso 1.0 1 calc R
H43B H 0.3870 0.2674 -0.2205 0.0304 Uiso 1.0 1 calc R
H44 H 0.3409 0.1749 -0.1505 0.0268 Uiso 1.0 1 calc R
H45 H 0.5131 0.3338 -0.0503 0.0216 Uiso 1.0 1 calc R
H46 H 0.3815 0.2458 0.0170 0.0290 Uiso 1.0 1 calc R
H47 H 0.5629 0.2249 0.0114 0.0280 Uiso 1.0 1 calc R
H48 H 0.4828 0.0541 -0.0789 0.0260 Uiso 1.0 1 calc R
H49A H 0.2334 -0.1373 -0.3044 0.0407 Uiso 1.0 1 calc R
H49B H 0.3006 -0.0253 -0.2454 0.0407 Uiso 1.0 1 calc R
H50 H 0.1978 -0.0634 -0.1737 0.0285 Uiso 1.0 1 calc R
H51 H 0.3778 -0.0673 -0.1004 0.0254 Uiso 1.0 1 calc R
H52 H 0.2385 -0.0173 -0.0172 0.0258 Uiso 1.0 1 calc R
H53 H 0.3004 -0.1893 -0.0561 0.0275 Uiso 1.0 1 calc R
H54 H 0.1509 -0.2852 -0.1507 0.0268 Uiso 1.0 1 calc R
H55A H -0.0703 -0.3227 -0.3538 0.0309 Uiso 1.0 1 calc R
H55B H 0.0371 -0.2737 -0.2997 0.0309 Uiso 1.0 1 calc R
H56 H -0.0510 -0.1875 -0.2190 0.0267 Uiso 1.0 1 calc R
H57 H 0.0156 -0.3094 -0.1495 0.0239 Uiso 1.0 1 calc R
H58 H -0.0311 -0.1325 -0.0581 0.0263 Uiso 1.0 1 calc R
H59 H -0.1247 -0.3366 -0.1026 0.0296 Uiso 1.0 1 calc R
H60 H -0.2508 -0.3168 -0.1850 0.0285 Uiso 1.0 1 calc R
H61A H -0.2499 -0.2423 -0.3178 0.0337 Uiso 1.0 1 calc R
H61B H -0.3602 -0.2673 -0.3323 0.0337 Uiso 1.0 1 calc R
H62 H -0.2284 -0.0716 -0.2244 0.0270 Uiso 1.0 1 calc R
H63 H -0.3250 -0.2175 -0.1792 0.0262 Uiso 1.0 1 calc R
H64 H -0.2156 -0.0139 -0.0629 0.0311 Uiso 1.0 1 calc R
H65 H -0.4147 -0.0998 -0.1141 0.0333 Uiso 1.0 1 calc R
H66 H -0.4192 0.0076 -0.1772 0.0288 Uiso 1.0 1 calc R
H67A H -0.2947 0.1201 -0.3393 0.0421 Uiso 1.0 1 calc R
H67B H -0.3314 0.0418 -0.3046 0.0421 Uiso 1.0 1 calc R
H68 H -0.1981 0.1828 -0.2028 0.0310 Uiso 1.0 1 calc R
H69 H -0.3668 0.1553 -0.1511 0.0296 Uiso 1.0 1 calc R
H70 H -0.1766 0.2537 -0.0417 0.0277 Uiso 1.0 1 calc R
H71 H -0.3245 0.3347 -0.0657 0.0317 Uiso 1.0 1 calc R
H72 H -0.2281 0.4237 -0.1209 0.0311 Uiso 1.0 1 calc R
H73A H -0.0417 0.3980 -0.2883 0.0336 Uiso 1.0 1 calc R
H73B H -0.1241 0.3446 -0.2617 0.0336 Uiso 1.0 1 calc R
H74 H 0.0170 0.3892 -0.1620 0.0262 Uiso 1.0 1 calc R
H75 H -0.0949 0.5124 -0.0921 0.0266 Uiso 1.0 1 calc R
H76 H 0.0420 0.4662 0.0032 0.0244 Uiso 1.0 1 calc R
H78 H 0.1785 0.6318 -0.0593 0.0257 Uiso 1.0 1 calc R
H79A H 0.2420 0.3781 -0.2628 0.0522 Uiso 1.0 1 calc R
H79B H 0.1576 0.4035 -0.2264 0.0522 Uiso 1.0 1 calc R
H80 H 0.2467 0.3720 -0.1301 0.0309 Uiso 1.0 1 calc R
H81 H 0.2925 0.5861 -0.0600 0.0249 Uiso 1.0 1 calc R
H82 H 0.2948 0.4649 0.0287 0.0242 Uiso 1.0 1 calc R
H83 H 0.4517 0.6004 0.0205 0.0263 Uiso 1.0 1 calc R
H84 H 0.4915 0.4581 -0.0605 0.0314 Uiso 1.0 1 calc R
H85A H 0.4991 0.8060 0.2563 0.0645 Uiso 0.5000 1 calc R
H85B H 0.5558 0.9121 0.2657 0.0645 Uiso 0.5000 1 calc R
H85C H 0.4562 0.8959 0.2835 0.0645 Uiso 0.5000 1 calc R
H86A H 0.5428 0.9384 0.4949 0.1420 Uiso 0.5000 1 calc R
H86B H 0.4593 0.9483 0.4359 0.1420 Uiso 0.5000 1 calc R
H86C H 0.5579 1.0343 0.4778 0.1420 Uiso 0.5000 1 calc R
H88 H 0.6430 0.9081 0.5183 0.0645 Uiso 0.5000 1 calc R
H89A H 0.8061 0.9373 0.4715 0.0751 Uiso 0.5000 1 calc R
H89B H 0.7981 0.9511 0.5654 0.0751 Uiso 0.5000 1 calc R
H90A H 0.2895 0.3082 0.0977 0.1645 Uiso 1.0 1 calc R
H90B H 0.3089 0.3501 0.1977 0.1645 Uiso 1.0 1 calc R
H90C H 0.3054 0.4237 0.1554 0.1645 Uiso 1.0 1 calc R
H91A H 0.1159 0.4309 0.1906 0.1902 Uiso 1.0 1 calc R
H91B H 0.0947 0.3901 0.0905 0.1902 Uiso 1.0 1 calc R
H91C H 0.1920 0.4723 0.1515 0.1902 Uiso 1.0 1 calc R
H93A H 0.0706 0.0685 0.1080 0.1725 Uiso 1.0 1 calc R
H93B H 0.1622 0.0300 0.1024 0.1725 Uiso 1.0 1 calc R
H94 H 0.2488 0.1844 0.1205 0.2036 Uiso 1.0 1 calc R
H95A H 0.3703 0.7176 0.8425 0.2872 Uiso 1.0 1 calc R
H95B H 0.4555 0.7746 0.8211 0.2872 Uiso 1.0 1 calc R
H95C H 0.4740 0.7221 0.8804 0.2872 Uiso 1.0 1 calc R
H96A H 0.5189 0.5649 0.7460 0.1916 Uiso 1.0 1 calc R
H96B H 0.4338 0.5062 0.7664 0.1916 Uiso 1.0 1 calc R
H96C H 0.5073 0.6084 0.8394 0.1916 Uiso 1.0 1 calc R
H98 H 0.3920 0.4800 0.6147 0.1897 Uiso 1.0 1 calc R
H99A H 0.2496 0.5193 0.5271 0.3605 Uiso 1.0 1 calc R
H99B H 0.2891 0.4244 0.4887 0.3605 Uiso 1.0 1 calc R
H103 H 0.1161 0.2308 0.4654 0.2360 Uiso 1.0 1 calc R
H108 H 0.1561 0.2231 -0.1955 0.3097 Uiso 1.0 1 calc R

loop_
_atom_site_aniso_label
_atom_site_aniso_U_11
_atom_site_aniso_U_22
_atom_site_aniso_U_33
_atom_site_aniso_U_12
_atom_site_aniso_U_13
_atom_site_aniso_U_23
O1 0.0266(18) 0.057(3) 0.031(2) 0.0150(18) 0.0065(16) 0.0300(19)
O2 0.041(2) 0.0265(17) 0.0208(17) 0.0205(16) 0.0103(16) 0.0076(14)
O3 0.048(3) 0.038(2) 0.0230(18) 0.0235(19) 0.0057(17) 0.0127(16)
O4 0.0261(17) 0.0284(17) 0.0168(16) 0.0092(14) 0.0007(14) 0.0095(14)
O5 0.0284(17) 0.0242(16) 0.0221(16) 0.0132(14) 0.0069(14) 0.0116(14)
O6 0.0262(18) 0.040(3) 0.0276(19) 0.0122(17) 0.0010(16) 0.0063(17)
O7 0.044(3) 0.044(3) 0.0198(17) 0.0256(18) 0.0162(16) 0.0180(16)
O8 0.0240(16) 0.0364(19) 0.0207(16) 0.0147(15) 0.0062(14) 0.0152(15)
O9 0.0229(17) 0.0265(17) 0.0195(16) 0.0114(14) 0.0025(14) 0.0039(14)
O10 0.0233(16) 0.0188(15) 0.0209(16) 0.0064(13) 0.0056(14) 0.0065(13)
O11 0.047(3) 0.046(3) 0.036(3) -0.016(3) 0.015(3) -0.023(2)
O12 0.0266(17) 0.0275(17) 0.0205(17) 0.0004(14) 0.0018(14) 0.0074(14)
O13 0.0287(18) 0.0231(17) 0.0270(19) -0.0018(15) -0.0025(15) 0.0072(15)
O14 0.0288(18) 0.0287(18) 0.0206(17) -0.0034(15) 0.0077(15) -0.0022(15)
O15 0.0184(15) 0.0199(15) 0.0233(16) 0.0041(13) 0.0050(13) 0.0059(13)
O16 0.0315(19) 0.0278(18) 0.0264(18) 0.0110(15) 0.0121(16) 0.0067(15)
O17 0.0297(18) 0.0240(17) 0.0204(17) 0.0020(14) -0.0012(14) 0.0074(14)
O18 0.0301(18) 0.0216(16) 0.0216(17) 0.0071(14) 0.0043(15) 0.0063(14)
O19 0.0198(16) 0.0231(16) 0.0209(17) 0.0051(13) 0.0036(14) 0.0035(14)
O20 0.0178(15) 0.0284(17) 0.0266(17) 0.0095(14) 0.0072(14) 0.0107(15)
O21 0.113(7) 0.119(7) 0.102(6) 0.037(6) 0.066(6) 0.057(6)
O22 0.032(2) 0.0288(19) 0.032(2) 0.0147(16) -0.0029(17) 0.0038(16)
O23 0.043(3) 0.0257(18) 0.032(2) 0.0147(16) 0.0132(18) 0.0072(16)
O24 0.075(4) 0.045(3) 0.034(3) 0.037(3) 0.033(3) 0.028(2)
O25 0.043(2) 0.0221(16) 0.0265(18) 0.0149(16) 0.0106(16) 0.0174(15)
O26 0.084(4) 0.051(3) 0.047(3) 0.032(3) 0.030(3) 0.033(3)
O27 0.037(2) 0.0340(19) 0.0174(16) 0.0132(16) 0.0012(15) 0.0066(15)
O28 0.042(3) 0.0352(19) 0.0159(16) 0.0160(17) 0.0081(16) 0.0114(15)
O29 0.043(3) 0.0336(19) 0.0180(17) 0.0146(17) 0.0065(16) 0.0156(15)
O30 0.039(2) 0.0225(17) 0.0226(17) 0.0087(15) 0.0043(15) 0.0123(14)
O31 0.079(5) 0.147(8) 0.080(5) 0.005(5) 0.005(4) 0.093(6)
O32 0.039(2) 0.0272(18) 0.0197(17) 0.0049(16) 0.0032(16) 0.0055(15)
O33 0.0287(19) 0.0298(19) 0.035(2) 0.0058(16) 0.0018(17) 0.0138(17)
O34 0.057(3) 0.045(3) 0.025(2) -0.014(3) -0.014(2) 0.0174(19)
O35 0.0252(17) 0.0308(19) 0.0213(17) 0.0071(15) -0.0006(14) 0.0080(15)
O36 0.038(2) 0.0261(18) 0.036(2) 0.0083(16) 0.0170(18) 0.0160(16)
O37 0.042(2) 0.0205(16) 0.0156(16) 0.0103(15) 0.0019(15) 0.0015(14)
O38 0.0296(18) 0.0261(17) 0.0204(16) 0.0123(14) 0.0047(14) 0.0111(14)
O39 0.0240(16) 0.0230(16) 0.0177(16) 0.0095(13) 0.0096(14) 0.0069(13)
O40 0.0176(15) 0.0199(15) 0.0202(16) 0.0044(13) 0.0034(13) 0.0064(13)
O41 0.063(3) 0.037(3) 0.033(3) 0.017(2) 0.029(3) 0.0121(18)
O42 0.0290(18) 0.0329(19) 0.0152(16) -0.0004(15) -0.0049(14) 0.0051(15)
O43 0.0243(17) 0.0314(18) 0.0258(18) 0.0080(15) 0.0027(15) 0.0157(15)
O44 0.0278(17) 0.0227(16) 0.0227(17) 0.0059(14) 0.0062(14) 0.0075(14)
O45 0.0249(16) 0.0184(15) 0.0188(16) 0.0039(13) 0.0017(13) 0.0082(13)
O46 0.040(2) 0.0263(18) 0.0240(18) 0.0128(16) 0.0116(16) 0.0095(15)
O47 0.0301(18) 0.0368(19) 0.0162(16) 0.0151(15) 0.0046(14) 0.0150(15)
O48 0.039(2) 0.040(2) 0.0290(19) 0.0193(18) 0.0182(17) 0.0220(17)
O49 0.0256(17) 0.0187(15) 0.0175(16) 0.0052(13) -0.0018(14) 0.0004(13)
O50 0.0227(16) 0.0184(15) 0.0244(17) 0.0093(13) 0.0032(14) 0.0083(13)
O51 0.037(2) 0.043(3) 0.0262(19) 0.0182(18) 0.0070(17) 0.0151(17)
O52 0.049(3) 0.039(2) 0.0244(19) 0.0269(19) 0.0130(18) 0.0143(17)
O53 0.0304(18) 0.0281(18) 0.0280(18) 0.0118(15) 0.0110(16) 0.0102(15)
O54 0.0229(17) 0.0247(17) 0.0192(16) 0.0095(14) -0.0021(14) 0.0035(14)
O55 0.0180(15) 0.0244(16) 0.0230(16) 0.0074(13) 0.0025(13) 0.0067(14)
O56 0.033(2) 0.033(2) 0.044(3) 0.0058(17) -0.0083(19) 0.0075(19)
O57 0.0278(18) 0.0255(17) 0.0217(17) 0.0033(14) 0.0106(15) 0.0050(14)
O58 0.0210(17) 0.0244(17) 0.0284(19) 0.0013(14) 0.0041(15) -0.0000(15)
O59 0.0277(18) 0.0312(19) 0.0221(18) 0.0015(15) -0.0040(15) 0.0094(15)
O60 0.0181(15) 0.0186(15) 0.0205(16) 0.0028(13) 0.0002(13) 0.0050(13)
O61 0.0323(19) 0.042(3) 0.0312(19) 0.0173(17) 0.0040(16) 0.0232(18)
O62 0.0210(16) 0.0326(19) 0.0199(16) 0.0021(14) 0.0030(14) 0.0042(15)
O63 0.0208(16) 0.0239(16) 0.0143(15) -0.0005(13) -0.0038(13) 0.0042(13)
O64 0.0247(17) 0.0247(17) 0.0170(15) 0.0056(14) -0.0001(14) 0.0100(13)
O65 0.0178(16) 0.0214(16) 0.0268(17) 0.0069(13) 0.0035(14) 0.0110(14)
O66 0.061(4) 0.091(5) 0.055(4) 0.020(3) 0.013(3) 0.049(4)
O67 0.0298(18) 0.0267(17) 0.0197(16) 0.0138(15) 0.0026(14) 0.0039(14)
O68 0.0223(16) 0.0262(17) 0.0283(18) 0.0063(14) -0.0010(15) 0.0097(15)
O69 0.0296(19) 0.042(2) 0.0263(18) 0.0174(16) 0.0144(16) 0.0175(17)
O70 0.0175(15) 0.0245(16) 0.0295(18) 0.0106(13) 0.0087(14) 0.0142(14)
O71 0.059(7) 0.070(7) 0.063(6) 0.032(6) 0.032(6) 0.025(6)
O72 0.107(7) 0.270(15) 0.074(6) 0.019(8) 0.029(6) 0.035(8)
O73 0.103(5) 0.057(4) 0.111(6) 0.039(4) 0.069(5) 0.038(4)
O74 0.280(19) 0.241(15) 0.082(7) 0.181(16) 0.012(10) -0.006(9)
O75 0.032(2) 0.033(2) 0.035(2) 0.0084(17) 0.0116(17) 0.0117(17)
O76 0.043(3) 0.037(3) 0.037(3) 0.0077(19) 0.0057(19) 0.0187(19)
O77 0.055(3) 0.053(3) 0.066(4) 0.031(3) 0.038(3) 0.037(3)
O78 0.034(3) 0.067(3) 0.049(3) 0.015(3) 0.003(2) 0.035(3)
O79 0.070(4) 0.071(4) 0.060(4) 0.043(3) 0.023(3) 0.030(3)
O80 0.068(4) 0.056(4) 0.125(7) 0.012(3) -0.013(4) 0.043(4)
O81 0.072(4) 0.074(5) 0.133(7) 0.018(4) -0.005(5) 0.065(5)
O82 0.099(5) 0.066(4) 0.109(6) 0.021(4) 0.050(5) 0.049(4)
O83 0.035(4) 0.062(5) 0.342(18) 0.005(3) 0.062(7) -0.028(7)
O84 0.087(5) 0.099(6) 0.087(5) 0.016(5) -0.011(4) 0.059(5)
O85A 0.099(10) 0.086(9) 0.073(8) 0.047(8) 0.051(8) 0.060(8)
O85B 0.046(5) 0.045(5) 0.045(5) 0.014(4) 0.017(4) 0.034(5)
O86A 0.026(5) 0.052(6) 0.149(13) 0.026(5) 0.037(7) 0.044(7)
O86B 0.051(7) 0.121(13) 0.157(16) 0.036(8) 0.053(10) 0.080(12)
O87A 0.042(5) 0.063(6) 0.057(6) 0.031(5) 0.032(5) 0.040(5)
O87B 0.051(7) 0.139(14) 0.056(8) 0.019(8) 0.016(6) -0.020(9)
O88 0.099(7) 0.066(5) 0.304(18) 0.015(5) 0.109(10) -0.000(8)
O89 0.092(7) 0.137(9) 0.241(16) 0.020(7) 0.037(8) 0.107(11)
O90A 0.078(9) 0.048(6) 0.071(8) -0.017(6) -0.025(7) 0.033(6)
O90B 0.061(9) 0.115(14) 0.21(3) -0.020(9) -0.023(12) 0.127(16)
O91A 0.38(4) 0.29(3) 0.28(3) -0.04(3) 0.11(3) -0.13(3)
O92 0.160(13) 0.182(14) 0.175(14) -0.032(11) 0.055(11) 0.005(12)
N1 0.060(7) 0.045(7) 0.084(8) 0.032(6) 0.017(6) 0.033(7)
N2 0.146(9) 0.183(11) 0.162(12) 0.067(8) 0.073(10) 0.118(11)
N3 0.087(8) 0.169(12) 0.210(13) 0.050(9) 0.010(9) 0.063(10)
N4 0.300(19) 0.131(9) 0.103(8) 0.136(12) 0.110(11) 0.068(7)
N5 0.188(12) 0.147(10) 0.086(7) 0.093(10) 0.032(8) 0.060(7)
C1 0.024(3) 0.036(3) 0.020(3) 0.009(2) 0.004(2) 0.010(2)
C2 0.019(2) 0.026(3) 0.018(2) 0.0066(18) 0.0017(18) 0.0076(19)
C3 0.019(2) 0.029(3) 0.013(2) 0.0094(18) 0.0011(17) 0.0018(18)
C4 0.020(3) 0.032(3) 0.015(2) 0.0143(19) 0.0013(18) 0.0005(19)
C5 0.023(3) 0.040(3) 0.015(2) 0.016(2) 0.0031(18) 0.009(2)
C6 0.028(3) 0.024(3) 0.020(3) 0.0118(19) 0.0028(19) 0.0095(19)
C7 0.042(3) 0.040(3) 0.022(3) 0.028(3) 0.010(3) 0.010(3)
C8 0.034(3) 0.026(3) 0.018(3) 0.018(2) 0.011(2) 0.0130(19)
C9 0.025(3) 0.023(3) 0.016(2) 0.0125(18) 0.0025(18) 0.0042(17)
C10 0.027(3) 0.026(3) 0.015(2) 0.0128(19) 0.0061(19) 0.0068(18)
C11 0.024(3) 0.023(3) 0.021(3) 0.0107(18) 0.0044(19) 0.0126(18)
C12 0.023(3) 0.018(2) 0.021(3) 0.0060(18) 0.0027(19) 0.0103(18)
C13 0.030(3) 0.067(5) 0.019(3) -0.009(3) 0.005(3) 0.012(3)
C14 0.028(3) 0.035(3) 0.018(3) 0.000(2) 0.009(2) 0.009(2)
C15 0.024(3) 0.023(2) 0.013(2) 0.0086(18) 0.0070(18) 0.0034(17)
C16 0.018(2) 0.020(2) 0.020(3) 0.0011(17) 0.0019(18) 0.0003(18)
C17 0.023(3) 0.019(2) 0.027(3) 0.0012(18) 0.001(2) 0.0053(19)
C18 0.024(3) 0.022(3) 0.021(3) 0.0004(19) 0.003(2) 0.0005(19)
C19 0.027(3) 0.027(3) 0.021(3) 0.006(2) 0.007(2) 0.010(2)
C20 0.020(2) 0.025(3) 0.016(2) 0.0082(18) 0.0061(18) 0.0070(18)
C21 0.0128(19) 0.023(2) 0.016(2) 0.0032(17) 0.0016(16) 0.0038(17)
C22 0.019(2) 0.025(3) 0.020(3) 0.0090(18) 0.0024(18) 0.0047(18)
C23 0.019(2) 0.020(2) 0.019(3) 0.0047(17) 0.0014(18) 0.0036(18)
C24 0.019(2) 0.024(3) 0.024(3) 0.0094(18) 0.0069(19) 0.0051(19)
C25 0.141(10) 0.053(5) 0.040(4) 0.060(6) 0.033(5) 0.028(4)
C26 0.063(4) 0.035(3) 0.034(3) 0.028(3) 0.022(3) 0.016(3)
C27 0.033(3) 0.025(3) 0.034(3) 0.013(2) 0.020(3) 0.014(2)
C28 0.032(3) 0.024(3) 0.020(3) 0.012(2) 0.008(2) 0.0111(19)
C29 0.039(3) 0.021(3) 0.041(3) 0.013(3) 0.022(3) 0.012(3)
C30 0.053(4) 0.025(3) 0.043(4) 0.019(3) 0.025(3) 0.023(3)
C31 0.060(4) 0.038(3) 0.021(3) 0.022(3) 0.009(3) 0.013(3)
C32 0.052(4) 0.024(3) 0.020(3) 0.018(3) 0.008(3) 0.012(2)
C33 0.039(3) 0.022(3) 0.018(3) 0.016(2) 0.008(2) 0.0107(18)
C34 0.043(3) 0.022(3) 0.013(2) 0.013(2) 0.006(2) 0.0066(18)
C35 0.040(3) 0.021(3) 0.017(3) 0.012(2) 0.007(2) 0.0094(18)
C36 0.042(3) 0.025(3) 0.021(3) 0.012(3) 0.003(3) 0.014(2)
C37 0.080(6) 0.078(6) 0.019(3) -0.016(5) 0.005(4) 0.025(4)
C38 0.055(4) 0.041(4) 0.014(3) -0.008(3) 0.000(3) 0.012(3)
C39 0.036(3) 0.028(3) 0.019(3) -0.000(3) -0.005(2) 0.011(2)
C40 0.030(3) 0.023(3) 0.021(3) 0.003(2) -0.004(2) 0.004(2)
C41 0.034(3) 0.028(3) 0.026(3) 0.005(3) -0.004(3) 0.014(2)
C42 0.035(3) 0.029(3) 0.027(3) 0.004(3) -0.008(3) 0.013(3)
C43 0.031(3) 0.026(3) 0.018(3) 0.010(2) 0.006(2) 0.0090(19)
C44 0.018(2) 0.023(3) 0.022(3) 0.0049(18) -0.0005(18) 0.0093(19)
C45 0.0144(19) 0.025(3) 0.016(2) 0.0104(17) 0.0065(17) 0.0071(17)
C46 0.021(3) 0.026(3) 0.015(2) 0.0062(18) 0.0031(18) 0.0005(18)
C47 0.016(2) 0.030(3) 0.024(3) 0.0109(18) 0.0063(19) 0.010(2)
C48 0.019(2) 0.024(3) 0.021(3) 0.0075(18) 0.0042(18) 0.0096(19)
C49 0.042(3) 0.034(3) 0.018(3) -0.000(3) 0.009(3) 0.010(2)
C50 0.030(3) 0.023(3) 0.013(2) 0.0048(19) 0.0014(19) 0.0066(18)
C51 0.027(3) 0.020(2) 0.016(2) 0.0076(18) 0.0035(18) 0.0081(17)
C52 0.019(2) 0.027(3) 0.0129(19) 0.0070(18) 0.0013(17) 0.0058(18)
C53 0.025(3) 0.023(3) 0.018(2) 0.0076(19) 0.0041(19) 0.0080(18)
C54 0.025(3) 0.021(3) 0.017(2) 0.0046(18) 0.0013(18) 0.0077(18)
C55 0.031(3) 0.032(3) 0.015(2) 0.013(2) 0.0072(19) 0.0097(19)
C56 0.029(3) 0.022(3) 0.015(2) 0.0094(19) 0.0036(18) 0.0077(18)
C57 0.024(3) 0.0162(19) 0.016(2) 0.0070(17) 0.0022(18) 0.0044(17)
C58 0.027(3) 0.021(2) 0.014(2) 0.0095(18) -0.0014(18) 0.0063(17)
C59 0.031(3) 0.021(3) 0.022(3) 0.0108(19) 0.006(2) 0.0096(19)
C60 0.031(3) 0.020(3) 0.023(3) 0.0115(19) 0.006(2) 0.0107(18)
C61 0.041(3) 0.030(3) 0.018(3) 0.017(3) 0.006(2) 0.012(2)
C62 0.026(3) 0.025(3) 0.019(3) 0.0126(19) 0.0054(19) 0.0100(19)
C63 0.020(2) 0.023(3) 0.022(3) 0.0097(18) 0.0045(18) 0.0090(19)
C64 0.027(3) 0.023(3) 0.021(3) 0.0071(19) -0.0002(19) 0.0058(19)
C65 0.025(3) 0.023(3) 0.031(3) 0.0055(19) 0.006(2) 0.010(2)
C66 0.019(2) 0.023(3) 0.024(3) 0.0063(18) 0.0013(19) 0.0073(19)
C67 0.042(3) 0.034(3) 0.017(3) 0.005(3) 0.004(3) 0.006(2)
C68 0.027(3) 0.027(3) 0.020(3) 0.003(2) 0.006(2) 0.010(2)
C69 0.017(2) 0.026(3) 0.024(3) 0.0056(18) -0.0008(19) 0.0072(19)
C70 0.017(2) 0.029(3) 0.021(3) 0.0072(18) 0.0046(18) 0.0087(19)
C71 0.020(2) 0.024(3) 0.028(3) 0.0059(19) 0.004(2) 0.005(2)
C72 0.016(2) 0.025(3) 0.028(3) 0.0036(18) -0.0012(19) 0.008(2)
C73 0.025(3) 0.031(3) 0.019(3) 0.008(2) -0.001(2) 0.006(2)
C74 0.021(2) 0.021(2) 0.023(3) 0.0083(18) 0.0026(19) 0.0095(18)
C75 0.021(3) 0.017(2) 0.015(2) 0.0009(17) -0.0060(18) 0.0020(17)
C76 0.022(3) 0.019(2) 0.019(2) 0.0047(18) 0.0014(18) 0.0111(18)
C77 0.017(2) 0.020(2) 0.020(3) 0.0032(17) -0.0017(18) 0.0052(18)
C78 0.020(2) 0.019(2) 0.020(3) 0.0040(17) -0.0020(18) 0.0078(18)
C79 0.057(4) 0.060(4) 0.020(3) 0.028(4) 0.010(3) 0.021(3)
C80 0.032(3) 0.030(3) 0.020(3) 0.016(2) 0.011(2) 0.013(2)
C81 0.019(2) 0.022(2) 0.024(3) 0.0066(18) 0.0062(18) 0.0136(19)
C82 0.017(2) 0.018(2) 0.022(3) 0.0037(17) 0.0026(18) 0.0081(18)
C83 0.016(2) 0.023(3) 0.024(3) 0.0023(17) 0.0024(18) 0.0115(19)
C84 0.024(3) 0.024(3) 0.032(3) 0.0082(19) 0.013(2) 0.012(2)
C85 0.033(6) 0.042(7) 0.083(8) 0.012(6) 0.011(6) 0.026(7)
C86 0.038(8) 0.077(12) 0.126(12) 0.011(8) 0.011(10) -0.057(12)
C87 0.054(7) 0.045(7) 0.036(6) 0.035(6) 0.018(5) 0.017(5)
C88 0.043(6) 0.073(10) 0.044(6) 0.029(7) 0.017(6) 0.018(7)
C89 0.054(7) 0.077(11) 0.065(10) 0.022(8) 0.018(7) 0.037(9)
C90 0.121(9) 0.132(13) 0.174(17) 0.040(9) 0.052(12) 0.079(13)
C91 0.196(17) 0.210(14) 0.078(9) 0.127(15) 0.012(11) 0.052(11)
C92 0.096(8) 0.154(10) 0.103(9) 0.022(8) 0.056(8) 0.044(9)
C93 0.154(14) 0.205(14) 0.158(15) 0.071(13) 0.091(13) 0.138(15)
C94 0.203(16) 0.182(14) 0.175(16) 0.068(12) 0.064(15) 0.121(15)
C95 0.27(3) 0.090(12) 0.232(18) 0.055(14) -0.09(3) 0.017(13)
C96 0.166(14) 0.183(16) 0.27(3) 0.109(13) 0.152(15) 0.173(17)
C97 0.098(8) 0.101(8) 0.160(10) 0.044(7) 0.073(7) 0.066(7)
C98 0.101(10) 0.123(11) 0.230(14) 0.077(9) 0.082(10) 0.025(11)
C99 0.090(13) 0.34(4) 0.238(19) 0.039(19) 0.017(14) -0.07(3)
C100 0.37(4) 0.212(18) 0.125(13) 0.23(3) 0.102(17) 0.114(14)
C101 0.24(2) 0.070(7) 0.072(8) 0.048(10) 0.039(10) 0.026(6)
C102 0.33(3) 0.152(13) 0.085(8) 0.137(14) 0.089(12) 0.056(8)
C103 0.27(3) 0.218(18) 0.133(13) 0.048(17) 0.065(14) 0.121(14)
C104 0.41(4) 0.20(3) 0.062(9) -0.11(3) -0.002(13) 0.054(12)
C105 0.56(5) 0.164(12) 0.17(2) 0.21(2) 0.16(3) 0.068(13)
C106 0.18(2) 0.34(3) 0.123(16) 0.04(3) 0.065(15) 0.087(19)
C107 0.210(18) 0.239(18) 0.088(10) 0.076(16) 0.063(11) 0.042(11)
C108 0.25(3) 0.33(3) 0.134(17) 0.04(2) 0.079(15) 0.065(18)
C109 0.152(16) 0.145(16) 0.142(16) 0.004(13) 0.033(12) 0.044(13)

loop_
_atom_type_symbol
_atom_type_description
_atom_type_scat_dispersion_real
_atom_type_scat_dispersion_imag
_atom_type_scat_source
C C 0.0033 0.0016
;
International Tables for Crystallography
(1992, Vol. C, Tables 4.2.6.8 and 6.1.1.4)
;
H H 0.0000 0.0000
;
International Tables for Crystallography
(1992, Vol. C, Table 6.1.1.4)
;
N N 0.0061 0.0033
;
International Tables for Crystallography
(1992, Vol. C, Tables 4.2.6.8 and 6.1.1.4)
;
O O 0.0106 0.0060
;
International Tables for Crystallography
(1992, Vol. C, Tables 4.2.6.8 and 6.1.1.4)
;

loop_
_geom_angle_atom_site_label_1
_geom_angle_atom_site_label_2
_geom_angle_atom_site_label_3
_geom_angle
_geom_angle_publ_flag
C2 O4 C6 114.6(4) yes
C6 O5 C9 118.4(4) yes
C8 O9 C12 114.3(4) yes
C12 O10 C15 117.4(4) yes
C14 O14 C18 115.2(4) yes
C18 O15 C21 116.9(4) yes
C20 O19 C24 113.7(4) yes
C24 O20 C27 118.4(5) yes
C26 O24 C30 113.9(6) yes
C30 O25 C33 117.7(5) yes
C32 O29 C36 114.6(5) yes
C36 O30 C39 116.5(5) yes
C38 O34 C42 112.7(5) yes
C3 O35 C42 118.3(5) yes
C44 O39 C48 114.0(4) yes
C48 O40 C51 117.3(4) yes
C50 O44 C54 113.5(4) yes
C54 O45 C57 117.5(4) yes
C56 O49 C60 114.3(3) yes
C60 O50 C63 119.4(4) yes
C62 O54 C66 113.6(4) yes
C66 O55 C69 118.2(4) yes
C68 O59 C72 115.6(5) yes
C72 O60 C75 117.5(5) yes
C74 O64 C78 113.6(5) yes
C78 O65 C81 116.8(5) yes
C80 O69 C84 114.6(5) yes
C45 O70 C84 118.2(4) yes
O85B O85A O87B 151.2(17) yes
O85A O87B O87A 144.5(17) yes
C85 N1 C86 128.3(13) yes
C85 N1 C87 115.2(12) yes
C86 N1 C87 116.6(13) yes
C90 N2 C91 117.6(16) yes
C90 N2 C92 120.2(18) yes
C91 N2 C92 122.1(16) yes
C95 N3 C96 110.6(17) yes
C95 N3 C97 115.3(17) yes
C96 N3 C97 134.1(15) yes
C100 N4 C101 116.2(13) yes
C100 N4 C102 114.8(15) yes
C101 N4 C102 128.7(17) yes
C105 N5 C106 104.9(18) yes
C105 N5 C107 126(2) yes
C106 N5 C107 126.5(15) yes
O1 C1 C2 110.5(5) yes
O4 C2 C1 106.5(4) yes
O4 C2 C3 110.7(5) yes
C1 C2 C3 112.7(5) yes
O35 C3 C2 109.3(5) yes
O35 C3 C4 107.6(4) yes
C2 C3 C4 111.1(5) yes
O2 C4 C3 110.6(5) yes
O2 C4 C5 109.5(5) yes
C3 C4 C5 109.3(4) yes
O3 C5 C4 111.1(4) yes
O3 C5 C6 108.5(5) yes
C4 C5 C6 109.1(5) yes
O4 C6 O5 111.4(5) yes
O4 C6 C5 109.4(5) yes
O5 C6 C5 106.9(4) yes
O6 C7 C8 108.2(6) yes
O9 C8 C7 106.0(4) yes
O9 C8 C9 112.0(5) yes
C7 C8 C9 112.2(5) yes
O5 C9 C8 107.0(5) yes
O5 C9 C10 109.2(4) yes
C8 C9 C10 111.0(5) yes
O7 C10 C9 110.9(5) yes
O7 C10 C11 109.1(5) yes
C9 C10 C11 109.0(4) yes
O8 C11 C10 113.0(4) yes
O8 C11 C12 111.2(5) yes
C10 C11 C12 109.0(5) yes
O9 C12 O10 111.0(5) yes
O9 C12 C11 110.4(4) yes
O10 C12 C11 107.9(4) yes
O11 C13 C14 111.4(7) yes
O14 C14 C13 106.1(5) yes
O14 C14 C15 111.1(5) yes
C13 C14 C15 112.2(5) yes
O10 C15 C14 110.0(5) yes
O10 C15 C16 108.6(4) yes
C14 C15 C16 109.9(4) yes
O12 C16 C15 108.8(4) yes
O12 C16 C17 111.7(5) yes
C15 C16 C17 108.7(4) yes
O13 C17 C16 110.4(5) yes
O13 C17 C18 111.2(4) yes
C16 C17 C18 110.0(5) yes
O14 C18 O15 110.8(5) yes
O14 C18 C17 110.5(4) yes
O15 C18 C17 107.1(4) yes
O16 C19 C20 111.1(4) yes
O19 C20 C19 107.4(5) yes
O19 C20 C21 109.9(4) yes
C19 C20 C21 112.4(5) yes
O15 C21 C20 110.0(4) yes
O15 C21 C22 106.9(4) yes
C20 C21 C22 111.2(5) yes
O17 C22 C21 110.5(5) yes
O17 C22 C23 109.1(4) yes
C21 C22 C23 109.4(5) yes
O18 C23 C22 111.3(5) yes
O18 C23 C24 110.6(5) yes
C22 C23 C24 109.1(4) yes
O19 C24 O20 111.4(4) yes
O19 C24 C23 111.5(5) yes
O20 C24 C23 108.3(5) yes
O21 C25 C26 107.2(6) yes
O24 C26 C25 104.9(7) yes
O24 C26 C27 111.4(4) yes
C25 C26 C27 113.3(8) yes
O20 C27 C26 109.4(4) yes
O20 C27 C28 107.4(6) yes
C26 C27 C28 111.6(6) yes
O22 C28 C27 110.5(5) yes
O22 C28 C29 109.1(4) yes
C27 C28 C29 107.7(6) yes
O23 C29 C28 111.0(6) yes
O23 C29 C30 110.0(6) yes
C28 C29 C30 111.1(4) yes
O24 C30 O25 109.9(4) yes
O24 C30 C29 109.5(6) yes
O25 C30 C29 109.8(6) yes
O26 C31 C32 112.6(5) yes
O29 C32 C31 106.5(6) yes
O29 C32 C33 111.0(5) yes
C31 C32 C33 112.8(5) yes
O25 C33 C32 108.6(4) yes
O25 C33 C34 107.8(5) yes
C32 C33 C34 111.8(5) yes
O27 C34 C33 107.8(5) yes
O27 C34 C35 111.5(4) yes
C33 C34 C35 110.0(5) yes
O28 C35 C34 110.8(5) yes
O28 C35 C36 110.7(5) yes
C34 C35 C36 109.7(5) yes
O29 C36 O30 111.1(5) yes
O29 C36 C35 110.0(5) yes
O30 C36 C35 108.2(5) yes
O31 C37 C38 109.5(8) yes
O34 C38 C37 106.3(6) yes
O34 C38 C39 111.2(6) yes
C37 C38 C39 111.6(7) yes
O30 C39 C38 110.5(5) yes
O30 C39 C40 107.6(5) yes
C38 C39 C40 108.8(5) yes
O32 C40 C39 110.7(5) yes
O32 C40 C41 109.0(5) yes
C39 C40 C41 107.9(5) yes
O33 C41 C40 111.4(5) yes
O33 C41 C42 110.5(5) yes
C40 C41 C42 110.5(5) yes
O34 C42 O35 111.3(6) yes
O34 C42 C41 111.2(5) yes
O35 C42 C41 108.9(5) yes
O36 C43 C44 111.9(5) yes
O39 C44 C43 106.4(5) yes
O39 C44 C45 110.8(4) yes
C43 C44 C45 113.0(5) yes
O70 C45 C44 108.8(4) yes
O70 C45 C46 106.5(5) yes
C44 C45 C46 112.7(5) yes
O37 C46 C45 109.5(5) yes
O37 C46 C47 109.8(4) yes
C45 C46 C47 108.7(5) yes
O38 C47 C46 112.1(5) yes
O38 C47 C48 111.1(5) yes
C46 C47 C48 109.0(5) yes
O39 C48 O40 111.3(4) yes
O39 C48 C47 111.0(5) yes
O40 C48 C47 107.7(4) yes
O41 C49 C50 111.7(6) yes
O44 C50 C49 106.2(4) yes
O44 C50 C51 111.4(5) yes
C49 C50 C51 112.0(5) yes
O40 C51 C50 109.0(5) yes
O40 C51 C52 109.2(4) yes
C50 C51 C52 110.1(4) yes
O42 C52 C51 108.8(4) yes
O42 C52 C53 110.4(5) yes
C51 C52 C53 108.7(4) yes
O43 C53 C52 112.5(4) yes
O43 C53 C54 110.2(4) yes
C52 C53 C54 110.1(5) yes
O44 C54 O45 111.2(5) yes
O44 C54 C53 110.4(4) yes
O45 C54 C53 108.1(4) yes
O46 C55 C56 110.0(5) yes
O49 C56 C55 105.9(3) yes
O49 C56 C57 110.7(5) yes
C55 C56 C57 112.8(5) yes
O45 C57 C56 108.3(5) yes
O45 C57 C58 107.9(3) yes
C56 C57 C58 110.9(5) yes
O47 C58 C57 109.9(5) yes
O47 C58 C59 109.3(5) yes
C57 C58 C59 108.5(4) yes
O48 C59 C58 112.7(4) yes
O48 C59 C60 111.1(5) yes
C58 C59 C60 108.5(5) yes
O49 C60 O50 111.6(5) yes
O49 C60 C59 111.2(5) yes
O50 C60 C59 106.7(4) yes
O51 C61 C62 110.1(5) yes
O54 C62 C61 106.5(4) yes
O54 C62 C63 112.4(5) yes
C61 C62 C63 110.8(5) yes
O50 C63 C62 109.8(5) yes
O50 C63 C64 107.9(4) yes
C62 C63 C64 110.6(5) yes
O52 C64 C63 109.2(5) yes
O52 C64 C65 110.6(5) yes
C63 C64 C65 109.8(4) yes
O53 C65 C64 112.3(4) yes
O53 C65 C66 113.1(5) yes
C64 C65 C66 108.6(5) yes
O54 C66 O55 110.6(5) yes
O54 C66 C65 111.3(5) yes
O55 C66 C65 109.4(4) yes
O56 C67 C68 109.3(5) yes
O59 C68 C67 105.4(5) yes
O59 C68 C69 112.5(5) yes
C67 C68 C69 111.4(5) yes
O55 C69 C68 109.9(5) yes
O55 C69 C70 107.3(5) yes
C68 C69 C70 109.3(4) yes
O57 C70 C69 108.5(4) yes
O57 C70 C71 110.2(5) yes
C69 C70 C71 107.0(5) yes
O58 C71 C70 110.9(5) yes
O58 C71 C72 108.7(4) yes
C70 C71 C72 110.2(5) yes
O59 C72 O60 110.5(5) yes
O59 C72 C71 109.7(4) yes
O60 C72 C71 108.3(5) yes
O61 C73 C74 112.8(4) yes
O64 C74 C73 106.8(5) yes
O64 C74 C75 110.4(4) yes
C73 C74 C75 112.8(5) yes
O60 C75 C74 107.9(4) yes
O60 C75 C76 108.6(5) yes
C74 C75 C76 111.7(4) yes
O62 C76 C75 110.7(4) yes
O62 C76 C77 108.9(4) yes
C75 C76 C77 108.4(5) yes
O63 C77 C76 111.5(5) yes
O63 C77 C78 111.1(4) yes
C76 C77 C78 108.9(4) yes
O64 C78 O65 111.8(4) yes
O64 C78 C77 109.8(4) yes
O65 C78 C77 108.2(5) yes
O66 C79 C80 112.6(5) yes
O69 C80 C79 107.7(6) yes
O69 C80 C81 109.9(4) yes
C79 C80 C81 113.3(6) yes
O65 C81 C80 108.5(4) yes
O65 C81 C82 107.1(5) yes
C80 C81 C82 109.9(5) yes
O67 C82 C81 109.0(5) yes
O67 C82 C83 110.4(3) yes
C81 C82 C83 108.8(5) yes
O68 C83 C82 110.3(5) yes
O68 C83 C84 110.9(5) yes
C82 C83 C84 109.8(4) yes
O69 C84 O70 109.9(4) yes
O69 C84 C83 110.8(5) yes
O70 C84 C83 107.5(5) yes
O71 C87 N1 118.6(11) yes
O71 C87 C88 122.6(15) yes
N1 C87 C88 114.4(12) yes
C87 C88 C89 116.9(16) yes
O72 C92 N2 130(2) yes
O72 C92 C94 112.5(18) yes
N2 C92 C94 116.9(16) yes
C92 C94 C93 118(2) yes
O73 C97 N3 125.8(12) yes
O73 C97 C98 118.4(14) yes
N3 C97 C98 115.8(15) yes
C97 C98 C99 125(3) yes
O74 C102 N4 127(2) yes
O74 C102 C103 117.0(19) yes
N4 C102 C103 114.6(17) yes
C102 C103 C104 122(3) yes
O91A C107 N5 128(3) yes
O91A C107 C108 101(3) yes
N5 C107 C108 122.4(16) yes
C107 C108 C109 119(2) yes
O1 C1 H1A 109.550 no
O1 C1 H1B 109.549 no
C2 C1 H1A 109.564 no
C2 C1 H1B 109.555 no
H1A C1 H1B 108.099 no
O4 C2 H2 108.944 no
C1 C2 H2 108.950 no
C3 C2 H2 108.941 no
O35 C3 H3 109.633 no
C2 C3 H3 109.630 no
C4 C3 H3 109.640 no
O2 C4 H4 109.130 no
C3 C4 H4 109.137 no
C5 C4 H4 109.135 no
O3 C5 H5 109.365 no
C4 C5 H5 109.358 no
C6 C5 H5 109.359 no
O4 C6 H6 109.692 no
O5 C6 H6 109.688 no
C5 C6 H6 109.692 no
O6 C7 H7A 110.059 no
O6 C7 H7B 110.062 no
C8 C7 H7A 110.062 no
C8 C7 H7B 110.058 no
H7A C7 H7B 108.413 no
O9 C8 H8 108.828 no
C7 C8 H8 108.821 no
C9 C8 H8 108.836 no
O5 C9 H9 109.854 no
C8 C9 H9 109.841 no
C10 C9 H9 109.853 no
O7 C10 H10 109.264 no
C9 C10 H10 109.277 no
C11 C10 H10 109.265 no
O8 C11 H11 107.824 no
C10 C11 H11 107.830 no
C12 C11 H11 107.822 no
O9 C12 H12 109.147 no
O10 C12 H12 109.156 no
C11 C12 H12 109.162 no
O11 C13 H13A 109.348 no
O11 C13 H13B 109.347 no
C14 C13 H13A 109.346 no
C14 C13 H13B 109.345 no
H13A C13 H13B 107.985 no
O14 C14 H14 109.110 no
C13 C14 H14 109.107 no
C15 C14 H14 109.098 no
O10 C15 H15 109.486 no
C14 C15 H15 109.476 no
C16 C15 H15 109.473 no
O12 C16 H16 109.186 no
C15 C16 H16 109.175 no
C17 C16 H16 109.191 no
O13 C17 H17 108.393 no
C16 C17 H17 108.397 no
C18 C17 H17 108.400 no
O14 C18 H18 109.461 no
O15 C18 H18 109.458 no
C17 C18 H18 109.465 no
O16 C19 H19A 109.412 no
O16 C19 H19B 109.400 no
C20 C19 H19A 109.408 no
C20 C19 H19B 109.401 no
H19A C19 H19B 108.026 no
O19 C20 H20 109.040 no
C19 C20 H20 109.038 no
C21 C20 H20 109.040 no
O15 C21 H21 109.573 no
C20 C21 H21 109.569 no
C22 C21 H21 109.569 no
O17 C22 H22 109.260 no
C21 C22 H22 109.267 no
C23 C22 H22 109.266 no
O18 C23 H23 108.570 no
C22 C23 H23 108.567 no
C24 C23 H23 108.578 no
O19 C24 H24 108.529 no
O20 C24 H24 108.524 no
C23 C24 H24 108.534 no
O21 C25 H25A 110.260 no
O21 C25 H25B 110.278 no
C26 C25 H25A 110.260 no
C26 C25 H25B 110.268 no
H25A C25 H25B 108.531 no
O24 C26 H26 109.039 no
C25 C26 H26 109.030 no
C27 C26 H26 109.035 no
O20 C27 H27 109.470 no
C26 C27 H27 109.466 no
C28 C27 H27 109.464 no
O22 C28 H28 109.864 no
C27 C28 H28 109.859 no
C29 C28 H28 109.857 no
O23 C29 H29 108.194 no
C28 C29 H29 108.194 no
C30 C29 H29 108.196 no
O24 C30 H30 109.223 no
O25 C30 H30 109.225 no
C29 C30 H30 109.222 no
O26 C31 H31A 109.091 no
O26 C31 H31B 109.083 no
C32 C31 H31A 109.081 no
C32 C31 H31B 109.074 no
H31A C31 H31B 107.821 no
O29 C32 H32 108.815 no
C31 C32 H32 108.820 no
C33 C32 H32 108.818 no
O25 C33 H33 109.540 no
C32 C33 H33 109.534 no
C34 C33 H33 109.537 no
O27 C34 H34 109.158 no
C33 C34 H34 109.146 no
C35 C34 H34 109.156 no
O28 C35 H35 108.515 no
C34 C35 H35 108.519 no
C36 C35 H35 108.523 no
O29 C36 H36 109.161 no
O30 C36 H36 109.160 no
C35 C36 H36 109.170 no
O31 C37 H37A 109.777 no
O31 C37 H37B 109.783 no
C38 C37 H37A 109.785 no
C38 C37 H37B 109.781 no
H37A C37 H37B 108.234 no
O34 C38 H38 109.247 no
C37 C38 H38 109.241 no
C39 C38 H38 109.230 no
O30 C39 H39 109.964 no
C38 C39 H39 109.951 no
C40 C39 H39 109.955 no
O32 C40 H40 109.748 no
C39 C40 H40 109.733 no
C41 C40 H40 109.744 no
O33 C41 H41 108.089 no
C40 C41 H41 108.096 no
C42 C41 H41 108.086 no
O34 C42 H42 108.464 no
O35 C42 H42 108.463 no
C41 C42 H42 108.471 no
O36 C43 H43A 109.217 no
O36 C43 H43B 109.228 no
C44 C43 H43A 109.219 no
C44 C43 H43B 109.228 no
H43A C43 H43B 107.918 no
O39 C44 H44 108.848 no
C43 C44 H44 108.849 no
C45 C44 H44 108.859 no
O70 C45 H45 109.622 no
C44 C45 H45 109.625 no
C46 C45 H45 109.611 no
O37 C46 H46 109.618 no
C45 C46 H46 109.611 no
C47 C46 H46 109.622 no
O38 C47 H47 108.173 no
C46 C47 H47 108.179 no
C48 C47 H47 108.185 no
O39 C48 H48 108.938 no
O40 C48 H48 108.950 no
C47 C48 H48 108.954 no
O41 C49 H49A 109.283 no
O41 C49 H49B 109.279 no
C50 C49 H49A 109.282 no
C50 C49 H49B 109.278 no
H49A C49 H49B 107.940 no
O44 C50 H50 109.048 no
C49 C50 H50 109.056 no
C51 C50 H50 109.057 no
O40 C51 H51 109.505 no
C50 C51 H51 109.500 no
C52 C51 H51 109.512 no
O42 C52 H52 109.671 no
C51 C52 H52 109.655 no
C53 C52 H52 109.673 no
O43 C53 H53 107.966 no
C52 C53 H53 107.968 no
C54 C53 H53 107.966 no
O44 C54 H54 109.010 no
O45 C54 H54 109.012 no
C53 C54 H54 109.006 no
O46 C55 H55A 109.671 no
O46 C55 H55B 109.675 no
C56 C55 H55A 109.661 no
C56 C55 H55B 109.660 no
H55A C55 H55B 108.169 no
O49 C56 H56 109.121 no
C55 C56 H56 109.136 no
C57 C56 H56 109.137 no
O45 C57 H57 109.926 no
C56 C57 H57 109.918 no
C58 C57 H57 109.915 no
O47 C58 H58 109.727 no
C57 C58 H58 109.711 no
C59 C58 H58 109.728 no
O48 C59 H59 108.142 no
C58 C59 H59 108.129 no
C60 C59 H59 108.126 no
O49 C60 H60 109.105 no
O50 C60 H60 109.107 no
C59 C60 H60 109.106 no
O51 C61 H61A 109.620 no
O51 C61 H61B 109.625 no
C62 C61 H61A 109.632 no
C62 C61 H61B 109.636 no
H61A C61 H61B 108.155 no
O54 C62 H62 109.029 no
C61 C62 H62 109.033 no
C63 C62 H62 109.032 no
O50 C63 H63 109.510 no
C62 C63 H63 109.483 no
C64 C63 H63 109.501 no
O52 C64 H64 109.097 no
C63 C64 H64 109.086 no
C65 C64 H64 109.090 no
O53 C65 H65 107.527 no
C64 C65 H65 107.530 no
C66 C65 H65 107.517 no
O54 C66 H66 108.478 no
O55 C66 H66 108.480 no
C65 C66 H66 108.479 no
O56 C67 H67A 109.825 no
O56 C67 H67B 109.820 no
C68 C67 H67A 109.828 no
C68 C67 H67B 109.820 no
H67A C67 H67B 108.264 no
O59 C68 H68 109.164 no
C67 C68 H68 109.157 no
C69 C68 H68 109.164 no
O55 C69 H69 110.104 no
C68 C69 H69 110.122 no
C70 C69 H69 110.108 no
O57 C70 H70 110.342 no
C69 C70 H70 110.364 no
C71 C70 H70 110.360 no
O58 C71 H71 108.998 no
C70 C71 H71 108.994 no
C72 C71 H71 109.006 no
O59 C72 H72 109.418 no
O60 C72 H72 109.424 no
C71 C72 H72 109.426 no
O61 C73 H73A 109.025 no
O61 C73 H73B 109.018 no
C74 C73 H73A 109.022 no
C74 C73 H73B 109.019 no
H73A C73 H73B 107.795 no
O64 C74 H74 108.947 no
C73 C74 H74 108.945 no
C75 C74 H74 108.948 no
O60 C75 H75 109.511 no
C74 C75 H75 109.501 no
C76 C75 H75 109.509 no
O62 C76 H76 109.613 no
C75 C76 H76 109.602 no
C77 C76 H76 109.607 no
O64 C78 H78 109.002 no
O65 C78 H78 109.006 no
C77 C78 H78 109.012 no
O66 C79 H79A 109.075 no
O66 C79 H79B 109.084 no
C80 C79 H79A 109.086 no
C80 C79 H79B 109.083 no
H79A C79 H79B 107.830 no
O69 C80 H80 108.637 no
C79 C80 H80 108.632 no
C81 C80 H80 108.640 no
O65 C81 H81 110.441 no
C80 C81 H81 110.433 no
C82 C81 H81 110.426 no
O67 C82 H82 109.568 no
C81 C82 H82 109.572 no
C83 C82 H82 109.560 no
O68 C83 H83 108.569 no
C82 C83 H83 108.567 no
C84 C83 H83 108.565 no
O69 C84 H84 109.525 no
O70 C84 H84 109.511 no
C83 C84 H84 109.518 no
N1 C85 H85A 109.467 no
N1 C85 H85B 109.476 no
N1 C85 H85C 109.465 no
H85A C85 H85B 109.474 no
H85A C85 H85C 109.472 no
H85B C85 H85C 109.474 no
N1 C86 H86A 109.466 no
N1 C86 H86B 109.473 no
N1 C86 H86C 109.474 no
H86A C86 H86B 109.469 no
H86A C86 H86C 109.464 no
H86B C86 H86C 109.482 no
C87 C88 H88 121.556 no
C89 C88 H88 121.564 no
C88 C89 H89A 120.010 no
C88 C89 H89B 119.991 no
H89A C89 H89B 119.999 no
N2 C90 H90A 109.472 no
N2 C90 H90B 109.459 no
N2 C90 H90C 109.471 no
H90A C90 H90B 109.472 no
H90A C90 H90C 109.486 no
H90B C90 H90C 109.468 no
N2 C91 H91A 109.462 no
N2 C91 H91B 109.471 no
N2 C91 H91C 109.465 no
H91A C91 H91B 109.472 no
H91A C91 H91C 109.475 no
H91B C91 H91C 109.482 no
C94 C93 H93A 119.992 no
C94 C93 H93B 120.008 no
H93A C93 H93B 120.000 no
C92 C94 H94 121.202 no
C93 C94 H94 121.207 no
N3 C95 H95A 109.472 no
N3 C95 H95B 109.476 no
N3 C95 H95C 109.472 no
H95A C95 H95B 109.467 no
H95A C95 H95C 109.469 no
H95B C95 H95C 109.470 no
N3 C96 H96A 109.473 no
N3 C96 H96B 109.477 no
N3 C96 H96C 109.471 no
H96A C96 H96B 109.462 no
H96A C96 H96C 109.469 no
H96B C96 H96C 109.475 no
C97 C98 H98 117.460 no
C99 C98 H98 117.454 no
C98 C99 H99A 120.000 no
C98 C99 H99B 119.999 no
H99A C99 H99B 120.002 no
N4 C100 H10A 109.464 no
N4 C100 H10B 109.469 no
N4 C100 H10C 109.470 no
H10A C100 H10B 109.479 no
H10A C100 H10C 109.472 no
H10B C100 H10C 109.473 no
N4 C101 H10D 109.468 no
N4 C101 H10E 109.470 no
N4 C101 H10F 109.474 no
H10D C101 H10E 109.473 no
H10D C101 H10F 109.468 no
H10E C101 H10F 109.473 no
C102 C103 H103 118.755 no
C104 C103 H103 118.753 no
C103 C104 H10G 120.001 no
C103 C104 H10H 119.998 no
H10G C104 H10H 120.002 no
N5 C105 H10I 109.468 no
N5 C105 H10J 109.478 no
N5 C105 H10K 109.477 no
H10I C105 H10J 109.474 no
H10I C105 H10K 109.464 no
H10J C105 H10K 109.467 no
N5 C106 H10L 109.471 no
N5 C106 H10M 109.468 no
N5 C106 H10N 109.472 no
H10L C106 H10M 109.472 no
H10L C106 H10N 109.470 no
H10M C106 H10N 109.474 no
C107 C108 H108 120.645 no
C109 C108 H108 120.632 no
C108 C109 H10O 119.991 no
C108 C109 H10P 120.004 no
H10O C109 H10P 120.005 no

loop_
_geom_bond_atom_site_label_1
_geom_bond_atom_site_label_2
_geom_bond_distance
_geom_bond_publ_flag
O1 C1 1.416(8) yes
O2 C4 1.433(6) yes
O3 C5 1.442(9) yes
O4 C2 1.431(7) yes
O4 C6 1.412(8) yes
O5 C6 1.415(7) yes
O5 C9 1.427(8) yes
O6 C7 1.454(8) yes
O7 C10 1.437(7) yes
O8 C11 1.415(7) yes
O9 C8 1.437(8) yes
O9 C12 1.405(7) yes
O10 C12 1.419(6) yes
O10 C15 1.427(7) yes
O11 C13 1.442(11) yes
O12 C16 1.425(8) yes
O13 C17 1.421(6) yes
O14 C14 1.428(8) yes
O14 C18 1.399(6) yes
O15 C18 1.423(7) yes
O15 C21 1.440(6) yes
O16 C19 1.418(8) yes
O17 C22 1.442(8) yes
O18 C23 1.416(5) yes
O19 C20 1.428(6) yes
O19 C24 1.403(5) yes
O20 C24 1.431(7) yes
O20 C27 1.416(8) yes
O21 C25 1.544(16) yes
O22 C28 1.429(7) yes
O23 C29 1.445(8) yes
O24 C26 1.443(10) yes
O24 C30 1.436(8) yes
O25 C30 1.411(8) yes
O25 C33 1.432(8) yes
O26 C31 1.407(9) yes
O27 C34 1.428(6) yes
O28 C35 1.420(8) yes
O29 C32 1.453(9) yes
O29 C36 1.408(8) yes
O30 C36 1.421(8) yes
O30 C39 1.419(7) yes
O31 C37 1.440(17) yes
O32 C40 1.424(6) yes
O33 C41 1.420(9) yes
O34 C38 1.442(9) yes
O34 C42 1.420(9) yes
O35 C3 1.438(7) yes
O35 C42 1.410(9) yes
O36 C43 1.443(7) yes
O37 C46 1.427(5) yes
O38 C47 1.430(8) yes
O39 C44 1.451(8) yes
O39 C48 1.417(8) yes
O40 C48 1.417(6) yes
O40 C51 1.447(6) yes
O41 C49 1.427(9) yes
O42 C52 1.441(6) yes
O43 C53 1.406(8) yes
O44 C50 1.431(7) yes
O44 C54 1.427(8) yes
O45 C54 1.396(7) yes
O45 C57 1.442(6) yes
O46 C55 1.413(8) yes
O47 C58 1.434(7) yes
O48 C59 1.420(8) yes
O49 C56 1.449(6) yes
O49 C60 1.397(7) yes
O50 C60 1.419(7) yes
O50 C63 1.423(7) yes
O51 C61 1.407(9) yes
O52 C64 1.435(9) yes
O53 C65 1.389(7) yes
O54 C62 1.425(7) yes
O54 C66 1.409(6) yes
O55 C66 1.425(6) yes
O55 C69 1.446(8) yes
O56 C67 1.448(9) yes
O57 C70 1.423(8) yes
O58 C71 1.429(5) yes
O59 C68 1.416(8) yes
O59 C72 1.412(5) yes
O60 C72 1.427(6) yes
O60 C75 1.436(6) yes
O61 C73 1.427(9) yes
O62 C76 1.434(7) yes
O63 C77 1.428(5) yes
O64 C74 1.446(6) yes
O64 C78 1.414(6) yes
O65 C78 1.408(8) yes
O65 C81 1.435(6) yes
O66 C79 1.387(12) yes
O67 C82 1.427(6) yes
O68 C83 1.429(7) yes
O69 C80 1.445(7) yes
O69 C84 1.401(8) yes
O70 C45 1.445(7) yes
O70 C84 1.422(8) yes
O71 C87 1.229(17) yes
O72 C92 1.119(19) yes
O73 C97 1.257(18) yes
O74 C102 1.19(3) yes
O85A O85B 1.213(15) yes
O85A O87B 1.684(16) yes
O87A O87B 1.49(2) yes
O90A O90B 1.66(3) yes
O91A C107 1.27(3) yes
N1 C85 1.45(2) yes
N1 C86 1.52(3) yes
N1 C87 1.398(19) yes
N2 C90 1.40(3) yes
N2 C91 1.45(3) yes
N2 C92 1.27(3) yes
N3 C95 1.45(3) yes
N3 C96 1.41(3) yes
N3 C97 1.32(3) yes
N4 C100 1.40(3) yes
N4 C101 1.423(19) yes
N4 C102 1.334(19) yes
N5 C105 1.42(3) yes
N5 C106 1.52(4) yes
N5 C107 1.28(3) yes
C1 C2 1.504(9) yes
C2 C3 1.543(7) yes
C3 C4 1.509(9) yes
C4 C5 1.487(8) yes
C5 C6 1.538(7) yes
C7 C8 1.509(8) yes
C8 C9 1.528(8) yes
C9 C10 1.494(7) yes
C10 C11 1.522(9) yes
C11 C12 1.546(8) yes
C13 C14 1.510(7) yes
C14 C15 1.534(9) yes
C15 C16 1.511(6) yes
C16 C17 1.521(8) yes
C17 C18 1.517(10) yes
C19 C20 1.534(6) yes
C20 C21 1.531(9) yes
C21 C22 1.529(6) yes
C22 C23 1.503(7) yes
C23 C24 1.511(9) yes
C25 C26 1.538(12) yes
C26 C27 1.504(10) yes
C27 C28 1.526(8) yes
C28 C29 1.516(9) yes
C29 C30 1.503(10) yes
C31 C32 1.493(10) yes
C32 C33 1.528(7) yes
C33 C34 1.520(9) yes
C34 C35 1.515(9) yes
C35 C36 1.514(6) yes
C37 C38 1.520(12) yes
C38 C39 1.526(7) yes
C39 C40 1.529(10) yes
C40 C41 1.529(8) yes
C41 C42 1.507(7) yes
C43 C44 1.505(9) yes
C44 C45 1.524(6) yes
C45 C46 1.509(9) yes
C46 C47 1.530(9) yes
C47 C48 1.511(6) yes
C49 C50 1.508(9) yes
C50 C51 1.517(6) yes
C51 C52 1.505(8) yes
C52 C53 1.519(8) yes
C53 C54 1.533(6) yes
C55 C56 1.538(8) yes
C56 C57 1.539(8) yes
C57 C58 1.513(8) yes
C58 C59 1.503(7) yes
C59 C60 1.532(8) yes
C61 C62 1.529(7) yes
C62 C63 1.517(9) yes
C63 C64 1.528(7) yes
C64 C65 1.529(9) yes
C65 C66 1.519(10) yes
C67 C68 1.527(6) yes
C68 C69 1.531(9) yes
C69 C70 1.536(6) yes
C70 C71 1.494(9) yes
C71 C72 1.545(9) yes
C73 C74 1.518(7) yes
C74 C75 1.541(8) yes
C75 C76 1.509(6) yes
C76 C77 1.523(7) yes
C77 C78 1.522(8) yes
C79 C80 1.521(10) yes
C80 C81 1.520(7) yes
C81 C82 1.523(8) yes
C82 C83 1.526(7) yes
C83 C84 1.538(7) yes
C87 C88 1.500(19) yes
C88 C89 1.267(19) yes
C92 C94 1.57(3) yes
C93 C94 1.35(3) yes
C97 C98 1.51(2) yes
C98 C99 1.33(3) yes
C102 C103 1.45(4) yes
C103 C104 1.34(4) yes
C107 C108 1.51(4) yes
C108 C109 1.35(4) yes
C1 H1A 0.990 no
C1 H1B 0.990 no
C2 H2 1.000 no
C3 H3 1.000 no
C4 H4 1.000 no
C5 H5 1.000 no
C6 H6 1.000 no
C7 H7A 0.990 no
C7 H7B 0.990 no
C8 H8 1.000 no
C9 H9 1.000 no
C10 H10 1.000 no
C11 H11 1.000 no
C12 H12 1.000 no
C13 H13A 0.990 no
C13 H13B 0.990 no
C14 H14 1.000 no
C15 H15 1.000 no
C16 H16 1.000 no
C17 H17 1.000 no
C18 H18 1.000 no
C19 H19A 0.990 no
C19 H19B 0.990 no
C20 H20 1.000 no
C21 H21 1.000 no
C22 H22 1.000 no
C23 H23 1.000 no
C24 H24 1.000 no
C25 H25A 0.990 no
C25 H25B 0.990 no
C26 H26 1.000 no
C27 H27 1.000 no
C28 H28 1.000 no
C29 H29 1.000 no
C30 H30 1.000 no
C31 H31A 0.990 no
C31 H31B 0.990 no
C32 H32 1.000 no
C33 H33 1.000 no
C34 H34 1.000 no
C35 H35 1.000 no
C36 H36 1.000 no
C37 H37A 0.990 no
C37 H37B 0.990 no
C38 H38 1.000 no
C39 H39 1.000 no
C40 H40 1.000 no
C41 H41 1.000 no
C42 H42 1.000 no
C43 H43A 0.990 no
C43 H43B 0.990 no
C44 H44 1.000 no
C45 H45 1.000 no
C46 H46 1.000 no
C47 H47 1.000 no
C48 H48 1.000 no
C49 H49A 0.990 no
C49 H49B 0.990 no
C50 H50 1.000 no
C51 H51 1.000 no
C52 H52 1.000 no
C53 H53 1.000 no
C54 H54 1.000 no
C55 H55A 0.990 no
C55 H55B 0.990 no
C56 H56 1.000 no
C57 H57 1.000 no
C58 H58 1.000 no
C59 H59 1.000 no
C60 H60 1.000 no
C61 H61A 0.990 no
C61 H61B 0.990 no
C62 H62 1.000 no
C63 H63 1.000 no
C64 H64 1.000 no
C65 H65 1.000 no
C66 H66 1.000 no
C67 H67A 0.990 no
C67 H67B 0.990 no
C68 H68 1.000 no
C69 H69 1.000 no
C70 H70 1.000 no
C71 H71 1.000 no
C72 H72 1.000 no
C73 H73A 0.990 no
C73 H73B 0.990 no
C74 H74 1.000 no
C75 H75 1.000 no
C76 H76 1.000 no
C78 H78 1.000 no
C79 H79A 0.990 no
C79 H79B 0.990 no
C80 H80 1.000 no
C81 H81 1.000 no
C82 H82 1.000 no
C83 H83 1.000 no
C84 H84 1.000 no
C85 H85A 0.980 no
C85 H85B 0.980 no
C85 H85C 0.980 no
C86 H86A 0.980 no
C86 H86B 0.980 no
C86 H86C 0.980 no
C88 H88 0.950 no
C89 H89A 0.950 no
C89 H89B 0.950 no
C90 H90A 0.980 no
C90 H90B 0.980 no
C90 H90C 0.980 no
C91 H91A 0.980 no
C91 H91B 0.980 no
C91 H91C 0.980 no
C93 H93A 0.950 no
C93 H93B 0.950 no
C94 H94 0.950 no
C95 H95A 0.980 no
C95 H95B 0.980 no
C95 H95C 0.980 no
C96 H96A 0.980 no
C96 H96B 0.980 no
C96 H96C 0.980 no
C98 H98 0.950 no
C99 H99A 0.950 no
C99 H99B 0.950 no
C100 H10A 0.980 no
C100 H10B 0.980 no
C100 H10C 0.980 no
C101 H10D 0.980 no
C101 H10E 0.980 no
C101 H10F 0.980 no
C103 H103 0.950 no
C104 H10G 0.950 no
C104 H10H 0.950 no
C105 H10I 0.980 no
C105 H10J 0.980 no
C105 H10K 0.980 no
C106 H10L 0.980 no
C106 H10M 0.980 no
C106 H10N 0.980 no
C108 H108 0.950 no
C109 H10O 0.950 no
C109 H10P 0.950 no

loop_
_geom_contact_atom_site_label_1
_geom_contact_atom_site_label_2
_geom_contact_distance
_geom_contact_publ_flag
_geom_contact_site_symmetry_2
O1 O4 2.826(8) no .
O1 O35 3.583(5) no .
O1 C3 2.889(6) no .
O2 O3 2.830(7) no .
O2 O33 2.793(7) no .
O2 O35 2.850(7) no .
O3 O5 2.776(6) no .
O3 O7 2.771(8) no .
O3 C9 3.487(7) no .
O4 C4 2.852(5) no .
O4 C7 3.431(8) no .
O4 C9 3.396(8) no .
O5 O6 3.569(5) no .
O5 O7 2.887(7) no .
O5 C2 2.829(8) no .
O5 C3 3.380(8) no .
O5 C4 2.802(7) no .
O5 C7 2.964(7) no .
O6 O9 2.771(5) no .
O6 C9 2.892(5) no .
O7 O8 2.841(7) no .
O8 O10 2.853(6) no .
O8 O12 2.773(5) no .
O8 C15 3.563(7) no .
O9 C10 2.871(6) no .
O9 C13 3.479(8) no .
O9 C15 3.373(6) no .
O10 O12 2.799(6) no .
O10 C8 2.849(7) no .
O10 C9 3.431(7) no .
O10 C10 2.873(7) no .
O10 C13 3.012(8) no .
O11 O14 2.803(5) no .
O11 C15 2.958(7) no .
O12 O13 2.863(6) no .
O12 C12 3.531(6) no .
O13 O15 2.785(7) no .
O13 O17 2.732(6) no .
O13 C21 3.493(8) no .
O13 C22 3.599(8) no .
O14 C16 2.851(7) no .
O14 C19 3.487(8) no .
O14 C21 3.382(5) no .
O15 O16 3.580(6) no .
O15 O17 2.869(4) no .
O15 C14 2.844(5) no .
O15 C15 3.439(6) no .
O15 C16 2.858(7) no .
O15 C19 3.043(8) no .
O16 O19 2.870(5) no .
O16 C21 2.920(7) no .
O17 O18 2.845(6) no .
O18 O20 2.791(6) no .
O18 O22 2.735(7) no .
O18 C27 3.531(9) no .
O18 C28 3.580(8) no .
O19 C22 2.854(8) no .
O19 C25 3.502(13) no .
O19 C27 3.362(7) no .
O20 O21 3.536(13) no .
O20 O22 2.862(5) no .
O20 C20 2.826(6) no .
O20 C21 3.411(7) no .
O20 C22 2.862(8) no .
O20 C25 3.026(11) no .
O21 O24 2.885(13) no .
O21 C27 2.874(13) no .
O22 O23 2.841(7) no .
O22 C24 3.542(6) no .
O23 O25 2.835(5) no .
O23 O27 2.796(7) no .
O23 C33 3.530(7) no .
O24 C28 2.876(8) no .
O24 C31 3.486(10) no .
O24 C33 3.394(9) no .
O25 O26 3.579(9) no .
O25 O27 2.832(6) no .
O25 C26 2.853(9) no .
O25 C27 3.434(8) no .
O25 C28 2.889(8) no .
O25 C31 3.029(8) no .
O26 O29 2.880(8) no .
O26 C33 2.895(9) no .
O27 O28 2.887(7) no .
O27 C30 3.557(9) no .
O28 O30 2.810(5) no .
O28 O32 2.771(6) no .
O28 C39 3.566(5) no .
O29 C34 2.858(7) no .
O29 C37 3.460(9) no .
O29 C39 3.333(8) no .
O30 O31 3.511(10) no .
O30 O32 2.845(7) no .
O30 C32 2.847(8) no .
O30 C33 3.405(7) no .
O30 C34 2.850(6) no .
O30 C37 2.980(7) no .
O31 O34 2.812(13) no .
O31 C39 2.886(12) no .
O32 O33 2.837(6) no .
O32 C36 3.516(8) no .
O33 O35 2.782(6) no .
O33 C3 3.472(6) no .
O34 C1 3.491(8) no .
O34 C3 3.408(9) no .
O34 C40 2.880(6) no .
O35 C1 3.047(6) no .
O35 C38 2.853(9) no .
O35 C39 3.492(8) no .
O35 C40 2.916(6) no .
O36 O39 2.882(7) no .
O36 C45 2.924(7) no .
O37 O38 2.880(6) no .
O37 O68 2.774(7) no .
O37 O70 2.834(6) no .
O38 O40 2.820(4) no .
O38 O42 2.773(6) no .
O38 C51 3.569(5) no .
O39 O41 3.476(5) no .
O39 C46 2.876(6) no .
O39 C49 3.397(6) no .
O39 C51 3.376(7) no .
O40 O41 3.444(6) no .
O40 O42 2.837(7) no .
O40 C44 2.850(8) no .
O40 C45 3.383(7) no .
O40 C46 2.832(6) no .
O40 C49 2.952(6) no .
O41 O44 2.877(7) no .
O41 C48 3.527(6) no .
O41 C51 2.874(7) no .
O42 O43 2.888(6) no .
O42 C48 3.524(8) no .
O43 O45 2.783(6) no .
O43 O47 2.794(6) no .
O43 C57 3.470(6) no .
O44 C52 2.871(5) no .
O44 C55 3.462(6) no .
O44 C57 3.407(7) no .
O45 O46 3.588(4) no .
O45 O47 2.853(6) no .
O45 C50 2.850(7) no .
O45 C51 3.459(6) no .
O45 C52 2.899(5) no .
O45 C55 3.048(5) no .
O46 O49 2.839(6) no .
O46 C57 2.909(6) no .
O47 O48 2.833(6) no .
O48 O50 2.820(7) no .
O48 O52 2.775(8) no .
O48 C63 3.544(8) no .
O49 C58 2.865(5) no .
O49 C61 3.468(8) no .
O49 C63 3.383(7) no .
O50 O52 2.847(6) no .
O50 C56 2.849(7) no .
O50 C57 3.399(7) no .
O50 C58 2.807(7) no .
O50 C61 2.998(7) no .
O51 O54 2.774(6) no .
O52 O53 2.860(7) no .
O52 C60 3.580(7) no .
O53 O55 2.873(7) no .
O53 O57 2.775(6) no .
O53 C69 3.567(9) no .
O54 C64 2.864(7) no .
O54 C67 3.576(9) no .
O54 C69 3.414(6) no .
O55 O57 2.818(5) no .
O55 C62 2.829(6) no .
O55 C63 3.432(7) no .
O55 C64 2.884(8) no .
O55 C67 3.039(9) no .
O56 O59 2.686(5) no .
O56 C69 3.003(8) no .
O57 O58 2.840(6) no .
O57 C66 3.546(5) no .
O58 O60 2.799(6) no .
O58 O62 2.717(5) no .
O58 C75 3.480(8) no .
O58 C76 3.570(7) no .
O59 C70 2.870(8) no .
O59 C73 3.519(8) no .
O59 C75 3.408(5) no .
O60 O62 2.893(4) no .
O60 C68 2.888(5) no .
O60 C69 3.488(6) no .
O60 C70 2.884(7) no .
O60 C73 3.013(8) no .
O61 O64 2.885(5) no .
O61 C75 2.962(8) no .
O62 O63 2.830(5) no .
O62 C72 3.591(5) no .
O63 O65 2.841(5) no .
O63 O67 2.820(6) no .
O64 O66 3.376(8) no .
O64 C76 2.873(7) no .
O64 C79 3.411(10) no .
O64 C81 3.339(7) no .
O65 O66 3.413(9) no .
O65 O67 2.818(5) no .
O65 C74 2.828(6) no .
O65 C75 3.383(6) no .
O65 C76 2.825(7) no .
O65 C79 2.979(8) no .
O66 O69 2.952(10) no .
O66 C78 3.513(9) no .
O66 C81 2.876(10) no .
O67 O68 2.875(6) no .
O67 C78 3.488(7) no .
O68 O70 2.799(4) no .
O68 C45 3.511(6) no .
O69 C43 3.472(8) no .
O69 C45 3.397(8) no .
O69 C82 2.861(7) no .
O70 C43 3.040(7) no .
O70 C80 2.823(8) no .
O70 C81 3.448(8) no .
O70 C82 2.896(7) no .
O71 C85 2.64(2) no .
O71 C86 3.59(3) no .
O71 C89 2.912(19) no .
O72 C90 3.39(2) no .
O72 C91 2.78(3) no .
O72 C93 2.63(3) no .
O73 C95 2.69(3) no .
O73 C99 2.88(3) no .
O74 C100 2.66(3) no .
O74 C101 3.59(3) no .
O74 C104 2.71(4) no .
O91A C106 3.01(4) no .
O91A C109 2.40(4) no .
N1 C89 3.52(2) no .
N4 C104 3.57(3) no .
N5 C109 3.60(3) no .
C1 C42 3.493(7) no .
C2 C5 2.869(9) no .
C2 C42 3.416(8) no .
C3 C6 2.862(9) no .
C3 C41 3.488(8) no .
C4 C42 3.535(10) no .
C5 C9 3.510(9) no .
C6 C7 3.470(9) no .
C6 C8 3.408(9) no .
C6 C10 3.512(9) no .
C8 C11 2.864(9) no .
C9 C12 2.870(8) no .
C11 C15 3.516(8) no .
C12 C13 3.517(9) no .
C12 C14 3.445(8) no .
C12 C16 3.515(6) no .
C14 C17 2.857(8) no .
C15 C18 2.874(7) no .
C17 C21 3.486(9) no .
C18 C19 3.514(10) no .
C18 C20 3.437(9) no .
C18 C22 3.522(6) no .
C20 C23 2.884(6) no .
C21 C24 2.836(8) no .
C23 C27 3.513(10) no .
C24 C25 3.584(13) no .
C24 C26 3.451(11) no .
C24 C28 3.493(8) no .
C26 C29 2.852(7) no .
C27 C30 2.871(10) no .
C29 C33 3.502(9) no .
C30 C31 3.499(10) no .
C30 C32 3.403(10) no .
C30 C34 3.520(10) no .
C32 C35 2.883(8) no .
C33 C36 2.877(9) no .
C35 C39 3.510(7) no .
C36 C37 3.558(8) no .
C36 C38 3.477(8) no .
C36 C40 3.478(9) no .
C38 C41 2.849(10) no .
C39 C42 2.875(8) no .
C43 C84 3.475(7) no .
C44 C47 2.888(9) no .
C44 C84 3.401(8) no .
C45 C48 2.850(8) no .
C45 C83 3.519(8) no .
C46 C84 3.534(10) no .
C47 C51 3.517(6) no .
C48 C49 3.491(6) no .
C48 C50 3.449(6) no .
C48 C52 3.513(8) no .
C50 C53 2.855(9) no .
C51 C54 2.870(7) no .
C53 C57 3.486(7) no .
C54 C55 3.466(7) no .
C54 C56 3.384(7) no .
C54 C58 3.529(8) no .
C56 C59 2.879(9) no .
C57 C60 2.851(8) no .
C59 C63 3.506(9) no .
C60 C61 3.503(9) no .
C60 C62 3.445(9) no .
C60 C64 3.533(8) no .
C62 C65 2.874(8) no .
C63 C66 2.864(9) no .
C65 C69 3.512(10) no .
C66 C67 3.572(10) no .
C66 C68 3.484(9) no .
C66 C70 3.541(7) no .
C68 C71 2.843(7) no .
C69 C72 2.884(9) no .
C71 C75 3.521(8) no .
C72 C73 3.534(9) no .
C72 C74 3.447(8) no .
C72 C76 3.512(6) no .
C74 C77 2.877(6) no .
C75 C78 2.858(7) no .
C77 C81 3.533(8) no .
C78 C79 3.539(9) no .
C78 C80 3.440(9) no .
C78 C82 3.477(8) no .
C80 C83 2.879(6) no .
C81 C84 2.874(8) no .
C86 C88 2.70(3) no .
C90 C94 2.69(3) no .
C96 C98 2.98(3) no .
C101 C103 2.84(3) no .
C105 C108 3.01(4) no .
O1 O16 2.728(7) no 1_655
O1 O78 2.699(9) no .
O1 C19 3.444(8) no 1_655
O2 O37 2.728(7) no .
O2 O38 2.965(5) no .
O2 C23 3.341(7) no 1_655
O2 C46 3.579(7) no .
O3 O37 2.958(5) no .
O3 O68 2.956(7) no .
O3 O87A 2.553(12) no .
O3 O87B 2.810(16) no .
O4 O16 3.305(6) no 1_655
O4 O51 3.446(5) no 1_666
O6 O51 2.676(7) no 1_666
O6 O54 3.139(5) no 1_666
O6 O75 2.663(7) no .
O6 C61 3.394(8) no 1_666
O6 C86 3.58(3) no .
O6 C88 3.495(17) no .
O7 O67 2.752(6) no .
O7 O68 3.115(6) no .
O7 O90B 3.17(3) no .
O7 C85 3.526(16) no .
O8 O28 3.423(7) no 1_565
O8 O63 2.870(5) no .
O8 O67 3.131(6) no .
O8 C35 3.494(8) no 1_565
O8 C36 3.445(8) no 1_565
O9 O75 3.270(5) no .
O9 O76 3.371(6) no .
O11 O26 3.081(9) no 1_565
O11 O76 2.763(7) no .
O11 O88 2.608(15) no 1_455
O11 C49 3.599(8) no 1_566
O12 O62 2.751(5) no .
O12 O63 3.048(6) no .
O12 C35 3.312(8) no 1_565
O13 O58 2.980(5) no .
O13 O62 3.100(6) no .
O13 O80 2.641(11) no 1_455
O13 O83 3.499(11) no 1_455
O13 O87A 3.054(11) no 1_455
O13 O87B 3.258(17) no 1_455
O14 O26 3.372(8) no 1_565
O14 O77 3.499(8) no 1_455
O14 O88 3.208(13) no 1_455
O16 O1 2.728(7) no 1_455
O16 O4 3.305(6) no 1_455
O16 O77 2.725(7) no 1_455
O17 O57 2.801(5) no .
O17 O58 3.036(7) no .
O17 O83 3.557(15) no 1_455
O17 O87A 3.010(13) no 1_455
O18 O33 3.471(7) no 1_455
O18 O38 2.723(6) no 1_455
O18 O53 2.941(5) no .
O18 O57 3.061(7) no .
O18 O86A 3.514(15) no 1_445
O18 C47 3.504(7) no 1_455
O21 O84 3.008(14) no 1_455
O21 N1 3.225(13) no 1_445
O21 C86 3.41(3) no 1_445
O21 C87 3.285(17) no 1_445
O22 O52 2.841(6) no .
O22 O53 3.138(7) no .
O22 O86A 2.882(13) no 1_445
O22 O86B 3.211(14) no 1_445
O22 O89 3.542(13) no 1_445
O23 O48 3.014(6) no .
O23 O52 3.122(7) no .
O23 O80 3.052(10) no 1_445
O23 O89 2.985(12) no 1_445
O23 O90A 3.245(16) no 1_445
O24 O71 3.256(13) no 1_445
O24 O85B 3.450(14) no 1_445
O24 C87 3.308(15) no 1_445
O24 C89 3.38(3) no 1_445
O26 O11 3.081(9) no 1_545
O26 O14 3.372(8) no 1_545
O26 O85A 3.233(14) no 1_445
O26 O85B 2.617(11) no 1_445
O26 O88 3.05(3) no 1_445
O27 O47 2.733(6) no .
O27 O48 3.021(6) no .
O27 O80 2.875(9) no 1_445
O28 O8 3.423(7) no 1_545
O28 O43 2.925(6) no .
O28 O47 2.982(6) no .
O28 O63 2.758(6) no 1_545
O28 C77 3.546(6) no 1_545
O31 O76 2.701(12) no 1_545
O31 O84 3.370(11) no .
O31 C86 3.15(3) no 1_545
O32 O42 2.806(7) no .
O32 O43 3.178(5) no .
O32 O81 3.152(9) no 1_545
O32 O86A 3.371(13) no 1_545
O33 O18 3.471(7) no 1_655
O33 O38 2.977(7) no .
O33 O42 3.153(5) no .
O33 O86A 2.696(13) no 1_545
O33 C23 3.421(7) no 1_655
O33 C24 3.310(6) no 1_655
O34 O84 2.966(11) no .
O36 O56 2.853(7) no 1_655
O36 O59 3.275(6) no 1_655
O36 O82 2.803(10) no 1_554
O37 O2 2.728(7) no .
O37 O3 2.958(5) no .
O37 O83 3.118(13) no .
O37 O87A 3.061(9) no .
O37 C90 3.581(19) no .
O38 O2 2.965(5) no .
O38 O18 2.723(6) no 1_655
O38 O33 2.977(7) no .
O38 O53 3.494(6) no 1_655
O38 C23 3.366(6) no 1_655
O39 O75 3.458(5) no 1_544
O41 O73 2.760(8) no 1_544
O41 O75 2.723(8) no 1_544
O41 C95 3.55(3) no 1_544
O42 O32 2.806(7) no .
O42 O33 3.153(5) no .
O42 O81 3.475(12) no 1_545
O42 O86A 3.189(15) no 1_545
O42 O86B 2.888(19) no 1_545
O43 O28 2.925(6) no .
O43 O32 3.178(5) no .
O43 O63 3.369(7) no 1_545
O43 O81 2.674(10) no 1_545
O43 C77 3.449(7) no 1_545
O43 C78 3.397(6) no 1_545
O44 O73 3.294(10) no 1_544
O44 O79 3.423(7) no 1_544
O46 O61 2.742(7) no 1_545
O46 O64 3.588(7) no 1_545
O46 O79 2.694(9) no 1_544
O46 C19 3.474(6) no 1_544
O46 C73 3.434(9) no 1_545
O47 O27 2.733(6) no .
O47 O28 2.982(6) no .
O47 C34 3.565(6) no .
O47 C77 3.340(8) no 1_545
O48 O23 3.014(6) no .
O48 O27 3.021(6) no .
O48 O92 2.874(19) no 1_444
O49 O61 3.276(7) no 1_545
O51 O4 3.446(5) no 1_444
O51 O6 2.676(7) no 1_444
O51 O77 2.720(8) no 1_444
O51 C7 3.555(8) no 1_444
O51 C88 3.26(2) no 1_444
O51 C89 3.33(3) no 1_444
O52 O22 2.841(6) no .
O52 O23 3.122(7) no .
O52 O86B 3.564(17) no 1_445
O52 O89 3.047(18) no 1_445
O53 O18 2.941(5) no .
O53 O22 3.138(7) no .
O53 O38 3.494(6) no 1_455
O53 O86B 2.72(3) no 1_445
O53 C47 3.567(8) no 1_455
O53 C48 3.401(7) no 1_455
O54 O6 3.139(5) no 1_444
O54 O75 3.446(7) no 1_444
O56 O36 2.853(7) no 1_455
O56 O75 2.685(7) no 1_444
O56 O84 2.911(13) no 1_454
O56 C43 3.527(8) no 1_455
O57 O17 2.801(5) no .
O57 O18 3.061(7) no .
O57 C47 3.326(7) no 1_455
O58 O13 2.980(5) no .
O58 O17 3.036(7) no .
O58 O80 3.471(8) no 1_455
O58 O83 2.582(10) no 1_455
O59 O36 3.275(6) no 1_455
O61 O46 2.742(7) no 1_565
O61 O49 3.276(7) no 1_565
O61 O78 2.695(6) no 1_454
O62 O12 2.751(5) no .
O62 O13 3.100(6) no .
O62 O80 3.293(9) no 1_455
O63 O8 2.870(5) no .
O63 O12 3.048(6) no .
O63 O28 2.758(6) no 1_565
O63 O43 3.369(7) no 1_565
O63 O81 3.427(9) no .
O63 C35 3.498(7) no 1_565
O64 O46 3.588(7) no 1_565
O66 O73 3.514(13) no 1_554
O66 O79 2.820(11) no 1_554
O66 N3 2.943(17) no 1_554
O66 C95 3.34(3) no 1_554
O66 C96 3.37(3) no 1_554
O66 C97 3.086(19) no 1_554
O67 O7 2.752(6) no .
O67 O8 3.131(6) no .
O67 O81 2.785(11) no .
O68 O3 2.956(7) no .
O68 O7 3.115(6) no .
O68 O83 3.089(10) no .
O68 O87A 3.341(12) no .
O68 O90A 2.721(13) no .
O68 O90B 3.059(19) no .
O69 C96 3.31(3) no 1_554
O71 O24 3.256(13) no 1_665
O71 O85A 2.69(3) no .
O71 O85B 2.589(17) no .
O71 O87B 2.90(3) no .
O71 O90A 2.824(17) no .
O71 O90B 2.10(3) no .
O71 C30 3.426(15) no 1_665
O72 C100 3.53(2) no .
O72 C101 3.58(3) no .
O72 C105 3.54(4) no .
O72 C106 3.58(3) no .
O73 O41 2.760(8) no 1_566
O73 O44 3.294(10) no 1_566
O73 O66 3.514(13) no 1_556
O73 O79 2.842(10) no .
O73 C7 3.523(12) no .
O73 C49 3.563(10) no 1_566
O74 O79 2.774(12) no .
O74 C99 3.13(3) no .
O75 O6 2.663(7) no .
O75 O9 3.270(5) no .
O75 O39 3.458(5) no 1_566
O75 O41 2.723(8) no 1_566
O75 O54 3.446(7) no 1_666
O75 O56 2.685(7) no 1_666
O75 O76 2.786(7) no .
O75 C7 3.227(8) no .
O75 C49 3.358(9) no 1_566
O75 C67 3.457(8) no 1_666
O76 O9 3.371(6) no .
O76 O11 2.763(7) no .
O76 O31 2.701(12) no 1_565
O76 O75 2.786(7) no .
O76 C37 3.473(13) no 1_565
O76 C49 3.582(9) no 1_566
O76 C109 3.52(3) no 1_566
O77 O14 3.499(8) no 1_655
O77 O16 2.725(7) no 1_655
O77 O51 2.720(8) no 1_666
O77 O85A 2.931(18) no .
O77 O85B 2.706(15) no .
O77 O88 2.769(10) no .
O77 C61 3.383(9) no 1_666
O77 C89 3.32(3) no .
O78 O1 2.699(9) no .
O78 O61 2.695(6) no 1_656
O78 O82 2.779(12) no .
O78 O84 2.806(9) no .
O78 C1 3.367(9) no .
O79 O44 3.423(7) no 1_566
O79 O46 2.694(9) no 1_566
O79 O66 2.820(11) no 1_556
O79 O73 2.842(10) no .
O79 O74 2.774(12) no .
O79 C55 3.502(10) no 1_566
O79 C97 3.318(15) no .
O79 C104 3.38(3) no .
O80 O13 2.641(11) no 1_655
O80 O23 3.052(10) no 1_665
O80 O27 2.875(9) no 1_665
O80 O58 3.471(8) no 1_655
O80 O62 3.293(9) no 1_655
O80 O83 3.075(10) no .
O80 O87A 3.569(16) no .
O80 O87B 3.28(2) no .
O80 O90A 3.298(18) no .
O80 O92 3.37(2) no 1_554
O80 C17 3.360(12) no 1_655
O81 O32 3.152(9) no 1_565
O81 O42 3.475(12) no 1_565
O81 O43 2.674(10) no 1_565
O81 O63 3.427(9) no .
O81 O67 2.785(11) no .
O81 O86A 3.118(12) no .
O81 O86B 3.40(3) no .
O81 C53 3.188(12) no 1_565
O81 C85 3.504(17) no .
O82 O36 2.803(10) no 1_556
O82 O78 2.779(12) no .
O82 O92 2.776(17) no .
O82 C96 3.02(3) no .
O83 O13 3.499(11) no 1_655
O83 O17 3.557(15) no 1_655
O83 O37 3.118(13) no .
O83 O58 2.582(10) no 1_655
O83 O68 3.089(10) no .
O83 O80 3.075(10) no .
O83 O87A 2.19(3) no .
O83 O87B 3.14(2) no .
O83 O90A 3.112(17) no .
O83 O92 3.13(3) no 1_554
O83 C45 3.580(8) no .
O83 C71 3.219(13) no 1_655
O84 O21 3.008(14) no 1_655
O84 O31 3.370(11) no .
O84 O34 2.966(11) no .
O84 O56 2.911(13) no 1_656
O84 O78 2.806(9) no .
O84 C67 3.361(14) no 1_656
O84 C86 3.355(19) no 1_545
O85A O26 3.233(14) no 1_665
O85A O71 2.69(3) no .
O85A O77 2.931(18) no .
O85A C17 3.369(18) no 1_655
O85A C18 3.108(19) no 1_655
O85A C87 3.51(3) no .
O85A C89 3.32(3) no .
O85B O24 3.450(14) no 1_665
O85B O26 2.617(11) no 1_665
O85B O71 2.589(17) no .
O85B O77 2.706(15) no .
O85B C30 3.520(15) no 1_665
O85B C87 3.047(19) no .
O85B C88 2.863(19) no .
O85B C89 2.25(2) no .
O86A O18 3.514(15) no 1_665
O86A O22 2.882(13) no 1_665
O86A O32 3.371(13) no 1_565
O86A O33 2.696(13) no 1_565
O86A O42 3.189(15) no 1_565
O86A O81 3.118(12) no .
O86A O86B 2.41(3) no .
O86A C27 3.591(11) no 1_665
O86A C41 3.172(15) no 1_565
O86A C85 3.21(3) no .
O86B O22 3.211(14) no 1_665
O86B O42 2.888(19) no 1_565
O86B O52 3.564(17) no 1_665
O86B O53 2.72(3) no 1_665
O86B O81 3.40(3) no .
O86B O86A 2.41(3) no .
O86B O89 3.01(3) no .
O86B C51 3.58(2) no 1_565
O86B C52 3.592(18) no 1_565
O86B C65 3.20(3) no 1_665
O86B C95 3.29(3) no 1_554
O87A O3 2.553(12) no .
O87A O13 3.054(11) no 1_655
O87A O17 3.010(13) no 1_655
O87A O37 3.061(9) no .
O87A O68 3.341(12) no .
O87A O80 3.569(16) no .
O87A O83 2.19(3) no .
O87A O90A 3.16(3) no .
O87A C5 3.208(14) no .
O87B O3 2.810(16) no .
O87B O13 3.258(17) no 1_655
O87B O71 2.90(3) no .
O87B O80 3.28(2) no .
O87B O83 3.14(2) no .
O87B O90A 2.61(3) no .
O87B O90B 3.39(4) no .
O87B C5 3.42(2) no .
O88 O11 2.608(15) no 1_655
O88 O14 3.208(13) no 1_655
O88 O26 3.05(3) no 1_665
O88 O77 2.769(10) no .
O88 O91A 2.47(3) no 1_666
O88 C13 3.319(15) no 1_655
O88 C109 3.56(2) no 1_666
O89 O22 3.542(13) no 1_665
O89 O23 2.985(12) no 1_665
O89 O52 3.047(18) no 1_665
O89 O86B 3.01(3) no .
O89 O90A 2.84(3) no .
O89 O90B 3.39(4) no .
O89 O92 2.65(3) no 1_554
O89 C29 3.578(13) no 1_665
O90A O23 3.245(16) no 1_665
O90A O68 2.721(13) no .
O90A O71 2.824(17) no .
O90A O80 3.298(18) no .
O90A O83 3.112(17) no .
O90A O87A 3.16(3) no .
O90A O87B 2.61(3) no .
O90A O89 2.84(3) no .
O90A O92 3.43(3) no 1_554
O90A C29 3.433(14) no 1_665
O90A C83 3.385(12) no .
O90B O7 3.17(3) no .
O90B O68 3.059(19) no .
O90B O71 2.10(3) no .
O90B O87B 3.39(4) no .
O90B O89 3.39(4) no .
O90B N1 2.95(3) no .
O90B C85 2.16(3) no .
O90B C87 2.89(3) no .
O91A O88 2.47(3) no 1_444
O92 O48 2.874(19) no 1_666
O92 O80 3.37(2) no 1_556
O92 O82 2.776(17) no .
O92 O83 3.13(3) no 1_556
O92 O89 2.65(3) no 1_556
O92 O90A 3.43(3) no 1_556
N1 O21 3.225(13) no 1_665
N1 O90B 2.95(3) no .
N2 C105 3.48(3) no .
N3 O66 2.943(17) no 1_556
N4 C99 3.59(2) no .
C1 O78 3.367(9) no .
C5 O87A 3.208(14) no .
C5 O87B 3.42(2) no .
C7 O51 3.555(8) no 1_666
C7 O73 3.523(12) no .
C7 O75 3.227(8) no .
C13 O88 3.319(15) no 1_455
C17 O80 3.360(12) no 1_455
C17 O85A 3.369(18) no 1_455
C18 O85A 3.108(19) no 1_455
C19 O1 3.444(8) no 1_455
C19 O46 3.474(6) no 1_566
C23 O2 3.341(7) no 1_455
C23 O33 3.421(7) no 1_455
C23 O38 3.366(6) no 1_455
C24 O33 3.310(6) no 1_455
C27 O86A 3.591(11) no 1_445
C29 O89 3.578(13) no 1_445
C29 O90A 3.433(14) no 1_445
C30 O71 3.426(15) no 1_445
C30 O85B 3.520(15) no 1_445
C34 O47 3.565(6) no .
C35 O8 3.494(8) no 1_545
C35 O12 3.312(8) no 1_545
C35 O63 3.498(7) no 1_545
C36 O8 3.445(8) no 1_545
C37 O76 3.473(13) no 1_545
C41 O86A 3.172(15) no 1_545
C43 O56 3.527(8) no 1_655
C45 O83 3.580(8) no .
C46 O2 3.579(7) no .
C47 O18 3.504(7) no 1_655
C47 O53 3.567(8) no 1_655
C47 O57 3.326(7) no 1_655
C48 O53 3.401(7) no 1_655
C49 O11 3.599(8) no 1_544
C49 O73 3.563(10) no 1_544
C49 O75 3.358(9) no 1_544
C49 O76 3.582(9) no 1_544
C51 O86B 3.58(2) no 1_545
C52 O86B 3.592(18) no 1_545
C53 O81 3.188(12) no 1_545
C55 O79 3.502(10) no 1_544
C61 O6 3.394(8) no 1_444
C61 O77 3.383(9) no 1_444
C65 O86B 3.20(3) no 1_445
C67 O75 3.457(8) no 1_444
C67 O84 3.361(14) no 1_454
C71 O83 3.219(13) no 1_455
C73 O46 3.434(9) no 1_565
C77 O28 3.546(6) no 1_565
C77 O43 3.449(7) no 1_565
C77 O47 3.340(8) no 1_565
C78 O43 3.397(6) no 1_565
C83 O90A 3.385(12) no .
C85 O7 3.526(16) no .
C85 O81 3.504(17) no .
C85 O86A 3.21(3) no .
C85 O90B 2.16(3) no .
C86 O6 3.58(3) no .
C86 O21 3.41(3) no 1_665
C86 O31 3.15(3) no 1_565
C86 O84 3.355(19) no 1_565
C87 O21 3.285(17) no 1_665
C87 O24 3.308(15) no 1_665
C87 O85A 3.51(3) no .
C87 O85B 3.047(19) no .
C87 O90B 2.89(3) no .
C88 O6 3.495(17) no .
C88 O51 3.26(2) no 1_666
C88 O85B 2.863(19) no .
C89 O24 3.38(3) no 1_665
C89 O51 3.33(3) no 1_666
C89 O77 3.32(3) no .
C89 O85A 3.32(3) no .
C89 O85B 2.25(2) no .
C90 O37 3.581(19) no .
C91 C105 3.58(3) no .
C92 C105 3.51(4) no .
C95 O41 3.55(3) no 1_566
C95 O66 3.34(3) no 1_556
C95 O86B 3.29(3) no 1_556
C96 O66 3.37(3) no 1_556
C96 O69 3.31(3) no 1_556
C96 O82 3.02(3) no .
C97 O66 3.086(19) no 1_556
C97 O79 3.318(15) no .
C99 O74 3.13(3) no .
C99 N4 3.59(2) no .
C99 C102 3.02(3) no .
C99 C103 3.48(4) no .
C100 O72 3.53(2) no .
C101 O72 3.58(3) no .
C102 C99 3.02(3) no .
C103 C99 3.48(4) no .
C104 O79 3.38(3) no .
C105 O72 3.54(4) no .
C105 N2 3.48(3) no .
C105 C91 3.58(3) no .
C105 C92 3.51(4) no .
C106 O72 3.58(3) no .
C109 O76 3.52(3) no 1_544
C109 O88 3.56(2) no 1_444
O1 H2 3.2494 no .
O1 H3 2.5001 no .
O1 H42 3.1339 no .
O2 H3 2.5925 no .
O2 H5 2.5947 no .
O3 H4 2.6151 no .
O3 H6 2.6136 no .
O3 H9 3.4952 no .
O4 H1A 2.5063 no .
O4 H1B 3.2121 no .
O4 H3 2.7390 no .
O4 H4 3.1756 no .
O4 H5 2.6146 no .
O4 H7B 2.6031 no .
O4 H9 3.4660 no .
O5 H2 2.5446 no .
O5 H4 2.4454 no .
O5 H5 3.2372 no .
O5 H7B 2.6688 no .
O5 H8 2.5089 no .
O5 H10 2.5425 no .
O6 H6 3.2904 no .
O6 H8 3.2626 no .
O6 H9 2.4972 no .
O7 H6 3.5697 no .
O7 H9 2.5885 no .
O7 H11 2.6135 no .
O8 H10 2.6900 no .
O8 H12 2.6347 no .
O8 H15 3.5231 no .
O9 H7A 2.5324 no .
O9 H7B 3.2217 no .
O9 H9 2.7469 no .
O9 H10 3.1923 no .
O9 H11 2.6071 no .
O9 H13B 2.6743 no .
O9 H15 3.4378 no .
O10 H8 2.5720 no .
O10 H10 2.5375 no .
O10 H11 3.2465 no .
O10 H13B 2.7111 no .
O10 H14 2.5849 no .
O10 H16 2.5656 no .
O11 H12 3.2947 no .
O11 H14 3.2892 no .
O11 H15 2.5823 no .
O12 H12 3.5187 no .
O12 H15 2.5764 no .
O12 H17 2.6362 no .
O13 H16 2.6395 no .
O13 H18 2.6373 no .
O13 H21 3.4545 no .
O14 H13A 2.5363 no .
O14 H13B 3.2102 no .
O14 H15 2.7076 no .
O14 H16 3.1727 no .
O14 H17 2.6086 no .
O14 H19B 2.7198 no .
O14 H21 3.4585 no .
O15 H14 2.5611 no .
O15 H16 2.5267 no .
O15 H17 3.2236 no .
O15 H19B 2.7794 no .
O15 H20 2.5819 no .
O15 H22 2.5398 no .
O16 H18 3.1773 no .
O16 H20 3.2804 no .
O16 H21 2.5398 no .
O17 H18 3.5895 no .
O17 H21 2.6016 no .
O17 H23 2.5773 no .
O18 H22 2.6115 no .
O18 H24 2.6032 no .
O18 H27 3.5593 no .
O19 H19A 2.5548 no .
O19 H19B 3.2411 no .
O19 H21 2.6965 no .
O19 H22 3.2141 no .
O19 H23 2.6139 no .
O19 H25A 2.7946 no .
O19 H27 3.3938 no .
O20 H20 2.5093 no .
O20 H22 2.5477 no .
O20 H23 3.2428 no .
O20 H25A 2.8135 no .
O20 H26 2.5318 no .
O20 H28 2.5442 no .
O21 H24 3.2364 no .
O21 H26 3.3507 no .
O21 H27 2.4289 no .
O22 H24 3.4516 no .
O22 H27 2.5855 no .
O22 H29 2.5808 no .
O23 H28 2.6640 no .
O23 H30 2.6043 no .
O23 H33 3.4593 no .
O24 H25A 3.2282 no .
O24 H25B 2.4904 no .
O24 H27 2.7076 no .
O24 H28 3.2319 no .
O24 H29 2.5854 no .
O24 H31B 2.6998 no .
O24 H33 3.4860 no .
O25 H26 2.5683 no .
O25 H28 2.5873 no .
O25 H29 3.2316 no .
O25 H31B 2.7796 no .
O25 H32 2.5230 no .
O25 H34 2.5210 no .
O26 H30 3.1674 no .
O26 H32 3.2530 no .
O26 H33 2.4958 no .
O27 H30 3.5448 no .
O27 H33 2.5293 no .
O27 H35 2.6171 no .
O28 H34 2.6207 no .
O28 H36 2.6101 no .
O29 H31A 2.4918 no .
O29 H31B 3.2186 no .
O29 H33 2.7619 no .
O29 H34 3.2220 no .
O29 H35 2.5857 no .
O29 H37B 2.7353 no .
O29 H39 3.3536 no .
O30 H32 2.5634 no .
O30 H34 2.5341 no .
O30 H35 3.2341 no .
O30 H37B 2.6979 no .
O30 H38 2.6022 no .
O30 H40 2.5705 no .
O31 H36 3.3230 no .
O31 H38 3.2747 no .
O31 H39 2.5278 no .
O32 H36 3.4253 no .
O32 H39 2.6232 no .
O32 H41 2.5904 no .
O33 H3 3.3910 no .
O33 H40 2.6663 no .
O33 H42 2.6040 no .
O34 H1B 2.6920 no .
O34 H3 3.5137 no .
O34 H37A 2.5422 no .
O34 H37B 3.2342 no .
O34 H39 2.6878 no .
O34 H40 3.2175 no .
O34 H41 2.6183 no .
O35 H1B 2.7879 no .
O35 H2 2.5637 no .
O35 H4 2.5381 no .
O35 H38 2.5453 no .
O35 H40 2.6176 no .
O35 H41 3.2231 no .
O36 H44 3.2886 no .
O36 H45 2.5201 no .
O36 H84 3.1434 no .
O37 H45 2.5473 no .
O37 H47 2.6088 no .
O38 H46 2.6812 no .
O38 H48 2.6035 no .
O38 H51 3.5814 no .
O39 H43A 2.5102 no .
O39 H43B 3.2259 no .
O39 H45 2.7458 no .
O39 H46 3.2304 no .
O39 H47 2.5918 no .
O39 H49B 2.6955 no .
O39 H51 3.4093 no .
O40 H44 2.5728 no .
O40 H46 2.5135 no .
O40 H47 3.2201 no .
O40 H49B 2.6905 no .
O40 H50 2.5833 no .
O40 H52 2.5872 no .
O41 H48 3.1692 no .
O41 H50 3.2744 no .
O41 H51 2.5071 no .
O42 H48 3.4400 no .
O42 H51 2.5734 no .
O42 H53 2.6088 no .
O43 H52 2.6625 no .
O43 H54 2.6170 no .
O43 H57 3.3953 no .
O44 H49A 2.4850 no .
O44 H49B 3.2073 no .
O44 H51 2.6811 no .
O44 H52 3.2100 no .
O44 H53 2.6323 no .
O44 H55B 2.6612 no .
O44 H57 3.5172 no .
O45 H50 2.5540 no .
O45 H52 2.6011 no .
O45 H53 3.2201 no .
O45 H55B 2.7915 no .
O45 H56 2.5500 no .
O45 H58 2.5599 no .
O46 H54 3.1165 no .
O46 H56 3.2682 no .
O46 H57 2.5237 no .
O47 H57 2.5893 no .
O47 H59 2.5986 no .
O48 H58 2.6782 no .
O48 H60 2.6131 no .
O48 H63 3.5259 no .
O49 H55A 2.5394 no .
O49 H55B 3.2458 no .
O49 H57 2.7442 no .
O49 H58 3.1845 no .
O49 H59 2.6013 no .
O49 H61A 2.6001 no .
O49 H63 3.4573 no .
O50 H56 2.5824 no .
O50 H58 2.4610 no .
O50 H59 3.2246 no .
O50 H61A 2.6673 no .
O50 H61B 3.3919 no .
O50 H62 2.5419 no .
O50 H64 2.5388 no .
O51 H62 2.5971 no .
O51 H67B 3.3223 no .
O52 H60 3.5458 no .
O52 H63 2.5764 no .
O52 H65 2.6232 no .
O53 H64 2.6602 no .
O53 H66 2.6190 no .
O53 H69 3.5111 no .
O54 H61A 3.2282 no .
O54 H61B 2.5694 no .
O54 H63 2.7302 no .
O54 H64 3.2155 no .
O54 H65 2.5898 no .
O54 H67B 2.6953 no .
O54 H69 3.5001 no .
O55 H62 2.5371 no .
O55 H64 2.5682 no .
O55 H65 3.2458 no .
O55 H67B 2.6886 no .
O55 H68 2.5728 no .
O55 H70 2.5913 no .
O56 H66 3.5107 no .
O56 H68 3.2796 no .
O56 H69 2.6395 no .
O57 H66 3.5573 no .
O57 H69 2.5886 no .
O57 H71 2.5910 no .
O58 H70 2.6416 no .
O58 H72 2.6231 no .
O58 H75 3.4599 no .
O59 H67A 2.5940 no .
O59 H67B 3.2060 no .
O59 H69 2.7352 no .
O59 H70 3.1794 no .
O59 H71 2.6363 no .
O59 H73B 2.7402 no .
O59 H75 3.4713 no .
O60 H68 2.6355 no .
O60 H70 2.5489 no .
O60 H71 3.2668 no .
O60 H73B 2.7374 no .
O60 H74 2.5481 no .
O60 H76 2.5539 no .
O61 H72 3.2678 no .
O61 H74 3.2937 no .
O61 H75 2.5786 no .
O62 H72 3.5590 no .
O62 H75 2.5811 no .
O63 H76 2.6736 no .
O63 H78 2.6122 no .
O64 H73A 2.5363 no .
O64 H73B 3.2345 no .
O64 H75 2.7362 no .
O64 H76 3.2166 no .
O64 H79B 2.7902 no .
O64 H81 3.3674 no .
O65 H74 2.5354 no .
O65 H76 2.4925 no .
O65 H79B 2.7665 no .
O65 H80 2.5575 no .
O65 H82 2.5454 no .
O66 H78 3.2363 no .
O66 H80 3.2485 no .
O66 H81 2.5524 no .
O67 H78 3.3797 no .
O67 H81 2.5916 no .
O67 H83 2.6031 no .
O68 H45 3.4456 no .
O68 H82 2.6305 no .
O68 H84 2.6707 no .
O69 H43B 2.6686 no .
O69 H45 3.5148 no .
O69 H79A 2.5034 no .
O69 H79B 3.2374 no .
O69 H81 2.6875 no .
O69 H82 3.2033 no .
O69 H83 2.6495 no .
O70 H43B 2.7806 no .
O70 H44 2.5346 no .
O70 H46 2.5120 no .
O70 H80 2.4923 no .
O70 H82 2.5940 no .
O70 H83 3.2451 no .
O71 H85A 2.4846 no .
O71 H85B 2.7150 no .
O71 H85C 3.5979 no .
O71 H88 3.1252 no .
O71 H89A 2.7187 no .
O72 H91A 2.8175 no .
O72 H91B 2.8021 no .
O72 H93A 2.3296 no .
O72 H93B 3.5793 no .
O72 H94 3.0961 no .
O73 H95A 2.6321 no .
O73 H95B 2.6567 no .
O73 H98 3.2073 no .
O73 H99A 2.6249 no .
O74 H10A 2.6859 no .
O74 H10B 2.5692 no .
O74 H10G 2.4532 no .
O74 H103 3.0936 no .
O91A H10L 2.9357 no .
O91A H10M 3.1577 no .
O91A H10O 2.0495 no .
O91A H10P 3.3472 no .
O91A H108 3.0365 no .
N1 H88 2.6698 no .
N2 H94 2.6524 no .
N3 H98 2.5527 no .
N4 H103 2.5188 no .
N5 H108 2.7178 no .
C1 H3 2.6740 no .
C1 H42 3.3516 no .
C2 H4 2.7417 no .
C2 H5 3.1692 no .
C2 H6 3.2445 no .
C2 H7B 3.1913 no .
C2 H42 3.4258 no .
C3 H1A 3.3842 no .
C3 H1B 2.7778 no .
C3 H5 2.6416 no .
C3 H42 2.4299 no .
C4 H2 2.7759 no .
C4 H6 3.3294 no .
C5 H2 3.2749 no .
C5 H3 2.6958 no .
C5 H9 3.5854 no .
C6 H2 2.6446 no .
C6 H3 3.2753 no .
C6 H4 2.6516 no .
C6 H7B 2.9495 no .
C6 H9 2.4607 no .
C7 H6 3.4531 no .
C7 H9 2.6648 no .
C8 H6 3.4953 no .
C8 H10 2.7162 no .
C8 H11 3.1351 no .
C8 H12 3.2374 no .
C8 H13B 3.3230 no .
C9 H6 2.4530 no .
C9 H7A 3.3745 no .
C9 H7B 2.7361 no .
C9 H11 2.6211 no .
C10 H6 3.5706 no .
C10 H8 2.7447 no .
C10 H12 3.3608 no .
C11 H8 3.2675 no .
C11 H9 2.7013 no .
C11 H15 3.5578 no .
C12 H8 2.6464 no .
C12 H9 3.2715 no .
C12 H10 2.6939 no .
C12 H13B 3.0166 no .
C12 H15 2.4386 no .
C13 H12 3.4615 no .
C13 H15 2.6796 no .
C14 H12 3.4913 no .
C14 H16 2.7076 no .
C14 H17 3.1619 no .
C14 H18 3.2357 no .
C14 H19B 3.3730 no .
C15 H12 2.4280 no .
C15 H13A 3.3752 no .
C15 H13B 2.7315 no .
C15 H17 2.6492 no .
C16 H12 3.5662 no .
C16 H14 2.7346 no .
C16 H18 3.3527 no .
C17 H14 3.2455 no .
C17 H15 2.6918 no .
C17 H21 3.5184 no .
C18 H14 2.6439 no .
C18 H15 3.2422 no .
C18 H16 2.6922 no .
C18 H19B 3.0633 no .
C18 H21 2.4464 no .
C19 H18 3.4285 no .
C19 H21 2.6902 no .
C20 H18 3.4709 no .
C20 H22 2.7663 no .
C20 H23 3.1981 no .
C20 H24 3.2183 no .
C20 H25A 3.2575 no .
C21 H18 2.4332 no .
C21 H19A 3.3903 no .
C21 H19B 2.7866 no .
C21 H23 2.6787 no .
C22 H18 3.5865 no .
C22 H20 2.7650 no .
C22 H24 3.3163 no .
C23 H20 3.2529 no .
C23 H21 2.7338 no .
C23 H27 3.5795 no .
C24 H20 2.6038 no .
C24 H21 3.2392 no .
C24 H22 2.6821 no .
C24 H25A 3.1896 no .
C24 H27 2.4516 no .
C25 H24 3.5778 no .
C25 H27 2.6754 no .
C26 H24 3.5303 no .
C26 H28 2.7563 no .
C26 H29 3.1362 no .
C26 H30 3.2624 no .
C26 H31B 3.4337 no .
C27 H24 2.4451 no .
C27 H25A 2.8221 no .
C27 H25B 3.3822 no .
C27 H29 2.6346 no .
C28 H24 3.5231 no .
C28 H26 2.7525 no .
C28 H30 3.3495 no .
C29 H26 3.2434 no .
C29 H27 2.7018 no .
C29 H33 3.5293 no .
C30 H26 2.6613 no .
C30 H27 3.2623 no .
C30 H28 2.7140 no .
C30 H31B 3.0437 no .
C30 H33 2.4474 no .
C31 H30 3.3852 no .
C31 H33 2.6422 no .
C32 H30 3.4373 no .
C32 H34 2.7835 no .
C32 H35 3.1751 no .
C32 H36 3.2585 no .
C32 H37B 3.1449 no .
C33 H30 2.4286 no .
C33 H31A 3.3597 no .
C33 H31B 2.7685 no .
C33 H35 2.6882 no .
C34 H30 3.5909 no .
C34 H32 2.7961 no .
C34 H36 3.3406 no .
C35 H32 3.2893 no .
C35 H33 2.7639 no .
C35 H39 3.5840 no .
C36 H32 2.6611 no .
C36 H33 3.3104 no .
C36 H34 2.6971 no .
C36 H37B 3.1204 no .
C36 H39 2.4192 no .
C37 H39 2.6994 no .
C38 H1B 3.4692 no .
C38 H36 3.5608 no .
C38 H40 2.6998 no .
C38 H41 3.1625 no .
C38 H42 3.2328 no .
C39 H36 2.4119 no .
C39 H37A 3.3709 no .
C39 H37B 2.7453 no .
C39 H41 2.6483 no .
C40 H36 3.4923 no .
C40 H38 2.6916 no .
C40 H42 3.3512 no .
C41 H3 3.5045 no .
C41 H38 3.1973 no .
C41 H39 2.6945 no .
C42 H1B 3.0188 no .
C42 H3 2.4697 no .
C42 H38 2.6120 no .
C42 H39 3.2256 no .
C42 H40 2.7175 no .
C43 H45 2.6555 no .
C43 H84 3.3362 no .
C44 H46 2.7774 no .
C44 H47 3.1603 no .
C44 H48 3.2543 no .
C44 H49B 3.1434 no .
C44 H84 3.4250 no .
C45 H43A 3.3676 no .
C45 H43B 2.7710 no .
C45 H47 2.6488 no .
C45 H84 2.4627 no .
C46 H44 2.7869 no .
C46 H48 3.3421 no .
C47 H44 3.2941 no .
C47 H45 2.7297 no .
C47 H51 3.5838 no .
C48 H44 2.6610 no .
C48 H45 3.2714 no .
C48 H46 2.6949 no .
C48 H49B 3.0865 no .
C48 H51 2.4525 no .
C49 H48 3.5128 no .
C49 H51 2.6769 no .
C50 H48 3.5210 no .
C50 H52 2.7016 no .
C50 H53 3.1613 no .
C50 H54 3.2389 no .
C50 H55B 3.4377 no .
C51 H48 2.4345 no .
C51 H49A 3.3529 no .
C51 H49B 2.7670 no .
C51 H53 2.6355 no .
C52 H48 3.5280 no .
C52 H50 2.6995 no .
C52 H54 3.3595 no .
C53 H50 3.2173 no .
C53 H51 2.6780 no .
C53 H57 3.5107 no .
C54 H50 2.6247 no .
C54 H51 3.2262 no .
C54 H52 2.7211 no .
C54 H55B 2.9950 no .
C54 H57 2.4549 no .
C55 H54 3.3291 no .
C55 H57 2.6984 no .
C56 H54 3.3988 no .
C56 H58 2.7358 no .
C56 H59 3.1429 no .
C56 H60 3.2431 no .
C56 H61A 3.2884 no .
C57 H54 2.4124 no .
C57 H55A 3.4069 no .
C57 H55B 2.8066 no .
C57 H59 2.6039 no .
C58 H56 2.7668 no .
C58 H60 3.3285 no .
C59 H56 3.2883 no .
C59 H57 2.6865 no .
C59 H63 3.5751 no .
C60 H56 2.6595 no .
C60 H57 3.2480 no .
C60 H58 2.6607 no .
C60 H61A 2.9238 no .
C60 H63 2.4743 no .
C61 H60 3.4561 no .
C61 H63 2.6325 no .
C62 H60 3.5180 no .
C62 H64 2.7501 no .
C62 H65 3.1447 no .
C62 H66 3.2179 no .
C62 H67B 3.4310 no .
C63 H60 2.4655 no .
C63 H61A 2.6764 no .
C63 H61B 2.7231 no .
C63 H65 2.6715 no .
C64 H60 3.5985 no .
C64 H62 2.7645 no .
C64 H66 3.3380 no .
C65 H62 3.2716 no .
C65 H63 2.7587 no .
C65 H69 3.5481 no .
C66 H62 2.6241 no .
C66 H63 3.2740 no .
C66 H64 2.6918 no .
C66 H67B 2.9698 no .
C66 H69 2.4854 no .
C67 H66 3.4668 no .
C67 H69 2.6701 no .
C68 H66 3.5094 no .
C68 H70 2.7242 no .
C68 H71 3.1327 no .
C68 H72 3.2369 no .
C68 H73B 3.4238 no .
C69 H66 2.4462 no .
C69 H67A 3.3739 no .
C69 H67B 2.6712 no .
C69 H71 2.6013 no .
C70 H68 2.7469 no .
C70 H72 3.3511 no .
C71 H68 3.2584 no .
C71 H69 2.6622 no .
C71 H75 3.5641 no .
C72 H68 2.6738 no .
C72 H69 3.2592 no .
C72 H70 2.6912 no .
C72 H73B 3.0686 no .
C72 H75 2.4525 no .
C73 H72 3.4701 no .
C73 H75 2.6855 no .
C73 H79B 3.5821 no .
C74 H72 3.4979 no .
C74 H76 2.7650 no .
C74 H78 3.2451 no .
C74 H79B 3.0976 no .
C75 H72 2.4464 no .
C75 H73A 3.3898 no .
C75 H73B 2.7789 no .
C76 H72 3.5694 no .
C76 H74 2.7796 no .
C76 H78 3.3423 no .
C77 H74 3.2764 no .
C77 H75 2.7056 no .
C78 H74 2.6365 no .
C78 H75 3.2682 no .
C78 H76 2.6796 no .
C78 H79B 3.2051 no .
C78 H81 2.4418 no .
C79 H74 3.5019 no .
C79 H81 2.7291 no .
C80 H43B 3.4275 no .
C80 H78 3.5408 no .
C80 H82 2.7093 no .
C80 H83 3.2168 no .
C80 H84 3.2474 no .
C81 H78 2.4139 no .
C81 H79A 3.3732 no .
C81 H79B 2.8319 no .
C81 H83 2.6804 no .
C82 H78 3.4884 no .
C82 H80 2.6871 no .
C82 H84 3.3711 no .
C83 H45 3.5436 no .
C83 H80 3.2091 no .
C83 H81 2.7220 no .
C84 H43B 2.9946 no .
C84 H45 2.4834 no .
C84 H80 2.6105 no .
C84 H81 3.2456 no .
C84 H82 2.7332 no .
C85 H86A 3.3786 no .
C85 H86B 2.7880 no .
C85 H86C 3.1423 no .
C86 H85A 3.2867 no .
C86 H85B 3.2774 no .
C86 H85C 2.7334 no .
C86 H88 2.4466 no .
C87 H85A 2.6249 no .
C87 H85B 2.6402 no .
C87 H85C 3.2304 no .
C87 H86A 2.5713 no .
C87 H86B 3.2554 no .
C87 H86C 2.8830 no .
C87 H89A 2.4749 no .
C87 H89B 3.2448 no .
C88 H86A 2.2879 no .
C88 H86C 2.9772 no .
C89 H86A 3.4551 no .
C90 H91A 3.0648 no .
C90 H91B 3.0772 no .
C90 H91C 2.4479 no .
C90 H94 2.4018 no .
C91 H90A 3.0823 no .
C91 H90B 3.0673 no .
C91 H90C 2.4276 no .
C92 H90A 2.5808 no .
C92 H90B 2.5673 no .
C92 H90C 3.1079 no .
C92 H91A 2.6417 no .
C92 H91B 2.6570 no .
C92 H91C 3.1605 no .
C92 H93A 2.6139 no .
C92 H93B 3.3772 no .
C94 H90A 2.5631 no .
C94 H90B 2.6348 no .
C95 H96A 2.9910 no .
C95 H96B 3.0028 no .
C95 H96C 2.2864 no .
C96 H95A 2.9974 no .
C96 H95B 2.9909 no .
C96 H95C 2.3036 no .
C96 H98 2.6447 no .
C97 H95A 2.5754 no .
C97 H95B 2.5773 no .
C97 H95C 3.1535 no .
C97 H96A 2.8173 no .
C97 H96B 2.8131 no .
C97 H96C 3.2482 no .
C97 H99A 2.7108 no .
C97 H99B 3.3802 no .
C98 H96A 2.9668 no .
C98 H96B 2.9787 no .
C100 H10D 3.0593 no .
C100 H10E 3.0031 no .
C100 H10F 2.3918 no .
C101 H10A 3.0067 no .
C101 H10B 3.0593 no .
C101 H10C 2.3816 no .
C101 H103 2.5066 no .
C102 H10A 2.5247 no .
C102 H10B 2.5441 no .
C102 H10C 3.1273 no .
C102 H10D 2.7771 no .
C102 H10E 2.7556 no .
C102 H10F 3.2459 no .
C102 H10G 2.6234 no .
C102 H10H 3.3027 no .
C103 H10D 2.7887 no .
C103 H10E 2.8419 no .
C105 H10L 3.0745 no .
C105 H10M 2.8671 no .
C105 H10N 2.2757 no .
C105 H108 2.8097 no .
C106 H10I 2.8822 no .
C106 H10J 3.0758 no .
C106 H10K 2.2241 no .
C107 H10I 2.6826 no .
C107 H10J 2.7033 no .
C107 H10K 3.1792 no .
C107 H10L 2.7830 no .
C107 H10M 2.7837 no .
C107 H10N 3.2553 no .
C107 H10O 2.5927 no .
C107 H10P 3.3266 no .
C108 H10I 3.1687 no .
C108 H10J 2.8398 no .
H1A H2 2.3744 no .
H1A H3 3.5777 no .
H1A H7B 3.1877 no .
H1B H2 2.3293 no .
H1B H3 2.9898 no .
H1B H37A 3.3516 no .
H1B H38 3.2774 no .
H1B H42 3.0549 no .
H2 H3 2.8969 no .
H2 H4 2.6283 no .
H2 H6 3.5373 no .
H2 H7B 2.8660 no .
H2 H8 3.4925 no .
H3 H4 2.8761 no .
H3 H5 2.5069 no .
H3 H42 2.0498 no .
H4 H5 2.8583 no .
H4 H6 3.5581 no .
H5 H6 2.4074 no .
H6 H7B 3.1097 no .
H6 H9 2.0632 no .
H7A H8 2.3657 no .
H7A H9 3.5823 no .
H7A H13B 3.2828 no .
H7B H8 2.3622 no .
H7B H9 2.9371 no .
H8 H9 2.8871 no .
H8 H10 2.5919 no .
H8 H12 3.5448 no .
H8 H13B 3.0227 no .
H9 H10 2.8679 no .
H9 H11 2.4793 no .
H10 H11 2.8724 no .
H10A H10E 3.3680 no .
H10A H10F 3.0436 no .
H10B H10D 3.5059 no .
H10B H10F 3.0834 no .
H10C H10D 3.0782 no .
H10C H10E 3.0290 no .
H10C H10F 1.9769 no .
H10D H103 2.3749 no .
H10E H103 2.3021 no .
H10F H103 3.4846 no .
H10G H103 2.8102 no .
H10H H103 2.2707 no .
H10I H10M 3.1348 no .
H10I H10N 2.8786 no .
H10I H108 2.8814 no .
H10J H10N 3.0106 no .
H10J H108 2.4194 no .
H10K H10L 2.9831 no .
H10K H10M 2.8063 no .
H10K H10N 1.7612 no .
H10O H108 2.8293 no .
H10P H108 2.3054 no .
H11 H12 2.3890 no .
H12 H13B 3.1489 no .
H12 H15 2.0239 no .
H13A H14 2.3501 no .
H13A H15 3.5943 no .
H13A H19B 3.2701 no .
H13B H14 2.3594 no .
H13B H15 2.9551 no .
H14 H15 2.8930 no .
H14 H16 2.5699 no .
H14 H18 3.5423 no .
H14 H19B 3.0941 no .
H15 H16 2.8774 no .
H15 H17 2.4886 no .
H16 H17 2.8762 no .
H17 H18 2.3620 no .
H18 H19B 3.1718 no .
H18 H21 2.0312 no .
H19A H20 2.3978 no .
H19A H21 3.5884 no .
H19A H25A 3.1360 no .
H19B H20 2.3570 no .
H19B H21 3.0148 no .
H20 H21 2.8900 no .
H20 H22 2.6336 no .
H20 H24 3.4970 no .
H20 H25A 2.8871 no .
H20 H26 3.5443 no .
H21 H22 2.8909 no .
H21 H23 2.5553 no .
H22 H23 2.8649 no .
H22 H24 3.5879 no .
H23 H24 2.3489 no .
H24 H25A 3.3805 no .
H24 H27 2.0432 no .
H25A H26 2.3601 no .
H25A H27 3.0421 no .
H25B H26 2.4361 no .
H25B H27 3.5571 no .
H25B H31B 3.3211 no .
H26 H27 2.8683 no .
H26 H28 2.6288 no .
H26 H30 3.5614 no .
H26 H31B 3.1943 no .
H26 H32 3.5939 no .
H27 H28 2.8930 no .
H27 H29 2.4924 no .
H28 H29 2.8768 no .
H29 H30 2.3461 no .
H30 H31B 3.1113 no .
H30 H33 2.0337 no .
H31A H32 2.3633 no .
H31A H33 3.5431 no .
H31A H37B 3.1098 no .
H31B H32 2.2986 no .
H31B H33 2.9702 no .
H32 H33 2.8821 no .
H32 H34 2.6877 no .
H32 H36 3.5520 no .
H32 H37B 2.7104 no .
H33 H34 2.8808 no .
H33 H35 2.5881 no .
H34 H35 2.8725 no .
H35 H36 2.3653 no .
H36 H37B 3.3797 no .
H36 H39 2.0037 no .
H37A H38 2.3850 no .
H37A H39 3.5991 no .
H37B H38 2.3632 no .
H37B H39 3.0180 no .
H38 H39 2.8938 no .
H38 H40 2.5220 no .
H38 H42 3.5210 no .
H39 H40 2.9005 no .
H39 H41 2.4822 no .
H40 H41 2.8840 no .
H41 H42 2.3270 no .
H43A H44 2.3688 no .
H43A H45 3.5581 no .
H43A H49B 3.1385 no .
H43B H44 2.3200 no .
H43B H45 2.9748 no .
H43B H79A 3.2520 no .
H43B H80 3.2377 no .
H43B H84 3.0289 no .
H44 H45 2.8807 no .
H44 H46 2.6706 no .
H44 H48 3.5518 no .
H44 H49B 2.7275 no .
H44 H80 3.5561 no .
H45 H46 2.8777 no .
H45 H47 2.5274 no .
H45 H84 2.0835 no .
H46 H47 2.8848 no .
H47 H48 2.3642 no .
H48 H49B 3.3321 no .
H48 H51 2.0334 no .
H49A H50 2.3885 no .
H49A H51 3.5589 no .
H49A H55B 3.3075 no .
H49B H50 2.3161 no .
H49B H51 3.0449 no .
H50 H51 2.8810 no .
H50 H52 2.5400 no .
H50 H54 3.5314 no .
H50 H55B 3.2431 no .
H51 H52 2.8772 no .
H51 H53 2.4670 no .
H52 H53 2.8747 no .
H53 H54 2.3591 no .
H54 H55B 3.0373 no .
H54 H57 2.0327 no .
H55A H56 2.4071 no .
H55A H57 3.5998 no .
H55A H61A 3.3179 no .
H55B H56 2.3681 no .
H55B H57 3.0151 no .
H56 H57 2.8989 no .
H56 H58 2.6154 no .
H56 H60 3.5547 no .
H56 H61A 3.0112 no .
H56 H62 3.5768 no .
H57 H58 2.8865 no .
H57 H59 2.4523 no .
H58 H59 2.8647 no .
H58 H60 3.5690 no .
H59 H60 2.3888 no .
H60 H61A 3.0329 no .
H60 H61B 3.3324 no .
H60 H63 2.0791 no .
H61A H62 2.4023 no .
H61A H63 2.8439 no .
H61B H62 2.8826 no .
H61B H63 2.4729 no .
H62 H63 2.8768 no .
H62 H64 2.6377 no .
H62 H66 3.5159 no .
H62 H67B 3.1757 no .
H63 H64 2.8873 no .
H63 H65 2.5504 no .
H64 H65 2.8736 no .
H65 H66 2.3515 no .
H66 H67B 3.0026 no .
H66 H69 2.0644 no .
H67A H68 2.3334 no .
H67A H73B 3.4238 no .
H67B H68 2.4301 no .
H67B H69 2.8402 no .
H68 H69 2.8952 no .
H68 H70 2.5930 no .
H68 H72 3.5742 no .
H68 H73B 3.1393 no .
H69 H70 2.9119 no .
H69 H71 2.4332 no .
H70 H71 2.8713 no .
H71 H72 2.3924 no .
H72 H73B 3.1934 no .
H72 H75 2.0427 no .
H73A H74 2.3702 no .
H73A H75 3.5896 no .
H73A H79B 3.0477 no .
H73B H74 2.3372 no .
H73B H75 2.9950 no .
H74 H75 2.8956 no .
H74 H76 2.6477 no .
H74 H78 3.5283 no .
H74 H79B 2.6209 no .
H74 H80 3.5629 no .
H75 H76 2.8785 no .
H76 H78 3.5851 no .
H78 H79B 3.5068 no .
H78 H81 2.0245 no .
H79A H80 2.4145 no .
H79A H81 3.5879 no .
H79B H80 2.2973 no .
H79B H81 3.1415 no .
H80 H81 2.8878 no .
H80 H82 2.5211 no .
H80 H84 3.5179 no .
H81 H82 2.8978 no .
H81 H83 2.5404 no .
H82 H83 2.8848 no .
H83 H84 2.3758 no .
H85A H86B 3.3539 no .
H85B H86B 3.5205 no .
H85B H86C 3.5130 no .
H85C H86A 3.5545 no .
H85C H86B 2.5209 no .
H85C H86C 3.1653 no .
H86A H88 1.7361 no .
H86B H88 3.2625 no .
H86C H88 2.8155 no .
H88 H89A 2.7710 no .
H88 H89B 2.2393 no .
H90A H91B 3.4941 no .
H90A H91C 3.1250 no .
H90A H94 2.0900 no .
H90B H91A 3.4594 no .
H90B H91C 3.1111 no .
H90B H94 2.2396 no .
H90C H91A 3.0939 no .
H90C H91B 3.1028 no .
H90C H91C 2.0421 no .
H90C H94 3.3601 no .
H93A H94 2.8368 no .
H93B H94 2.3182 no .
H95A H96B 3.4235 no .
H95A H96C 2.9621 no .
H95B H96A 3.4001 no .
H95B H96C 2.9605 no .
H95C H96A 2.9710 no .
H95C H96B 2.9838 no .
H95C H96C 1.8336 no .
H96A H98 2.4476 no .
H96B H98 2.5412 no .
H98 H99A 2.7966 no .
H98 H99B 2.2464 no .
O1 H19A 3.1379 no 1_655
O2 H23 2.3609 no 1_655
O2 H90B 3.1083 no .
O3 H90C 3.3523 no .
O4 H61B 3.1458 no 1_666
O6 H61B 3.2092 no 1_666
O6 H67B 3.2926 no 1_666
O6 H86A 2.6621 no .
O6 H88 2.6113 no .
O7 H85A 2.7092 no .
O7 H90C 2.8596 no .
O7 H91C 3.2861 no .
O8 H35 3.1195 no 1_565
O8 H36 2.6455 no 1_565
O8 H85A 3.5704 no .
O8 H85C 3.3119 no .
O8 H91C 3.4145 no .
O9 H86A 3.4495 no .
O9 H86B 3.3102 no .
O10 H10A 3.4732 no .
O11 H10O 2.9746 no 1_566
O11 H31A 3.3187 no 1_565
O11 H49A 2.7143 no 1_566
O12 H35 2.3442 no 1_565
O12 H91A 3.3130 no .
O12 H91C 3.5049 no .
O15 H10B 2.7013 no .
O16 H3 2.9788 no 1_455
O16 H5 2.9907 no 1_455
O16 H55A 3.0522 no 1_566
O17 H47 3.5373 no 1_455
O18 H47 3.1662 no 1_455
O19 H3 2.7571 no 1_455
O19 H42 2.9201 no 1_455
O21 H41 3.5739 no 1_455
O21 H42 3.4869 no 1_455
O21 H85B 3.4977 no 1_445
O21 H86C 2.7463 no 1_445
O24 H89A 2.6050 no 1_445
O25 H10D 2.6752 no .
O26 H15 3.1027 no 1_545
O26 H17 2.8515 no 1_545
O26 H89A 3.1158 no 1_445
O28 H93B 3.3550 no .
O29 H12 2.9314 no 1_545
O29 H15 2.8195 no 1_545
O30 H10E 3.2112 no .
O31 H86A 3.5458 no 1_545
O31 H86B 2.5383 no 1_545
O31 H86C 2.9632 no 1_545
O32 H85C 3.2936 no 1_545
O32 H93B 3.0800 no .
O33 H23 3.0186 no 1_655
O33 H24 2.4979 no 1_655
O34 H86C 3.4923 no 1_545
O36 H69 3.0393 no 1_655
O36 H71 2.7748 no 1_655
O37 H90A 3.0820 no .
O37 H90C 3.4535 no .
O38 H23 2.9440 no 1_655
O39 H66 2.9699 no 1_655
O39 H69 2.7374 no 1_655
O41 H7A 2.9034 no 1_544
O41 H66 3.2521 no 1_655
O41 H95A 3.4745 no 1_544
O41 H95B 2.8366 no 1_544
O42 H93B 3.4504 no .
O42 H94 3.5946 no .
O43 H78 2.6032 no 1_545
O43 H93B 3.2712 no .
O44 H95A 3.1396 no 1_544
O46 H19A 2.9002 no 1_544
O46 H19B 3.1682 no 1_544
O46 H73A 3.1257 no 1_545
O47 H93B 3.2222 no .
O50 H10L 3.1739 no .
O50 H10M 3.3727 no .
O51 H6 3.2434 no 1_444
O51 H7B 3.3108 no 1_444
O51 H88 2.7631 no 1_444
O51 H89B 2.8824 no 1_444
O53 H47 3.2510 no 1_455
O53 H48 2.5508 no 1_455
O55 H10M 2.9593 no .
O56 H43A 3.1497 no 1_455
O56 H86A 3.3870 no 1_444
O56 H86C 3.4292 no 1_444
O57 H47 2.3839 no 1_455
O60 H10I 3.1058 no .
O61 H57 3.0645 no 1_565
O61 H59 3.0046 no 1_565
O62 H91B 3.5566 no .
O63 H35 3.1305 no 1_565
O64 H54 2.9178 no 1_565
O64 H57 2.7495 no 1_565
O65 H10I 3.5374 no .
O66 H54 3.5548 no 1_565
O66 H95A 2.8644 no 1_554
O66 H96B 2.9230 no 1_554
O67 H85A 3.4410 no .
O67 H90C 3.4542 no .
O67 H91C 3.1706 no .
O68 H90C 3.3878 no .
O69 H96B 2.6051 no 1_554
O69 H96C 3.1708 no 1_554
O70 H90A 3.5741 no .
O71 H6 3.5836 no .
O71 H9 3.5919 no .
O71 H29 2.9647 no 1_665
O71 H30 2.9671 no 1_665
O72 H10C 2.5605 no .
O72 H10F 2.6201 no .
O72 H10K 2.6137 no .
O72 H10N 2.6481 no .
O73 H7A 2.6904 no .
O73 H7B 3.5612 no .
O73 H13B 3.5591 no .
O73 H49A 3.4482 no 1_566
O74 H14 3.1745 no .
O74 H19B 3.4487 no .
O74 H20 2.9236 no .
O74 H99A 2.5978 no .
O74 H99B 3.3239 no .
O75 H7A 2.8617 no .
O75 H43A 3.1828 no 1_566
O75 H49B 3.0820 no 1_566
O75 H66 2.9196 no 1_666
O75 H67B 3.1324 no 1_666
O75 H86A 3.4456 no .
O76 H10O 3.3178 no 1_566
O76 H10P 3.0701 no 1_566
O76 H12 3.0692 no .
O76 H13B 3.4834 no .
O76 H31A 3.4971 no 1_565
O76 H37B 3.2693 no 1_565
O76 H43A 2.7994 no 1_566
O76 H49A 3.3112 no 1_566
O76 H49B 3.0557 no 1_566
O77 H6 3.2673 no .
O77 H18 3.1058 no 1_655
O77 H19B 3.5710 no 1_655
O77 H55A 3.2498 no 1_666
O77 H61A 3.0145 no 1_666
O77 H89A 3.5665 no .
O77 H89B 3.1183 no .
O78 H1A 3.4751 no .
O78 H1B 3.2427 no .
O78 H72 3.5665 no 1_656
O78 H73B 3.4090 no 1_656
O79 H10G 2.6472 no .
O79 H54 3.2056 no 1_566
O79 H55B 3.2193 no 1_566
O79 H99A 3.1986 no .
O80 H17 2.9972 no 1_655
O80 H30 3.2218 no 1_665
O80 H33 2.9728 no 1_665
O81 H53 2.7463 no 1_565
O81 H78 3.2138 no .
O81 H81 3.0472 no .
O81 H83 3.4376 no .
O81 H85A 3.3020 no .
O81 H85B 3.5035 no .
O81 H85C 3.1360 no .
O82 H60 3.5983 no 1_666
O82 H72 2.9573 no 1_656
O82 H84 3.1952 no 1_556
O82 H96A 2.7145 no .
O82 H96B 2.9131 no .
O82 H96C 2.9289 no .
O83 H45 2.7697 no .
O83 H71 2.8138 no 1_655
O83 H84 2.9658 no .
O84 H42 3.4804 no .
O84 H67A 2.8503 no 1_656
O84 H86C 2.4104 no 1_545
O85A H5 3.5608 no .
O85A H6 3.5949 no .
O85A H17 2.9323 no 1_655
O85A H18 2.3091 no 1_655
O85A H30 2.9561 no 1_665
O85A H89A 2.9190 no .
O85B H17 3.4421 no 1_655
O85B H18 3.1073 no 1_655
O85B H30 2.7511 no 1_665
O85B H31B 3.4822 no 1_665
O85B H89A 1.7693 no .
O85B H89B 2.7705 no .
O86A H24 3.1168 no 1_665
O86A H27 2.8299 no 1_665
O86A H29 3.3160 no 1_665
O86A H41 2.7144 no 1_565
O86A H85B 2.4447 no .
O86A H85C 3.1713 no .
O86B H48 3.2790 no 1_565
O86B H51 2.8214 no 1_565
O86B H53 3.0748 no 1_565
O86B H65 2.7170 no 1_665
O86B H95A 3.3243 no 1_554
O86B H95B 3.1476 no 1_554
O86B H95C 2.8577 no 1_554
O87A H5 2.8306 no .
O87A H18 3.1791 no 1_655
O87A H21 3.0560 no 1_655
O87B H5 3.0417 no .
O87B H17 3.4861 no 1_655
O87B H18 2.8139 no 1_655
O87B H21 3.5034 no 1_655
O87B H30 3.5418 no 1_665
O88 H10O 2.6597 no 1_666
O88 H13A 3.0935 no 1_655
O88 H55A 3.2365 no 1_666
O88 H55B 3.4000 no 1_666
O88 H89B 3.4865 no .
O89 H29 3.1828 no 1_665
O89 H83 2.8520 no .
O89 H95C 2.7584 no 1_554
O89 H96C 3.1253 no 1_554
O90A H29 2.8193 no 1_665
O90A H30 3.4451 no 1_665
O90A H83 2.9829 no .
O90A H85A 3.1451 no .
O90A H85B 3.5715 no .
O90B H29 2.7800 no 1_665
O90B H83 3.2268 no .
O90B H85A 1.4835 no .
O90B H85B 2.1653 no .
O90B H85C 2.9545 no .
O91A H50 3.4796 no .
O91A H56 3.4826 no .
O92 H60 3.5483 no 1_666
O92 H84 3.0682 no 1_556
O92 H96C 3.0135 no .
N1 H9 3.1660 no .
N1 H11 2.7675 no .
N2 H10C 3.1440 no .
N2 H10J 3.1740 no .
N2 H10K 2.8904 no .
N4 H20 3.5530 no .
N4 H26 3.3875 no .
N4 H99A 3.4030 no .
N4 H99B 3.1511 no .
C1 H61B 3.5807 no 1_666
C1 H96A 3.5052 no .
C1 H98 2.9762 no .
C2 H98 3.4954 no .
C2 H99B 3.5065 no .
C4 H23 3.3724 no 1_655
C4 H90B 2.9403 no .
C5 H21 3.4758 no 1_655
C7 H61B 3.3383 no 1_666
C8 H99A 3.5846 no .
C10 H85A 3.5091 no .
C10 H90C 3.3389 no .
C10 H91C 3.2713 no .
C11 H36 3.1093 no 1_565
C11 H85A 3.3570 no .
C11 H85C 3.2866 no .
C11 H86B 3.0501 no .
C12 H36 3.1687 no 1_565
C12 H86B 3.3765 no .
C13 H49A 2.7538 no 1_566
C16 H35 3.3323 no 1_565
C16 H91A 3.3013 no .
C17 H33 3.5429 no 1_565
C19 H55A 2.9660 no 1_566
C20 H10B 3.3403 no .
C21 H5 3.4674 no 1_455
C21 H10B 3.3215 no .
C22 H10B 3.4601 no .
C24 H3 3.4380 no 1_455
C24 H42 3.1995 no 1_455
C26 H10D 3.4884 no .
C30 H89A 3.3928 no 1_445
C31 H10O 3.5784 no 1_556
C31 H89A 3.5186 no 1_445
C31 H103 3.5893 no .
C32 H10D 3.4296 no .
C32 H103 3.2963 no .
C33 H10D 3.3741 no .
C33 H17 3.5019 no 1_545
C34 H10D 3.5452 no .
C36 H12 3.1014 no 1_545
C36 H15 3.4605 no 1_545
C39 H85C 3.5735 no 1_545
C40 H93B 3.5497 no .
C41 H24 3.0462 no 1_655
C41 H85C 3.5203 no 1_545
C42 H24 3.2434 no 1_655
C43 H10P 3.2660 no .
C45 H71 3.4562 no 1_655
C46 H90A 3.0555 no .
C48 H66 3.1699 no 1_655
C48 H69 3.4042 no 1_655
C49 H13A 3.5063 no 1_544
C49 H13B 3.4440 no 1_544
C52 H93B 3.2892 no .
C53 H78 3.0778 no 1_545
C53 H95A 3.2676 no 1_544
C54 H78 3.1923 no 1_545
C54 H95A 3.4617 no 1_544
C55 H13A 3.3598 no 1_544
C55 H19A 3.4023 no 1_544
C55 H19B 3.1855 no 1_544
C59 H75 3.5111 no 1_545
C61 H7B 3.4558 no 1_444
C62 H10M 3.1915 no .
C63 H10M 3.5458 no .
C64 H10M 3.5140 no .
C65 H48 3.0904 no 1_455
C65 H95B 3.1787 no 1_444
C66 H48 3.2048 no 1_455
C67 H86A 3.5243 no 1_444
C67 H88 3.3992 no 1_444
C70 H47 3.3574 no 1_455
C71 H45 3.5188 no 1_455
C71 H47 3.5769 no 1_455
C74 H10I 3.4468 no .
C75 H10I 3.5668 no .
C75 H59 3.4799 no 1_565
C76 H10I 3.5894 no .
C76 H91B 3.3279 no .
C78 H54 3.1295 no 1_565
C78 H57 3.3756 no 1_565
C79 H10G 3.5641 no 1_554
C79 H10H 3.4199 no 1_554
C79 H96B 3.2650 no 1_554
C79 H108 3.2889 no .
C80 H96B 3.5032 no 1_554
C80 H108 3.0086 no .
C82 H90C 3.3425 no .
C82 H91C 3.5091 no .
C85 H11 2.7870 no .
C85 H29 3.4788 no 1_665
C85 H41 3.1534 no 1_565
C86 H9 3.2898 no .
C86 H11 2.7227 no .
C86 H39 3.3984 no 1_565
C87 H9 3.2718 no .
C87 H29 3.5629 no 1_665
C88 H6 3.4817 no .
C88 H9 3.3566 no .
C88 H67A 3.4203 no 1_666
C89 H25B 3.5442 no 1_665
C89 H67A 3.5351 no 1_666
C90 H4 2.9538 no .
C90 H10 3.4303 no .
C90 H10J 3.5721 no .
C90 H46 3.1861 no .
C90 H82 3.2154 no .
C91 H10 3.1559 no .
C91 H10C 3.2091 no .
C91 H10J 3.3906 no .
C91 H10K 2.9994 no .
C91 H16 3.3747 no .
C91 H76 3.2091 no .
C91 H82 3.5150 no .
C92 H10C 2.8072 no .
C92 H10F 2.8721 no .
C92 H10J 3.4531 no .
C92 H10K 2.7472 no .
C92 H10N 3.1963 no .
C93 H10F 3.0009 no .
C93 H34 3.2434 no .
C93 H40 3.3600 no .
C93 H52 3.0888 no .
C93 H58 3.4984 no .
C94 H10F 3.1149 no .
C94 H40 3.3819 no .
C94 H52 3.3411 no .
C95 H51 3.3808 no 1_566
C95 H53 3.2320 no 1_566
C95 H65 2.9350 no 1_666
C96 H1A 3.5677 no .
C97 H7A 3.1601 no .
C97 H7B 3.4849 no .
C98 H1A 3.1253 no .
C98 H1B 3.4591 no .
C98 H2 3.1749 no .
C98 H7A 3.5614 no .
C98 H7B 3.3182 no .
C99 H2 2.9422 no .
C99 H7B 3.4470 no .
C99 H8 3.1439 no .
C99 H10A 3.3410 no .
C100 H14 3.2053 no .
C100 H16 3.3665 no .
C100 H20 3.4243 no .
C100 H22 3.5001 no .
C100 H91A 3.1117 no .
C100 H99A 3.5306 no .
C101 H26 3.3621 no .
C101 H32 3.2245 no .
C101 H34 3.2865 no .
C101 H93A 3.4866 no .
C102 H20 3.3706 no .
C102 H26 3.3917 no .
C102 H99A 2.7933 no .
C102 H99B 2.8716 no .
C103 H26 3.0691 no .
C103 H32 3.2752 no .
C103 H99A 3.5697 no .
C103 H99B 3.2625 no .
C104 H25B 3.3408 no .
C104 H26 3.4603 no .
C104 H73A 3.4664 no 1_556
C104 H79A 3.2821 no 1_556
C104 H79B 3.3311 no 1_556
C105 H74 3.5072 no .
C105 H76 3.4193 no .
C105 H91B 2.8584 no .
C106 H58 3.5598 no .
C106 H62 3.1427 no .
C106 H64 3.1999 no .
C108 H44 3.2763 no .
C108 H80 3.0561 no .
C109 H31A 3.1168 no 1_554
C109 H44 3.2212 no .
C109 H49B 3.5645 no .
H1A O78 3.4751 no .
H1A C96 3.5677 no .
H1A C98 3.1253 no .
H1A H61B 2.8187 no 1_666
H1A H96A 2.6979 no .
H1A H98 2.5373 no .
H1B O78 3.2427 no .
H1B C98 3.4591 no .
H1B H96A 3.4683 no .
H1B H98 2.6697 no .
H1B H99B 3.5622 no .
H2 C98 3.1749 no .
H2 C99 2.9422 no .
H2 H98 2.9835 no .
H2 H99A 3.5695 no .
H2 H99B 2.5743 no .
H3 O16 2.9788 no 1_655
H3 O19 2.7571 no 1_655
H3 C24 3.4380 no 1_655
H3 H21 3.4563 no 1_655
H3 H23 3.1035 no 1_655
H3 H24 3.3101 no 1_655
H4 C90 2.9538 no .
H4 H90A 3.4140 no .
H4 H90B 2.0992 no .
H4 H90C 3.0671 no .
H5 O16 2.9907 no 1_655
H5 O85A 3.5608 no .
H5 O87A 2.8306 no .
H5 O87B 3.0417 no .
H5 C21 3.4674 no 1_655
H5 H18 3.4182 no 1_655
H5 H21 2.5080 no 1_655
H5 H23 3.2349 no 1_655
H6 O51 3.2434 no 1_666
H6 O71 3.5836 no .
H6 O77 3.2673 no .
H6 O85A 3.5949 no .
H6 C88 3.4817 no .
H6 H88 3.3554 no .
H7A O41 2.9034 no 1_566
H7A O73 2.6904 no .
H7A O75 2.8617 no .
H7A C97 3.1601 no .
H7A C98 3.5614 no .
H7A H99A 3.4313 no .
H7B O51 3.3108 no 1_666
H7B O73 3.5612 no .
H7B C61 3.4558 no 1_666
H7B C97 3.4849 no .
H7B C98 3.3182 no .
H7B C99 3.4470 no .
H7B H61B 2.7521 no 1_666
H7B H99A 3.5446 no .
H8 C99 3.1439 no .
H8 H10A 3.3881 no .
H8 H99A 2.7238 no .
H8 H99B 3.4510 no .
H9 O71 3.5919 no .
H9 N1 3.1660 no .
H9 C86 3.2898 no .
H9 C87 3.2718 no .
H9 C88 3.3566 no .
H9 H85A 3.5131 no .
H9 H86A 2.8459 no .
H9 H86B 3.3663 no .
H9 H88 2.9778 no .
H10 C90 3.4303 no .
H10 C91 3.1559 no .
H10 H90B 3.4281 no .
H10 H90C 2.8352 no .
H10 H91A 3.0402 no .
H10 H91C 2.5583 no .
H10A O10 3.4732 no .
H10A C99 3.3410 no .
H10A H8 3.3881 no .
H10A H14 2.7538 no .
H10A H16 3.1699 no .
H10A H91A 3.0046 no .
H10A H99A 2.8403 no .
H10A H99B 3.1296 no .
H10B O15 2.7013 no .
H10B C20 3.3403 no .
H10B C21 3.3215 no .
H10B C22 3.4601 no .
H10B H14 2.7642 no .
H10B H16 2.9959 no .
H10B H20 2.5785 no .
H10B H22 2.7415 no .
H10B H91A 3.3985 no .
H10C O72 2.5605 no .
H10C N2 3.1440 no .
H10C C91 3.2091 no .
H10C C92 2.8072 no .
H10C H16 3.3816 no .
H10C H22 3.4449 no .
H10C H91A 2.4912 no .
H10D O25 2.6752 no .
H10D C26 3.4884 no .
H10D C32 3.4296 no .
H10D C33 3.3741 no .
H10D C34 3.5452 no .
H10D H26 2.5684 no .
H10D H28 2.9228 no .
H10D H32 2.6700 no .
H10D H34 2.8348 no .
H10E O30 3.2112 no .
H10E H32 2.8928 no .
H10E H34 3.2073 no .
H10E H38 2.8682 no .
H10E H40 3.4140 no .
H10E H99B 3.2010 no .
H10F O72 2.6201 no .
H10F C92 2.8721 no .
H10F C93 3.0009 no .
H10F C94 3.1149 no .
H10F H28 3.5559 no .
H10F H34 3.2822 no .
H10F H93A 2.6807 no .
H10G O79 2.6472 no .
H10G C79 3.5641 no 1_556
H10G H25A 3.4264 no .
H10G H25B 3.4091 no .
H10G H73A 2.7598 no 1_556
H10G H79A 3.4139 no 1_556
H10G H79B 3.1055 no 1_556
H10H C79 3.4199 no 1_556
H10H H25B 3.3126 no .
H10H H31A 3.3907 no .
H10H H31B 3.1770 no .
H10H H73A 3.5187 no 1_556
H10H H79A 2.9390 no 1_556
H10H H79B 3.0230 no 1_556
H10I O60 3.1058 no .
H10I O65 3.5374 no .
H10I C74 3.4468 no .
H10I C75 3.5668 no .
H10I C76 3.5894 no .
H10I H68 3.3554 no .
H10I H70 3.4324 no .
H10I H74 2.5995 no .
H10I H76 2.7998 no .
H10I H91B 2.9781 no .
H10J N2 3.1740 no .
H10J C90 3.5721 no .
H10J C91 3.3906 no .
H10J C92 3.4531 no .
H10J H76 3.5202 no .
H10J H80 2.9875 no .
H10J H82 3.1657 no .
H10J H90A 3.1525 no .
H10J H91B 2.8442 no .
H10K O72 2.6137 no .
H10K N2 2.8904 no .
H10K C91 2.9994 no .
H10K C92 2.7472 no .
H10K H70 3.4325 no .
H10K H76 3.4262 no .
H10K H91B 2.3062 no .
H10L O50 3.1739 no .
H10L H56 2.7626 no .
H10L H58 2.7184 no .
H10L H62 3.2313 no .
H10L H64 3.3251 no .
H10M O50 3.3727 no .
H10M O55 2.9593 no .
H10M C62 3.1915 no .
H10M C63 3.5458 no .
H10M C64 3.5140 no .
H10M H62 2.2745 no .
H10M H64 2.7245 no .
H10M H68 3.2372 no .
H10M H70 3.5040 no .
H10N O72 2.6481 no .
H10N C92 3.1963 no .
H10N H64 3.0424 no .
H10N H70 3.5182 no .
H10N H93A 3.2776 no .
H10O O11 2.9746 no 1_544
H10O O76 3.3178 no 1_544
H10O O88 2.6597 no 1_444
H10O C31 3.5784 no 1_554
H10O H31A 2.7863 no 1_554
H10O H49A 3.5909 no .
H10O H49B 3.4197 no .
H10P O76 3.0701 no 1_544
H10P C43 3.2660 no .
H10P H31A 3.0087 no 1_554
H10P H43A 2.9383 no .
H10P H43B 2.8602 no .
H10P H44 3.0410 no .
H10P H79A 3.3724 no .
H11 N1 2.7675 no .
H11 C85 2.7870 no .
H11 C86 2.7227 no .
H11 H36 3.0114 no 1_565
H11 H39 3.4347 no 1_565
H11 H85A 2.7140 no .
H11 H85C 2.4865 no .
H11 H86A 2.9789 no .
H11 H86B 2.1370 no .
H12 O29 2.9314 no 1_565
H12 O76 3.0692 no .
H12 C36 3.1014 no 1_565
H12 H36 2.4369 no 1_565
H12 H86B 3.2163 no .
H13A O88 3.0935 no 1_455
H13A C49 3.5063 no 1_566
H13A C55 3.3598 no 1_566
H13A H49A 2.5366 no 1_566
H13A H55A 3.2459 no 1_566
H13A H55B 2.6658 no 1_566
H13B O73 3.5591 no .
H13B O76 3.4834 no .
H13B C49 3.4440 no 1_566
H13B H49A 2.5825 no 1_566
H13B H99A 3.5789 no .
H14 O74 3.1745 no .
H14 C100 3.2053 no .
H14 H10A 2.7538 no .
H14 H10B 2.7642 no .
H15 O26 3.1027 no 1_565
H15 O29 2.8195 no 1_565
H15 C36 3.4605 no 1_565
H15 H35 3.0990 no 1_565
H15 H36 3.2996 no 1_565
H16 C91 3.3747 no .
H16 C100 3.3665 no .
H16 H10A 3.1699 no .
H16 H10B 2.9959 no .
H16 H10C 3.3816 no .
H16 H91A 2.5261 no .
H16 H91C 3.5785 no .
H17 O26 2.8515 no 1_565
H17 O80 2.9972 no 1_455
H17 O85A 2.9323 no 1_455
H17 O85B 3.4421 no 1_455
H17 O87B 3.4861 no 1_455
H17 C33 3.5019 no 1_565
H17 H33 2.5790 no 1_565
H17 H35 3.1576 no 1_565
H18 O77 3.1058 no 1_455
H18 O85A 2.3091 no 1_455
H18 O85B 3.1073 no 1_455
H18 O87A 3.1791 no 1_455
H18 O87B 2.8139 no 1_455
H18 H5 3.4182 no 1_455
H19A O1 3.1379 no 1_455
H19A O46 2.9002 no 1_566
H19A C55 3.4023 no 1_566
H19A H55A 2.9023 no 1_566
H19B O46 3.1682 no 1_566
H19B O74 3.4487 no .
H19B O77 3.5710 no 1_455
H19B C55 3.1855 no 1_566
H19B H55A 2.5216 no 1_566
H19B H55B 3.4742 no 1_566
H20 O74 2.9236 no .
H20 N4 3.5530 no .
H20 C100 3.4243 no .
H20 C102 3.3706 no .
H20 H10B 2.5785 no .
H21 O87A 3.0560 no 1_455
H21 O87B 3.5034 no 1_455
H21 C5 3.4758 no 1_455
H21 H3 3.4563 no 1_455
H21 H5 2.5080 no 1_455
H22 C100 3.5001 no .
H22 H10B 2.7415 no .
H22 H10C 3.4449 no .
H23 O2 2.3609 no 1_455
H23 O33 3.0186 no 1_455
H23 O38 2.9440 no 1_455
H23 C4 3.3724 no 1_455
H23 H3 3.1035 no 1_455
H23 H5 3.2349 no 1_455
H24 O33 2.4979 no 1_455
H24 O86A 3.1168 no 1_445
H24 C41 3.0462 no 1_455
H24 C42 3.2434 no 1_455
H24 H3 3.3101 no 1_455
H24 H41 2.9221 no 1_455
H24 H42 2.5759 no 1_455
H25A H10G 3.4264 no .
H25B C89 3.5442 no 1_445
H25B C104 3.3408 no .
H25B H10G 3.4091 no .
H25B H10H 3.3126 no .
H25B H89A 3.2228 no 1_445
H26 N4 3.3875 no .
H26 C101 3.3621 no .
H26 C102 3.3917 no .
H26 C103 3.0691 no .
H26 C104 3.4603 no .
H26 H10D 2.5684 no .
H26 H103 3.1261 no .
H27 O86A 2.8299 no 1_445
H27 H41 3.3948 no 1_455
H27 H85B 2.8697 no 1_445
H28 H10D 2.9228 no .
H28 H10F 3.5559 no .
H29 O71 2.9647 no 1_445
H29 O86A 3.3160 no 1_445
H29 O89 3.1828 no 1_445
H29 O90A 2.8193 no 1_445
H29 O90B 2.7800 no 1_445
H29 C85 3.4788 no 1_445
H29 C87 3.5629 no 1_445
H29 H85A 3.5923 no 1_445
H29 H85B 2.6708 no 1_445
H30 O71 2.9671 no 1_445
H30 O80 3.2218 no 1_445
H30 O85A 2.9561 no 1_445
H30 O85B 2.7511 no 1_445
H30 O87B 3.5418 no 1_445
H30 O90A 3.4451 no 1_445
H30 H89A 3.0836 no 1_445
H31A O11 3.3187 no 1_545
H31A O76 3.4971 no 1_545
H31A C109 3.1168 no 1_556
H31A H10H 3.3907 no .
H31A H10O 2.7863 no 1_556
H31A H10P 3.0087 no 1_556
H31A H103 3.5521 no .
H31B O85B 3.4822 no 1_445
H31B H10H 3.1770 no .
H31B H89A 2.9396 no 1_445
H31B H103 3.2657 no .
H32 C101 3.2245 no .
H32 C103 3.2752 no .
H32 H10D 2.6700 no .
H32 H10E 2.8928 no .
H32 H103 2.3867 no .
H33 O80 2.9728 no 1_445
H33 C17 3.5429 no 1_545
H33 H17 2.5790 no 1_545
H34 C93 3.2434 no .
H34 C101 3.2865 no .
H34 H10D 2.8348 no .
H34 H10E 3.2073 no .
H34 H10F 3.2822 no .
H34 H93A 2.9471 no .
H34 H93B 3.0903 no .
H35 O8 3.1195 no 1_545
H35 O12 2.3442 no 1_545
H35 O63 3.1305 no 1_545
H35 C16 3.3323 no 1_545
H35 H15 3.0990 no 1_545
H35 H17 3.1576 no 1_545
H36 O8 2.6455 no 1_545
H36 C11 3.1093 no 1_545
H36 C12 3.1687 no 1_545
H36 H11 3.0114 no 1_545
H36 H12 2.4369 no 1_545
H36 H15 3.2996 no 1_545
H36 H85C 3.5375 no 1_545
H36 H86B 3.3796 no 1_545
H37B O76 3.2693 no 1_545
H37B H103 3.2929 no .
H38 H10E 2.8682 no .
H38 H99B 3.2605 no .
H39 C86 3.3984 no 1_545
H39 H11 3.4347 no 1_545
H39 H85C 2.7418 no 1_545
H39 H86B 2.6700 no 1_545
H39 H86C 3.4209 no 1_545
H40 C93 3.3600 no .
H40 C94 3.3819 no .
H40 H10E 3.4140 no .
H40 H93B 3.0398 no .
H40 H94 3.0918 no .
H41 O21 3.5739 no 1_655
H41 O86A 2.7144 no 1_545
H41 C85 3.1534 no 1_545
H41 H24 2.9221 no 1_655
H41 H27 3.3948 no 1_655
H41 H85B 2.9125 no 1_545
H41 H85C 2.6559 no 1_545
H41 H86C 3.4818 no 1_545
H42 O19 2.9201 no 1_655
H42 O21 3.4869 no 1_655
H42 O84 3.4804 no .
H42 C24 3.1995 no 1_655
H42 H24 2.5759 no 1_655
H43A O56 3.1497 no 1_655
H43A O75 3.1828 no 1_544
H43A O76 2.7994 no 1_544
H43A H10P 2.9383 no .
H43B H10P 2.8602 no .
H43B H108 3.5969 no .
H44 C108 3.2763 no .
H44 C109 3.2212 no .
H44 H10P 3.0410 no .
H44 H108 3.1448 no .
H45 O83 2.7697 no .
H45 C71 3.5188 no 1_655
H45 H71 2.5516 no 1_655
H46 C90 3.1861 no .
H46 H90A 2.2798 no .
H46 H90B 3.4991 no .
H46 H90C 3.4694 no .
H46 H94 3.2112 no .
H47 O17 3.5373 no 1_655
H47 O18 3.1662 no 1_655
H47 O53 3.2510 no 1_655
H47 O57 2.3839 no 1_655
H47 C70 3.3574 no 1_655
H47 C71 3.5769 no 1_655
H47 H69 3.1516 no 1_655
H47 H71 3.0230 no 1_655
H48 O53 2.5508 no 1_655
H48 O86B 3.2790 no 1_545
H48 C65 3.0904 no 1_655
H48 C66 3.2048 no 1_655
H48 H65 3.0439 no 1_655
H48 H66 2.4994 no 1_655
H48 H69 3.2322 no 1_655
H49A O11 2.7143 no 1_544
H49A O73 3.4482 no 1_544
H49A O76 3.3112 no 1_544
H49A C13 2.7538 no 1_544
H49A H10O 3.5909 no .
H49A H13A 2.5366 no 1_544
H49A H13B 2.5825 no 1_544
H49B O75 3.0820 no 1_544
H49B O76 3.0557 no 1_544
H49B C109 3.5645 no .
H49B H10O 3.4197 no .
H50 O91A 3.4796 no .
H51 O86B 2.8214 no 1_545
H51 C95 3.3808 no 1_544
H51 H65 3.3637 no 1_655
H51 H95A 3.0211 no 1_544
H51 H95B 2.9067 no 1_544
H52 C93 3.0888 no .
H52 C94 3.3411 no .
H52 H93B 2.5502 no .
H52 H94 3.0595 no .
H53 O81 2.7463 no 1_545
H53 O86B 3.0748 no 1_545
H53 C95 3.2320 no 1_544
H53 H78 2.9424 no 1_545
H53 H81 3.4049 no 1_545
H53 H95A 2.4040 no 1_544
H53 H95B 3.4933 no 1_544
H53 H95C 3.4114 no 1_544
H54 O64 2.9178 no 1_545
H54 O66 3.5548 no 1_545
H54 O79 3.2056 no 1_544
H54 C78 3.1295 no 1_545
H54 H78 2.4873 no 1_545
H54 H95A 3.3805 no 1_544
H55A O16 3.0522 no 1_544
H55A O77 3.2498 no 1_444
H55A O88 3.2365 no 1_444
H55A C19 2.9660 no 1_544
H55A H13A 3.2459 no 1_544
H55A H19A 2.9023 no 1_544
H55A H19B 2.5216 no 1_544
H55B O79 3.2193 no 1_544
H55B O88 3.4000 no 1_444
H55B H13A 2.6658 no 1_544
H55B H19B 3.4742 no 1_544
H56 O91A 3.4826 no .
H56 H10L 2.7626 no .
H57 O61 3.0645 no 1_545
H57 O64 2.7495 no 1_545
H57 C78 3.3756 no 1_545
H57 H75 3.5002 no 1_545
H57 H78 3.2440 no 1_545
H58 C93 3.4984 no .
H58 C106 3.5598 no .
H58 H10L 2.7184 no .
H58 H93A 3.1524 no .
H58 H93B 3.4017 no .
H59 O61 3.0046 no 1_545
H59 C75 3.4799 no 1_545
H59 H72 3.5394 no 1_545
H59 H75 2.5368 no 1_545
H60 O82 3.5983 no 1_444
H60 O92 3.5483 no 1_444
H60 H96A 3.3569 no 1_444
H61A O77 3.0145 no 1_444
H61B O4 3.1458 no 1_444
H61B O6 3.2092 no 1_444
H61B C1 3.5807 no 1_444
H61B C7 3.3383 no 1_444
H61B H1A 2.8187 no 1_444
H61B H7B 2.7521 no 1_444
H62 C106 3.1427 no .
H62 H10L 3.2313 no .
H62 H10M 2.2745 no .
H63 H95B 3.3462 no 1_444
H63 H95C 3.4868 no 1_444
H63 H96A 3.2556 no 1_444
H63 H96C 3.4464 no 1_444
H64 C106 3.1999 no .
H64 H10L 3.3251 no .
H64 H10M 2.7245 no .
H64 H10N 3.0424 no .
H65 O86B 2.7170 no 1_445
H65 C95 2.9350 no 1_444
H65 H48 3.0439 no 1_455
H65 H51 3.3637 no 1_455
H65 H95A 3.5676 no 1_444
H65 H95B 2.1942 no 1_444
H65 H95C 2.8489 no 1_444
H66 O39 2.9699 no 1_455
H66 O41 3.2521 no 1_455
H66 O75 2.9196 no 1_444
H66 C48 3.1699 no 1_455
H66 H48 2.4994 no 1_455
H67A O84 2.8503 no 1_454
H67A C88 3.4203 no 1_444
H67A C89 3.5351 no 1_444
H67A H86A 3.2854 no 1_444
H67A H86C 3.2347 no 1_444
H67A H88 3.0522 no 1_444
H67A H89B 3.2616 no 1_444
H67B O6 3.2926 no 1_444
H67B O75 3.1324 no 1_444
H67B H86A 3.3252 no 1_444
H67B H88 2.9287 no 1_444
H67B H89B 3.3983 no 1_444
H68 H10I 3.3554 no .
H68 H10M 3.2372 no .
H69 O36 3.0393 no 1_455
H69 O39 2.7374 no 1_455
H69 C48 3.4042 no 1_455
H69 H47 3.1516 no 1_455
H69 H48 3.2322 no 1_455
H70 H10I 3.4324 no .
H70 H10K 3.4325 no .
H70 H10M 3.5040 no .
H70 H10N 3.5182 no .
H71 O36 2.7748 no 1_455
H71 O83 2.8138 no 1_455
H71 C45 3.4562 no 1_455
H71 H45 2.5516 no 1_455
H71 H47 3.0230 no 1_455
H72 O78 3.5665 no 1_454
H72 O82 2.9573 no 1_454
H72 H59 3.5394 no 1_565
H73A O46 3.1257 no 1_565
H73A C104 3.4664 no 1_554
H73A H10G 2.7598 no 1_554
H73A H10H 3.5187 no 1_554
H73B O78 3.4090 no 1_454
H74 C105 3.5072 no .
H74 H10I 2.5995 no .
H75 C59 3.5111 no 1_565
H75 H57 3.5002 no 1_565
H75 H59 2.5368 no 1_565
H76 C91 3.2091 no .
H76 C105 3.4193 no .
H76 H10I 2.7998 no .
H76 H10J 3.5202 no .
H76 H10K 3.4262 no .
H76 H91B 2.4395 no .
H76 H91C 3.1791 no .
H78 O43 2.6032 no 1_565
H78 O81 3.2138 no .
H78 C53 3.0778 no 1_565
H78 C54 3.1923 no 1_565
H78 H53 2.9424 no 1_565
H78 H54 2.4873 no 1_565
H78 H57 3.2440 no 1_565
H79A C104 3.2821 no 1_554
H79A H10G 3.4139 no 1_554
H79A H10H 2.9390 no 1_554
H79A H10P 3.3724 no .
H79A H96B 2.9902 no 1_554
H79A H108 3.2134 no .
H79B C104 3.3311 no 1_554
H79B H10G 3.1055 no 1_554
H79B H10H 3.0230 no 1_554
H79B H108 3.0359 no .
H80 C108 3.0561 no .
H80 H10J 2.9875 no .
H80 H108 2.1186 no .
H81 O81 3.0472 no .
H81 H53 3.4049 no 1_565
H81 H95A 3.3224 no 1_554
H82 C90 3.2154 no .
H82 C91 3.5150 no .
H82 H10J 3.1657 no .
H82 H90A 3.1115 no .
H82 H90C 2.5868 no .
H82 H91B 3.5478 no .
H82 H91C 2.9021 no .
H83 O81 3.4376 no .
H83 O89 2.8520 no .
H83 O90A 2.9829 no .
H83 O90B 3.2268 no .
H83 H96C 3.5429 no 1_554
H84 O82 3.1952 no 1_554
H84 O83 2.9658 no .
H84 O92 3.0682 no 1_554
H84 H96B 3.4967 no 1_554
H84 H96C 3.4425 no 1_554
H85A O7 2.7092 no .
H85A O8 3.5704 no .
H85A O67 3.4410 no .
H85A O81 3.3020 no .
H85A O90A 3.1451 no .
H85A O90B 1.4835 no .
H85A C10 3.5091 no .
H85A C11 3.3570 no .
H85A H9 3.5131 no .
H85A H11 2.7140 no .
H85A H29 3.5923 no 1_665
H85B O21 3.4977 no 1_665
H85B O81 3.5035 no .
H85B O86A 2.4447 no .
H85B O90A 3.5715 no .
H85B O90B 2.1653 no .
H85B H27 2.8697 no 1_665
H85B H29 2.6708 no 1_665
H85B H41 2.9125 no 1_565
H85C O8 3.3119 no .
H85C O32 3.2936 no 1_565
H85C O81 3.1360 no .
H85C O86A 3.1713 no .
H85C O90B 2.9545 no .
H85C C11 3.2866 no .
H85C C39 3.5735 no 1_565
H85C C41 3.5203 no 1_565
H85C H11 2.4865 no .
H85C H36 3.5375 no 1_565
H85C H39 2.7418 no 1_565
H85C H41 2.6559 no 1_565
H86A O6 2.6621 no .
H86A O9 3.4495 no .
H86A O31 3.5458 no 1_565
H86A O56 3.3870 no 1_666
H86A O75 3.4456 no .
H86A C67 3.5243 no 1_666
H86A H9 2.8459 no .
H86A H11 2.9789 no .
H86A H67A 3.2854 no 1_666
H86A H67B 3.3252 no 1_666
H86B O9 3.3102 no .
H86B O31 2.5383 no 1_565
H86B C11 3.0501 no .
H86B C12 3.3765 no .
H86B H9 3.3663 no .
H86B H11 2.1370 no .
H86B H12 3.2163 no .
H86B H36 3.3796 no 1_565
H86B H39 2.6700 no 1_565
H86C O21 2.7463 no 1_665
H86C O31 2.9632 no 1_565
H86C O34 3.4923 no 1_565
H86C O56 3.4292 no 1_666
H86C O84 2.4104 no 1_565
H86C H39 3.4209 no 1_565
H86C H41 3.4818 no 1_565
H86C H67A 3.2347 no 1_666
H88 O6 2.6113 no .
H88 O51 2.7631 no 1_666
H88 C67 3.3992 no 1_666
H88 H6 3.3554 no .
H88 H9 2.9778 no .
H88 H67A 3.0522 no 1_666
H88 H67B 2.9287 no 1_666
H89A O24 2.6050 no 1_665
H89A O26 3.1158 no 1_665
H89A O77 3.5665 no .
H89A O85A 2.9190 no .
H89A O85B 1.7693 no .
H89A C30 3.3928 no 1_665
H89A C31 3.5186 no 1_665
H89A H25B 3.2228 no 1_665
H89A H30 3.0836 no 1_665
H89A H31B 2.9396 no 1_665
H89B O51 2.8824 no 1_666
H89B O77 3.1183 no .
H89B O85B 2.7705 no .
H89B O88 3.4865 no .
H89B H67A 3.2616 no 1_666
H89B H67B 3.3983 no 1_666
H90A O37 3.0820 no .
H90A O70 3.5741 no .
H90A C46 3.0555 no .
H90A H4 3.4140 no .
H90A H10J 3.1525 no .
H90A H46 2.2798 no .
H90A H82 3.1115 no .
H90B O2 3.1083 no .
H90B C4 2.9403 no .
H90B H4 2.0992 no .
H90B H10 3.4281 no .
H90B H46 3.4991 no .
H90C O3 3.3523 no .
H90C O7 2.8596 no .
H90C O37 3.4535 no .
H90C O67 3.4542 no .
H90C O68 3.3878 no .
H90C C10 3.3389 no .
H90C C82 3.3425 no .
H90C H4 3.0671 no .
H90C H10 2.8352 no .
H90C H46 3.4694 no .
H90C H82 2.5868 no .
H91A O12 3.3130 no .
H91A C16 3.3013 no .
H91A C100 3.1117 no .
H91A H10 3.0402 no .
H91A H10A 3.0046 no .
H91A H10B 3.3985 no .
H91A H10C 2.4912 no .
H91A H16 2.5261 no .
H91B O62 3.5566 no .
H91B C76 3.3279 no .
H91B C105 2.8584 no .
H91B H10I 2.9781 no .
H91B H10J 2.8442 no .
H91B H10K 2.3062 no .
H91B H76 2.4395 no .
H91B H82 3.5478 no .
H91C O7 3.2861 no .
H91C O8 3.4145 no .
H91C O12 3.5049 no .
H91C O67 3.1706 no .
H91C C10 3.2713 no .
H91C C82 3.5091 no .
H91C H10 2.5583 no .
H91C H16 3.5785 no .
H91C H76 3.1791 no .
H91C H82 2.9021 no .
H93A C101 3.4866 no .
H93A H10F 2.6807 no .
H93A H10N 3.2776 no .
H93A H34 2.9471 no .
H93A H58 3.1524 no .
H93B O28 3.3550 no .
H93B O32 3.0800 no .
H93B O42 3.4504 no .
H93B O43 3.2712 no .
H93B O47 3.2222 no .
H93B C40 3.5497 no .
H93B C52 3.2892 no .
H93B H34 3.0903 no .
H93B H40 3.0398 no .
H93B H52 2.5502 no .
H93B H58 3.4017 no .
H94 O42 3.5946 no .
H94 H40 3.0918 no .
H94 H46 3.2112 no .
H94 H52 3.0595 no .
H95A O41 3.4745 no 1_566
H95A O44 3.1396 no 1_566
H95A O66 2.8644 no 1_556
H95A O86B 3.3243 no 1_556
H95A C53 3.2676 no 1_566
H95A C54 3.4617 no 1_566
H95A H51 3.0211 no 1_566
H95A H53 2.4040 no 1_566
H95A H54 3.3805 no 1_566
H95A H65 3.5676 no 1_666
H95A H81 3.3224 no 1_556
H95B O41 2.8366 no 1_566
H95B O86B 3.1476 no 1_556
H95B C65 3.1787 no 1_666
H95B H51 2.9067 no 1_566
H95B H53 3.4933 no 1_566
H95B H63 3.3462 no 1_666
H95B H65 2.1942 no 1_666
H95C O86B 2.8577 no 1_556
H95C O89 2.7584 no 1_556
H95C H53 3.4114 no 1_566
H95C H63 3.4868 no 1_666
H95C H65 2.8489 no 1_666
H96A O82 2.7145 no .
H96A C1 3.5052 no .
H96A H1A 2.6979 no .
H96A H1B 3.4683 no .
H96A H60 3.3569 no 1_666
H96A H63 3.2556 no 1_666
H96B O66 2.9230 no 1_556
H96B O69 2.6051 no 1_556
H96B O82 2.9131 no .
H96B C79 3.2650 no 1_556
H96B C80 3.5032 no 1_556
H96B H79A 2.9902 no 1_556
H96B H84 3.4967 no 1_556
H96C O69 3.1708 no 1_556
H96C O82 2.9289 no .
H96C O89 3.1253 no 1_556
H96C O92 3.0135 no .
H96C H63 3.4464 no 1_666
H96C H83 3.5429 no 1_556
H96C H84 3.4425 no 1_556
H98 C1 2.9762 no .
H98 C2 3.4954 no .
H98 H1A 2.5373 no .
H98 H1B 2.6697 no .
H98 H2 2.9835 no .
H99A O74 2.5978 no .
H99A O79 3.1986 no .
H99A N4 3.4030 no .
H99A C8 3.5846 no .
H99A C100 3.5306 no .
H99A C102 2.7933 no .
H99A C103 3.5697 no .
H99A H2 3.5695 no .
H99A H7A 3.4313 no .
H99A H7B 3.5446 no .
H99A H8 2.7238 no .
H99A H10A 2.8403 no .
H99A H13B 3.5789 no .
H99B O74 3.3239 no .
H99B N4 3.1511 no .
H99B C2 3.5065 no .
H99B C102 2.8716 no .
H99B C103 3.2625 no .
H99B H1B 3.5622 no .
H99B H2 2.5743 no .
H99B H8 3.4510 no .
H99B H10A 3.1296 no .
H99B H10E 3.2010 no .
H99B H38 3.2605 no .
H99B H103 3.3555 no .
H103 C31 3.5893 no .
H103 C32 3.2963 no .
H103 H26 3.1261 no .
H103 H31A 3.5521 no .
H103 H31B 3.2657 no .
H103 H32 2.3867 no .
H103 H37B 3.2929 no .
H103 H99B 3.3555 no .
H108 C79 3.2889 no .
H108 C80 3.0086 no .
H108 H43B 3.5969 no .
H108 H44 3.1448 no .
H108 H79A 3.2134 no .
H108 H79B 3.0359 no .
H108 H80 2.1186 no .

loop_
_geom_torsion_atom_site_label_1
_geom_torsion_atom_site_label_2
_geom_torsion_atom_site_label_3
_geom_torsion_atom_site_label_4
_geom_torsion
_geom_torsion_publ_flag
C2 O4 C6 O5 58.3(5) no
C2 O4 C6 C5 -59.7(5) no
C6 O4 C2 C1 178.0(4) no
C6 O4 C2 C3 55.2(6) no
C6 O5 C9 C8 -113.5(5) no
C6 O5 C9 C10 126.3(4) no
C9 O5 C6 O4 115.5(5) no
C9 O5 C6 C5 -125.0(4) no
C8 O9 C12 O10 62.1(6) no
C8 O9 C12 C11 -57.6(5) no
C12 O9 C8 C7 177.4(4) no
C12 O9 C8 C9 54.6(5) no
C12 O10 C15 C14 -113.0(5) no
C12 O10 C15 C16 126.8(4) no
C15 O10 C12 O9 114.9(5) no
C15 O10 C12 C11 -124.0(4) no
C14 O14 C18 O15 61.1(7) no
C14 O14 C18 C17 -57.5(7) no
C18 O14 C14 C13 178.1(5) no
C18 O14 C14 C15 55.9(6) no
C18 O15 C21 C20 -111.6(5) no
C18 O15 C21 C22 127.5(4) no
C21 O15 C18 O14 115.9(5) no
C21 O15 C18 C17 -123.4(4) no
C20 O19 C24 O20 60.0(6) no
C20 O19 C24 C23 -61.1(6) no
C24 O19 C20 C19 180.0(4) no
C24 O19 C20 C21 57.4(6) no
C24 O20 C27 C26 -116.0(5) no
C24 O20 C27 C28 122.7(4) no
C27 O20 C24 O19 111.6(5) no
C27 O20 C24 C23 -125.5(4) no
C26 O24 C30 O25 62.5(7) no
C26 O24 C30 C29 -58.1(7) no
C30 O24 C26 C25 178.7(5) no
C30 O24 C26 C27 55.7(8) no
C30 O25 C33 C32 -110.9(5) no
C30 O25 C33 C34 127.9(5) no
C33 O25 C30 O24 116.1(5) no
C33 O25 C30 C29 -123.4(5) no
C32 O29 C36 O30 59.5(5) no
C32 O29 C36 C35 -60.3(6) no
C36 O29 C32 C31 178.1(3) no
C36 O29 C32 C33 55.0(6) no
C36 O30 C39 C38 -118.3(5) no
C36 O30 C39 C40 123.0(5) no
C39 O30 C36 O29 111.2(5) no
C39 O30 C36 C35 -128.0(5) no
C38 O34 C42 O35 63.7(6) no
C38 O34 C42 C41 -57.9(7) no
C42 O34 C38 C37 -179.6(5) no
C42 O34 C38 C39 58.8(8) no
C3 O35 C42 O34 115.8(5) no
C3 O35 C42 C41 -121.3(4) no
C42 O35 C3 C2 -108.8(5) no
C42 O35 C3 C4 130.5(5) no
C44 O39 C48 O40 60.3(4) no
C44 O39 C48 C47 -59.6(5) no
C48 O39 C44 C43 177.1(3) no
C48 O39 C44 C45 54.0(5) no
C48 O40 C51 C50 -115.2(4) no
C48 O40 C51 C52 124.4(4) no
C51 O40 C48 O39 111.9(5) no
C51 O40 C48 C47 -126.3(4) no
C50 O44 C54 O45 62.8(5) no
C50 O44 C54 C53 -57.2(6) no
C54 O44 C50 C49 179.7(4) no
C54 O44 C50 C51 57.5(6) no
C54 O45 C57 C56 -109.0(5) no
C54 O45 C57 C58 130.9(4) no
C57 O45 C54 O44 117.1(4) no
C57 O45 C54 C53 -121.5(4) no
C56 O49 C60 O50 60.9(6) no
C56 O49 C60 C59 -58.1(6) no
C60 O49 C56 C55 176.5(5) no
C60 O49 C56 C57 53.9(6) no
C60 O50 C63 C62 -112.8(5) no
C60 O50 C63 C64 126.5(5) no
C63 O50 C60 O49 113.7(5) no
C63 O50 C60 C59 -124.6(5) no
C62 O54 C66 O55 62.0(6) no
C62 O54 C66 C65 -59.9(5) no
C66 O54 C62 C61 177.6(4) no
C66 O54 C62 C63 56.1(5) no
C66 O55 C69 C68 -114.9(4) no
C66 O55 C69 C70 126.3(4) no
C69 O55 C66 O54 116.8(5) no
C69 O55 C66 C65 -120.2(5) no
C68 O59 C72 O60 64.8(6) no
C68 O59 C72 C71 -54.6(6) no
C72 O59 C68 C67 175.2(4) no
C72 O59 C68 C69 53.7(6) no
C72 O60 C75 C74 -114.2(5) no
C72 O60 C75 C76 124.4(4) no
C75 O60 C72 O59 117.6(5) no
C75 O60 C72 C71 -122.2(4) no
C74 O64 C78 O65 58.7(6) no
C74 O64 C78 C77 -61.4(5) no
C78 O64 C74 C73 178.8(4) no
C78 O64 C74 C75 55.9(6) no
C78 O65 C81 C80 -117.3(4) no
C78 O65 C81 C82 124.2(4) no
C81 O65 C78 O64 109.6(4) no
C81 O65 C78 C77 -129.4(4) no
C80 O69 C84 O70 60.7(6) no
C80 O69 C84 C83 -58.1(6) no
C84 O69 C80 C79 -177.3(4) no
C84 O69 C80 C81 58.9(6) no
C45 O70 C84 O69 116.8(4) no
C45 O70 C84 C83 -122.5(4) no
C84 O70 C45 C44 -107.9(4) no
C84 O70 C45 C46 130.4(4) no
O85B O85A O87B O87A -168(3) no
C85 N1 C87 O71 -17.8(18) no
C85 N1 C87 C88 -174.8(10) no
C86 N1 C87 O71 162.0(13) no
C86 N1 C87 C88 5.0(17) no
C90 N2 C92 O72 -177.3(17) no
C90 N2 C92 C94 -7(2) no
C91 N2 C92 O72 5(3) no
C91 N2 C92 C94 175.8(11) no
C95 N3 C97 O73 -2(3) no
C95 N3 C97 C98 177.8(15) no
C96 N3 C97 O73 178.5(19) no
C96 N3 C97 C98 -2(3) no
C100 N4 C102 O74 15(4) no
C100 N4 C102 C103 179.1(18) no
C101 N4 C102 O74 -171.8(19) no
C101 N4 C102 C103 -8(4) no
C105 N5 C107 O91A 175(3) no
C105 N5 C107 C108 33(4) no
C106 N5 C107 O91A -25(4) no
C106 N5 C107 C108 -166(2) no
O1 C1 C2 O4 -66.6(5) no
O1 C1 C2 C3 55.0(5) no
O4 C2 C3 O35 -169.8(4) no
O4 C2 C3 C4 -51.3(5) no
C1 C2 C3 O35 71.0(5) no
C1 C2 C3 C4 -170.5(4) no
O35 C3 C4 O2 -65.1(5) no
O35 C3 C4 C5 174.2(4) no
C2 C3 C4 O2 175.3(4) no
C2 C3 C4 C5 54.7(5) no
O2 C4 C5 O3 60.4(6) no
O2 C4 C5 C6 180.0(4) no
C3 C4 C5 O3 -178.3(4) no
C3 C4 C5 C6 -58.7(6) no
O3 C5 C6 O4 -178.2(4) no
O3 C5 C6 O5 61.0(6) no
C4 C5 C6 O4 60.6(5) no
C4 C5 C6 O5 -60.2(6) no
O6 C7 C8 O9 -63.4(6) no
O6 C7 C8 C9 59.2(6) no
O9 C8 C9 O5 -171.8(3) no
O9 C8 C9 C10 -52.7(5) no
C7 C8 C9 O5 69.0(5) no
C7 C8 C9 C10 -171.9(5) no
O5 C9 C10 O7 -66.9(6) no
O5 C9 C10 C11 173.0(4) no
C8 C9 C10 O7 175.4(4) no
C8 C9 C10 C11 55.3(6) no
O7 C10 C11 O8 56.7(5) no
O7 C10 C11 C12 -179.1(3) no
C9 C10 C11 O8 178.0(4) no
C9 C10 C11 C12 -57.8(5) no
O8 C11 C12 O9 -176.1(4) no
O8 C11 C12 O10 62.4(6) no
C10 C11 C12 O9 58.7(4) no
C10 C11 C12 O10 -62.8(5) no
O11 C13 C14 O14 -61.8(7) no
O11 C13 C14 C15 59.8(7) no
O14 C14 C15 O10 -173.3(4) no
O14 C14 C15 C16 -53.9(6) no
C13 C14 C15 O10 68.0(6) no
C13 C14 C15 C16 -172.5(5) no
O10 C15 C16 O12 -62.3(6) no
O10 C15 C16 C17 175.8(4) no
C14 C15 C16 O12 177.4(5) no
C14 C15 C16 C17 55.5(6) no
O12 C16 C17 O13 59.4(6) no
O12 C16 C17 C18 -177.6(3) no
C15 C16 C17 O13 179.5(5) no
C15 C16 C17 C18 -57.5(6) no
O13 C17 C18 O14 -179.9(5) no
O13 C17 C18 O15 59.3(6) no
C16 C17 C18 O14 57.4(5) no
C16 C17 C18 O15 -63.3(4) no
O16 C19 C20 O19 -65.6(6) no
O16 C19 C20 C21 55.3(6) no
O19 C20 C21 O15 -171.5(4) no
O19 C20 C21 C22 -53.3(5) no
C19 C20 C21 O15 69.0(5) no
C19 C20 C21 C22 -172.8(4) no
O15 C21 C22 O17 -66.2(5) no
O15 C21 C22 C23 173.7(4) no
C20 C21 C22 O17 173.8(4) no
C20 C21 C22 C23 53.6(6) no
O17 C22 C23 O18 61.6(6) no
O17 C22 C23 C24 -176.0(4) no
C21 C22 C23 O18 -177.4(5) no
C21 C22 C23 C24 -55.0(6) no
O18 C23 C24 O19 -178.3(4) no
O18 C23 C24 O20 58.8(5) no
C22 C23 C24 O19 58.9(6) no
C22 C23 C24 O20 -64.0(5) no
O21 C25 C26 O24 -70.3(9) no
O21 C25 C26 C27 51.5(10) no
O24 C26 C27 O20 -172.2(6) no
O24 C26 C27 C28 -53.4(8) no
C25 C26 C27 O20 69.9(8) no
C25 C26 C27 C28 -171.4(6) no
O20 C27 C28 O22 -66.9(5) no
O20 C27 C28 C29 174.1(4) no
C26 C27 C28 O22 173.2(5) no
C26 C27 C28 C29 54.2(6) no
O22 C28 C29 O23 59.9(6) no
O22 C28 C29 C30 -177.3(5) no
C27 C28 C29 O23 179.8(4) no
C27 C28 C29 C30 -57.4(6) no
O23 C29 C30 O24 -177.3(5) no
O23 C29 C30 O25 62.0(6) no
C28 C29 C30 O24 59.4(7) no
C28 C29 C30 O25 -61.4(7) no
O26 C31 C32 O29 -68.6(7) no
O26 C31 C32 C33 53.4(8) no
O29 C32 C33 O25 -168.2(5) no
O29 C32 C33 C34 -49.4(7) no
C31 C32 C33 O25 72.3(7) no
C31 C32 C33 C34 -168.9(5) no
O25 C33 C34 O27 -67.5(5) no
O25 C33 C34 C35 170.7(3) no
C32 C33 C34 O27 173.2(5) no
C32 C33 C34 C35 51.4(6) no
O27 C34 C35 O28 61.9(6) no
O27 C34 C35 C36 -175.5(5) no
C33 C34 C35 O28 -178.5(3) no
C33 C34 C35 C36 -56.0(6) no
O28 C35 C36 O29 -177.5(5) no
O28 C35 C36 O30 60.9(6) no
C34 C35 C36 O29 59.9(7) no
C34 C35 C36 O30 -61.7(6) no
O31 C37 C38 O34 -64.2(7) no
O31 C37 C38 C39 57.2(8) no
O34 C38 C39 O30 -176.0(6) no
O34 C38 C39 C40 -58.1(8) no
C37 C38 C39 O30 65.5(8) no
C37 C38 C39 C40 -176.6(6) no
O30 C39 C40 O32 -64.1(6) no
O30 C39 C40 C41 176.7(4) no
C38 C39 C40 O32 176.1(5) no
C38 C39 C40 C41 56.9(7) no
O32 C40 C41 O33 59.4(7) no
O32 C40 C41 C42 -177.4(5) no
C39 C40 C41 O33 179.6(5) no
C39 C40 C41 C42 -57.1(7) no
O33 C41 C42 O34 -178.8(5) no
O33 C41 C42 O35 58.3(7) no
C40 C41 C42 O34 57.4(7) no
C40 C41 C42 O35 -65.5(7) no
O36 C43 C44 O39 -67.1(5) no
O36 C43 C44 C45 54.6(6) no
O39 C44 C45 O70 -168.9(4) no
O39 C44 C45 C46 -51.2(6) no
C43 C44 C45 O70 71.7(6) no
C43 C44 C45 C46 -170.5(4) no
O70 C45 C46 O37 -67.4(5) no
O70 C45 C46 C47 172.6(3) no
C44 C45 C46 O37 173.4(4) no
C44 C45 C46 C47 53.5(5) no
O37 C46 C47 O38 60.1(5) no
O37 C46 C47 C48 -176.5(4) no
C45 C46 C47 O38 179.8(3) no
C45 C46 C47 C48 -56.8(5) no
O38 C47 C48 O39 -175.7(4) no
O38 C47 C48 O40 62.2(6) no
C46 C47 C48 O39 60.3(6) no
C46 C47 C48 O40 -61.8(6) no
O41 C49 C50 O44 -69.1(5) no
O41 C49 C50 C51 52.7(6) no
O44 C50 C51 O40 -176.4(4) no
O44 C50 C51 C52 -56.6(6) no
C49 C50 C51 O40 64.8(6) no
C49 C50 C51 C52 -175.4(5) no
O40 C51 C52 O42 -63.6(6) no
O40 C51 C52 C53 176.2(4) no
C50 C51 C52 O42 176.7(4) no
C50 C51 C52 C53 56.5(6) no
O42 C52 C53 O43 60.7(6) no
O42 C52 C53 C54 -176.0(4) no
C51 C52 C53 O43 179.9(4) no
C51 C52 C53 C54 -56.8(6) no
O43 C53 C54 O44 -178.6(4) no
O43 C53 C54 O45 59.5(6) no
C52 C53 C54 O44 56.7(6) no
C52 C53 C54 O45 -65.2(6) no
O46 C55 C56 O49 -66.2(5) no
O46 C55 C56 C57 55.0(5) no
O49 C56 C57 O45 -170.8(4) no
O49 C56 C57 C58 -52.6(5) no
C55 C56 C57 O45 70.8(5) no
C55 C56 C57 C58 -171.0(4) no
O45 C57 C58 O47 -65.5(6) no
O45 C57 C58 C59 175.0(4) no
C56 C57 C58 O47 176.1(4) no
C56 C57 C58 C59 56.6(6) no
O47 C58 C59 O48 57.7(6) no
O47 C58 C59 C60 -178.9(4) no
C57 C58 C59 O48 177.5(5) no
C57 C58 C59 C60 -59.1(6) no
O48 C59 C60 O49 -175.4(4) no
O48 C59 C60 O50 62.7(6) no
C58 C59 C60 O49 60.2(5) no
C58 C59 C60 O50 -61.7(6) no
O51 C61 C62 O54 60.7(6) no
O51 C61 C62 C63 -176.8(4) no
O54 C62 C63 O50 -170.9(3) no
O54 C62 C63 C64 -51.9(4) no
C61 C62 C63 O50 70.1(5) no
C61 C62 C63 C64 -170.9(4) no
O50 C63 C64 O52 -65.9(5) no
O50 C63 C64 C65 172.7(4) no
C62 C63 C64 O52 174.0(4) no
C62 C63 C64 C65 52.6(6) no
O52 C64 C65 O53 58.1(6) no
O52 C64 C65 C66 -176.1(3) no
C63 C64 C65 O53 178.6(5) no
C63 C64 C65 C66 -55.5(5) no
O53 C65 C66 O54 -175.7(4) no
O53 C65 C66 O55 61.8(6) no
C64 C65 C66 O54 59.0(5) no
C64 C65 C66 O55 -63.6(5) no
O56 C67 C68 O59 -54.1(7) no
O56 C67 C68 C69 68.2(7) no
O59 C68 C69 O55 -171.4(3) no
O59 C68 C69 C70 -53.9(6) no
C67 C68 C69 O55 70.5(6) no
C67 C68 C69 C70 -172.0(5) no
O55 C69 C70 O57 -64.2(5) no
O55 C69 C70 C71 176.9(4) no
C68 C69 C70 O57 176.7(5) no
C68 C69 C70 C71 57.8(6) no
O57 C70 C71 O58 61.1(5) no
O57 C70 C71 C72 -178.5(3) no
C69 C70 C71 O58 178.9(4) no
C69 C70 C71 C72 -60.7(5) no
O58 C71 C72 O59 -179.6(4) no
O58 C71 C72 O60 59.7(6) no
C70 C71 C72 O59 58.7(5) no
C70 C71 C72 O60 -62.0(4) no
O61 C73 C74 O64 -65.4(6) no
O61 C73 C74 C75 56.0(6) no
O64 C74 C75 O60 -171.5(4) no
O64 C74 C75 C76 -52.1(6) no
C73 C74 C75 O60 69.2(6) no
C73 C74 C75 C76 -171.4(4) no
O60 C75 C76 O62 -67.4(5) no
O60 C75 C76 C77 173.2(4) no
C74 C75 C76 O62 173.7(4) no
C74 C75 C76 C77 54.3(6) no
O62 C76 C77 O63 58.1(6) no
O62 C76 C77 C78 -178.9(4) no
C75 C76 C77 O63 178.6(4) no
C75 C76 C77 C78 -58.4(6) no
O63 C77 C78 O64 -174.9(4) no
O63 C77 C78 O65 62.9(5) no
C76 C77 C78 O64 61.9(6) no
C76 C77 C78 O65 -60.4(5) no
O66 C79 C80 O69 -73.0(7) no
O66 C79 C80 C81 48.7(8) no
O69 C80 C81 O65 -173.8(5) no
O69 C80 C81 C82 -57.1(6) no
C79 C80 C81 O65 65.7(7) no
C79 C80 C81 C82 -177.5(5) no
O65 C81 C82 O67 -65.0(5) no
O65 C81 C82 C83 174.6(3) no
C80 C81 C82 O67 177.4(4) no
C80 C81 C82 C83 57.0(5) no
O67 C82 C83 O68 62.3(6) no
O67 C82 C83 C84 -175.1(5) no
C81 C82 C83 O68 -178.2(4) no
C81 C82 C83 C84 -55.6(6) no
O68 C83 C84 O69 178.0(4) no
O68 C83 C84 O70 57.9(5) no
C82 C83 C84 O69 55.8(6) no
C82 C83 C84 O70 -64.3(6) no
O71 C87 C88 C89 55(2) no
N1 C87 C88 C89 -149.3(13) no
O72 C92 C94 C93 -7(3) no
N2 C92 C94 C93 -179.3(15) no
O73 C97 C98 C99 -7(3) no
N3 C97 C98 C99 173.0(16) no
O74 C102 C103 C104 7(4) no
N4 C102 C103 C104 -159.0(19) no
O91A C107 C108 C109 5(4) no
N5 C107 C108 C109 155(3) no
